data_4122866
loop_
_publ_author_name
'Ronson, Tanya K.'
'League, Aaron B.'
'Gagliardi, Laura'
'Cramer, Christopher J.'
'Nitschke, Jonathan R.'

_publ_section_title
;
 Pyrene-Edged Fe(II)4L6 Cages Adaptively Reconfigure During Guest Binding.
;
_journal_issue 44
_journal_name_full 'Journal of the American Chemical Society'
_journal_page_first 15615
_journal_page_last 15624
_journal_paper_doi 10.1021/ja507617h
_journal_volume 136
_journal_year 2014
_chemical_formula_moiety 'C240 H156 Fe4 N24, 8(F6 P), 2.5(C6 H6), 0.5(C2 H3 N)'
_chemical_formula_sum 'C256 H172.5 F48 Fe4 N24.5 P8'
_chemical_formula_weight 4974.83
_chemical_name_systematic
;
 ?
;
_space_group_crystal_system triclinic
_space_group_IT_number 2
_space_group_name_Hall '-P 1'
_space_group_name_H-M_alt 'P -1'
_symmetry_space_group_name_Hall '-P 1'
_symmetry_space_group_name_H-M 'P -1'
_atom_sites_solution_hydrogens geom
_audit_creation_method SHELXL-2013
_cell_angle_alpha 82.922(3)
_cell_angle_beta 66.366(4)
_cell_angle_gamma 72.449(3)
_cell_formula_units_Z 2
_cell_length_a 24.4345(15)
_cell_length_b 25.6731(16)
_cell_length_c 28.6611(17)
_cell_measurement_reflns_used 9903
_cell_measurement_temperature 100(2)
_cell_measurement_theta_max 40.462
_cell_measurement_theta_min 4.466
_cell_volume 15704.5(17)
_computing_cell_refinement
;
CrystalClear-SM Expert 2.0 r5 (Rigaku, 2010)
;
_computing_data_collection
;
CrystalClear-SM Expert 2.0 r5 (Rigaku, 2010)
;
_computing_data_reduction
;
CrystalClear-SM Expert 2.0 r5 (Rigaku, 2010)
;
_computing_structure_refinement 'SHELXL-2013 (Sheldrick, 2013)'
_computing_structure_solution 'SUPERFLIP (Palatinus & Chapuis, 2007)'
_diffrn_ambient_temperature 100(2)
_diffrn_detector_area_resol_mean 0
_diffrn_measured_fraction_theta_full 0.959
_diffrn_measured_fraction_theta_max 0.997
_diffrn_measurement_device_type 'Rigaku Saturn 724+ detector on Crystal Logic diffractometer'
_diffrn_measurement_method '\w  scans'
_diffrn_radiation_monochromator 'silicon double crystal'
_diffrn_radiation_source 'Diamond beamline I19'
_diffrn_radiation_type synchrotron
_diffrn_radiation_wavelength 0.6889
_diffrn_reflns_av_R_equivalents 0.0998
_diffrn_reflns_av_unetI/netI 0.1020
_diffrn_reflns_Laue_measured_fraction_full 0.959
_diffrn_reflns_Laue_measured_fraction_max 0.997
_diffrn_reflns_limit_h_max 23
_diffrn_reflns_limit_h_min -23
_diffrn_reflns_limit_k_max 25
_diffrn_reflns_limit_k_min -25
_diffrn_reflns_limit_l_max 28
_diffrn_reflns_limit_l_min -28
_diffrn_reflns_number 107323
_diffrn_reflns_point_group_measured_fraction_full 0.959
_diffrn_reflns_point_group_measured_fraction_max 0.997
_diffrn_reflns_theta_full 20.000
_diffrn_reflns_theta_max 19.737
_diffrn_reflns_theta_min 2.041
_exptl_absorpt_coefficient_mu 0.296
_exptl_absorpt_correction_T_max 0.7445
_exptl_absorpt_correction_T_min 0.6133
_exptl_absorpt_correction_type multi-scan
_exptl_absorpt_process_details SADABS
_exptl_crystal_colour purple
_exptl_crystal_density_diffrn 1.052
_exptl_crystal_description block
_exptl_crystal_F_000 5072
_exptl_crystal_size_max 0.010
_exptl_crystal_size_mid 0.010
_exptl_crystal_size_min 0.010
_refine_diff_density_max 1.011
_refine_diff_density_min -0.725
_refine_diff_density_rms 0.083
_refine_ls_extinction_method none
_refine_ls_goodness_of_fit_ref 1.054
_refine_ls_hydrogen_treatment constr
_refine_ls_matrix_type full
_refine_ls_number_parameters 2834
_refine_ls_number_reflns 30894
_refine_ls_number_restraints 2272
_refine_ls_restrained_S_all 1.049
_refine_ls_R_factor_all 0.1417
_refine_ls_R_factor_gt 0.1016
_refine_ls_shift/su_max 0.001
_refine_ls_shift/su_mean 0.000
_refine_ls_structure_factor_coef Fsqd
_refine_ls_weighting_details
;
 w=1/[\s^2^(Fo^2^)+(0.2000P)^2^]
 where P=(Fo^2^+2Fc^2^)/3
;
_refine_ls_weighting_scheme calc
_refine_ls_wR_factor_gt 0.2795
_refine_ls_wR_factor_ref 0.3111
_reflns_Friedel_coverage 0.000
_reflns_number_gt 18375
_reflns_number_total 30894
_reflns_threshold_expression 'I > 2\s(I)'
_cod_data_source_file ja507617h_si_002.cif
_cod_data_source_block tkr68_sq_d
_cod_depositor_comments 'Adding full bibliography for 4122866.cif.'
_cod_original_formula_sum 'C256 H172.50 F48 Fe4 N24.50 P8'
_cod_database_code 4122866
_shelx_space_group_comment
;
The symmetry employed for this shelxl refinement is uniquely defined
by the following loop, which should always be used as a source of
symmetry information in preference to the above space-group names.
They are only intended as comments.
;
_shelx_estimated_absorpt_t_min 0.997
_shelx_estimated_absorpt_t_max 0.997
_shelxl_version_number 2013-2

loop_
_space_group_symop_operation_xyz
'x, y, z'
'-x, -y, -z'

loop_
_atom_site_label
_atom_site_type_symbol
_atom_site_fract_x
_atom_site_fract_y
_atom_site_fract_z
_atom_site_U_iso_or_equiv
_atom_site_adp_type
_atom_site_occupancy
_atom_site_site_symmetry_order
_atom_site_calc_flag
_atom_site_refinement_flags_posn
_atom_site_refinement_flags_adp
_atom_site_refinement_flags_occupancy
_atom_site_disorder_assembly
_atom_site_disorder_group
Fe1 Fe 0.60901(5) 0.28291(4) 0.45396(4) 0.0533(3) Uani 1 1 d . . . . .
Fe2 Fe 0.41345(5) -0.41409(4) 0.84977(4) 0.0552(3) Uani 1 1 d . . . . .
Fe3 Fe -0.27778(6) 0.21694(5) 0.71639(5) 0.0712(4) Uani 1 1 d . . . . .
Fe4 Fe 0.10249(6) 0.32646(5) 1.22228(5) 0.0671(4) Uani 1 1 d . . . . .
N1 N 0.6578(3) 0.3273(2) 0.4626(2) 0.0561(17) Uani 1 1 d . U . . .
N2 N 0.5416(3) 0.3335(3) 0.5082(2) 0.0572(17) Uani 1 1 d . U . . .
N3 N -0.2578(4) 0.2798(3) 0.7315(3) 0.074(2) Uani 1 1 d . U . . .
N4 N -0.3628(4) 0.2654(3) 0.7517(3) 0.074(2) Uani 1 1 d . U . . .
N5 N 0.5828(3) 0.3368(2) 0.4061(2) 0.0527(16) Uani 1 1 d . U . . .
N6 N 0.5510(3) 0.2503(2) 0.4441(2) 0.0588(17) Uani 1 1 d . U . . .
N7 N 0.3917(3) -0.3801(2) 0.7917(2) 0.0529(16) Uani 1 1 d . U . . .
N8 N 0.3830(3) -0.4721(2) 0.8364(2) 0.0505(15) Uani 1 1 d . U . . .
N9 N 0.6807(3) 0.2357(2) 0.4022(2) 0.0550(16) Uani 1 1 d . U . . .
N10 N 0.6346(3) 0.2240(3) 0.4994(2) 0.0569(16) Uani 1 1 d . U . . .
N11 N 0.1815(3) 0.2721(2) 1.1858(3) 0.0597(17) Uani 1 1 d . U . . .
N12 N 0.1223(4) 0.2919(3) 1.2805(3) 0.077(2) Uani 1 1 d . U . . .
N13 N 0.5007(3) -0.4451(3) 0.8036(3) 0.0653(18) Uani 1 1 d . U . . .
N14 N 0.4496(3) -0.3587(2) 0.8578(2) 0.0552(16) Uani 1 1 d . U . . .
N15 N 0.0500(4) 0.2783(3) 1.2314(3) 0.0644(18) Uani 1 1 d . U . . .
N16 N 0.0217(4) 0.3735(3) 1.2674(3) 0.077(2) Uani 1 1 d . U . . .
N17 N 0.4253(3) -0.4536(2) 0.9096(3) 0.0579(17) Uani 1 1 d . U . . .
N18 N 0.3291(3) -0.3832(2) 0.9025(2) 0.0495(15) Uani 1 1 d . U . . .
N19 N -0.1914(3) 0.1751(3) 0.6773(3) 0.081(2) Uani 1 1 d . U . . .
N20 N -0.2701(4) 0.2543(3) 0.6516(3) 0.076(2) Uani 1 1 d . U . . .
N21 N -0.3074(4) 0.1593(3) 0.7061(4) 0.089(2) Uani 1 1 d . U . . .
N22 N -0.2818(3) 0.1756(3) 0.7805(3) 0.078(2) Uani 1 1 d . U . . .
N23 N 0.0910(3) 0.3625(2) 1.1612(3) 0.0676(18) Uani 1 1 d . U . . .
N24 N 0.1473(3) 0.3827(3) 1.2119(3) 0.0715(19) Uani 1 1 d . U . . .
C1 C 0.7204(5) 0.3210(3) 0.4370(3) 0.067(2) Uani 1 1 d . U . . .
H1 H 0.7459 0.2905 0.4153 0.080 Uiso 1 1 calc R U . . .
C2 C 0.7461(5) 0.3599(5) 0.4433(4) 0.084(3) Uani 1 1 d . U . . .
H2 H 0.7890 0.3564 0.4245 0.101 Uiso 1 1 calc R U . . .
C3 C 0.7121(6) 0.4018(4) 0.4749(4) 0.082(3) Uani 1 1 d . U . . .
H3 H 0.7316 0.4264 0.4798 0.099 Uiso 1 1 calc R U . . .
C4 C 0.6485(5) 0.4100(3) 0.5010(4) 0.071(2) Uani 1 1 d . U . . .
H4 H 0.6231 0.4404 0.5228 0.086 Uiso 1 1 calc R U . . .
C5 C 0.6247(4) 0.3713(3) 0.4932(3) 0.058(2) Uani 1 1 d . U . . .
C6 C 0.5599(5) 0.3730(3) 0.5177(3) 0.068(2) Uani 1 1 d . U . . .
H6 H 0.5310 0.4020 0.5401 0.082 Uiso 1 1 calc R U . . .
C7 C 0.4778(4) 0.3373(3) 0.5296(3) 0.058(2) Uani 1 1 d . U . . .
C8 C 0.4377(5) 0.3704(4) 0.5084(4) 0.082(3) Uani 1 1 d . U . . .
H8 H 0.4530 0.3926 0.4800 0.098 Uiso 1 1 calc R U . . .
C9 C 0.3754(4) 0.3718(5) 0.5278(4) 0.096(3) Uani 1 1 d D U . . .
H9 H 0.3492 0.3952 0.5121 0.115 Uiso 1 1 calc R U . . .
C10 C 0.3511(4) 0.3418(5) 0.5670(5) 0.109(3) Uani 1 1 d D U . . .
C11 C 0.3923(4) 0.3070(4) 0.5885(4) 0.104(3) Uani 1 1 d D U . . .
H11 H 0.3771 0.2839 0.6162 0.124 Uiso 1 1 calc R U . . .
C12 C 0.4546(5) 0.3061(4) 0.5698(4) 0.086(3) Uani 1 1 d . U . . .
H12 H 0.4809 0.2833 0.5856 0.103 Uiso 1 1 calc R U . . .
C13 C 0.2873(4) 0.3344(5) 0.5830(3) 0.127(2) Uiso 0.579(5) 1 d DG U P A 1
C14 C 0.2502(5) 0.3328(6) 0.6345(3) 0.127(2) Uiso 0.579(5) 1 d DG U P A 1
H14 H 0.2670 0.3316 0.6594 0.152 Uiso 0.579(5) 1 calc R U P A 1
C15 C 0.1885(5) 0.3331(6) 0.6494(4) 0.127(2) Uiso 0.579(5) 1 d DG U P A 1
C16 C 0.1639(4) 0.3350(6) 0.6130(5) 0.1277(19) Uiso 0.579(5) 1 d DG U P A 1
C17 C 0.2009(5) 0.3366(6) 0.5615(5) 0.127(2) Uiso 0.579(5) 1 d DG U P A 1
C18 C 0.2626(5) 0.3363(5) 0.5466(3) 0.126(2) Uiso 0.579(5) 1 d DG U P A 1
H18 H 0.2880 0.3373 0.5114 0.152 Uiso 0.579(5) 1 calc R U P A 1
C19 C 0.1707(10) 0.3381(9) 0.5228(8) 0.130(3) Uiso 0.579(5) 1 d D U P A 1
H19 H 0.1931 0.3415 0.4873 0.156 Uiso 0.579(5) 1 calc R U P A 1
C20 C 0.1110(10) 0.3346(9) 0.5410(8) 0.131(3) Uiso 0.579(5) 1 d D U P A 1
H20 H 0.0915 0.3389 0.5175 0.158 Uiso 0.579(5) 1 calc R U P A 1
C21 C 0.1522(10) 0.3296(9) 0.7039(8) 0.128(2) Uiso 0.579(5) 1 d D U P A 1
H21 H 0.1688 0.3318 0.7282 0.153 Uiso 0.579(5) 1 calc R U P A 1
C22 C 0.0926(10) 0.3230(9) 0.7195(8) 0.129(2) Uiso 0.579(5) 1 d D U P A 1
H22 H 0.0696 0.3171 0.7544 0.154 Uiso 0.579(5) 1 calc R U P A 1
C23 C 0.0998(5) 0.3292(6) 0.6298(5) 0.129(2) Uiso 0.579(5) 1 d DG U P A 1
C24 C 0.0663(5) 0.3253(6) 0.6817(5) 0.129(2) Uiso 0.579(5) 1 d DG U P A 1
C25 C 0.0079(5) 0.3165(6) 0.6991(3) 0.129(2) Uiso 0.579(5) 1 d DG U P A 1
H25 H -0.0149 0.3138 0.7346 0.155 Uiso 0.579(5) 1 calc R U P A 1
C26 C -0.0170(4) 0.3116(6) 0.6645(3) 0.130(2) Uiso 0.579(5) 1 d DG U P A 1
C27 C 0.0164(5) 0.3156(6) 0.6125(3) 0.130(2) Uiso 0.579(5) 1 d DG U P A 1
H27 H -0.0006 0.3122 0.5889 0.157 Uiso 0.579(5) 1 calc R U P A 1
C28 C 0.0748(5) 0.3244(6) 0.5952(4) 0.130(2) Uiso 0.579(5) 1 d DG U P A 1
C13' C 0.2855(4) 0.3380(6) 0.5885(6) 0.127(2) Uiso 0.421(5) 1 d DG U P A 2
C14' C 0.2708(5) 0.2940(6) 0.6195(6) 0.127(2) Uiso 0.421(5) 1 d DG U P A 2
H14' H 0.3022 0.2669 0.6274 0.153 Uiso 0.421(5) 1 calc R U P A 2
C15' C 0.2103(6) 0.2898(6) 0.6390(7) 0.128(2) Uiso 0.421(5) 1 d DG U P A 2
C16' C 0.1643(4) 0.3296(7) 0.6276(7) 0.1278(19) Uiso 0.421(5) 1 d DG U P A 2
C17' C 0.1790(4) 0.3735(6) 0.5965(7) 0.128(2) Uiso 0.421(5) 1 d DG U P A 2
C18' C 0.2395(5) 0.3777(5) 0.5770(6) 0.127(2) Uiso 0.421(5) 1 d DG U P A 2
H18' H 0.2495 0.4078 0.5558 0.152 Uiso 0.421(5) 1 calc R U P A 2
C19' C 0.1313(11) 0.4173(10) 0.5819(11) 0.132(3) Uiso 0.421(5) 1 d D U P A 2
H19' H 0.1411 0.4473 0.5606 0.159 Uiso 0.421(5) 1 calc R U P A 2
C20' C 0.0733(12) 0.4105(10) 0.6015(12) 0.136(4) Uiso 0.421(5) 1 d D U P A 2
H20' H 0.0402 0.4406 0.5997 0.163 Uiso 0.421(5) 1 calc R U P A 2
C21' C 0.1928(12) 0.2432(10) 0.6708(11) 0.131(3) Uiso 0.421(5) 1 d D U P A 2
H21' H 0.2234 0.2150 0.6787 0.157 Uiso 0.421(5) 1 calc R U P A 2
C22' C 0.1312(11) 0.2403(11) 0.6892(11) 0.130(3) Uiso 0.421(5) 1 d D U P A 2
H22' H 0.1195 0.2129 0.7135 0.157 Uiso 0.421(5) 1 calc R U P A 2
C23' C 0.0996(5) 0.3237(7) 0.6440(8) 0.129(2) Uiso 0.421(5) 1 d DG U P A 2
C24' C 0.0843(6) 0.2784(7) 0.6722(7) 0.129(2) Uiso 0.421(5) 1 d DG U P A 2
C25' C 0.0274(5) 0.2695(6) 0.6817(6) 0.130(2) Uiso 0.421(5) 1 d DG U P A 2
H25' H 0.0169 0.2386 0.7009 0.155 Uiso 0.421(5) 1 calc R U P A 2
C26' C -0.0141(5) 0.3059(5) 0.6629(5) 0.130(2) Uiso 0.421(5) 1 d DG U P A 2
C27' C 0.0012(6) 0.3511(6) 0.6347(6) 0.130(2) Uiso 0.421(5) 1 d DG U P A 2
H27' H -0.0272 0.3760 0.6219 0.156 Uiso 0.421(5) 1 calc R U P A 2
C28' C 0.0581(6) 0.3600(6) 0.6252(7) 0.129(8) Uiso 0.421(5) 1 d DG U P A 2
C29 C -0.0803(4) 0.3033(5) 0.6831(5) 0.123(4) Uani 1 1 d D U . . .
C30 C -0.1040(5) 0.2776(4) 0.7287(4) 0.108(3) Uani 1 1 d D U . . .
H30 H -0.0797 0.2636 0.7487 0.130 Uiso 1 1 calc R U . . .
C31 C -0.1639(5) 0.2722(4) 0.7454(5) 0.097(3) Uani 1 1 d . U . . .
H31 H -0.1821 0.2573 0.7781 0.117 Uiso 1 1 calc R U . . .
C32 C -0.1953(5) 0.2877(5) 0.7157(5) 0.098(3) Uani 1 1 d . U . . .
C33 C -0.1724(7) 0.3147(7) 0.6701(6) 0.153(5) Uani 1 1 d . U . . .
H33 H -0.1977 0.3296 0.6510 0.183 Uiso 1 1 calc R U . . .
C34 C -0.1150(5) 0.3198(7) 0.6531(5) 0.152(5) Uani 1 1 d D U . . .
H34 H -0.0978 0.3348 0.6203 0.183 Uiso 1 1 calc R U . . .
C35 C -0.3042(5) 0.3218(4) 0.7517(4) 0.083(3) Uani 1 1 d . U . . .
H35 H -0.2981 0.3552 0.7565 0.099 Uiso 1 1 calc R U . . .
C36 C -0.3641(5) 0.3157(3) 0.7663(4) 0.076(2) Uani 1 1 d . U . . .
C37 C -0.4210(5) 0.3530(4) 0.7933(4) 0.086(3) Uani 1 1 d . U . . .
H37 H -0.4214 0.3870 0.8035 0.103 Uiso 1 1 calc R U . . .
C38 C -0.4756(5) 0.3414(4) 0.8050(4) 0.084(3) Uani 1 1 d . U . . .
H38 H -0.5142 0.3671 0.8225 0.101 Uiso 1 1 calc R U . . .
C39 C -0.4735(5) 0.2893(4) 0.7904(4) 0.090(3) Uani 1 1 d . U . . .
H39 H -0.5105 0.2786 0.7992 0.108 Uiso 1 1 calc R U . . .
C40 C -0.4171(5) 0.2557(4) 0.7634(4) 0.077(3) Uani 1 1 d . U . . .
H40 H -0.4163 0.2223 0.7519 0.092 Uiso 1 1 calc R U . . .
C41 C 0.6002(4) 0.3829(3) 0.3864(3) 0.055(2) Uani 1 1 d . U . . .
H41 H 0.6346 0.3889 0.3904 0.066 Uiso 1 1 calc R U . . .
C42 C 0.5698(4) 0.4206(3) 0.3612(3) 0.063(2) Uani 1 1 d . U . . .
H42 H 0.5834 0.4524 0.3484 0.075 Uiso 1 1 calc R U . . .
C43 C 0.5206(5) 0.4147(3) 0.3535(3) 0.072(2) Uani 1 1 d . U . . .
H43 H 0.4991 0.4421 0.3366 0.086 Uiso 1 1 calc R U . . .
C44 C 0.5029(4) 0.3671(3) 0.3713(3) 0.072(2) Uani 1 1 d . U . . .
H44 H 0.4699 0.3601 0.3659 0.086 Uiso 1 1 calc R U . . .
C45 C 0.5350(4) 0.3305(3) 0.3969(3) 0.064(2) Uani 1 1 d . U . . .
C46 C 0.5200(4) 0.2789(3) 0.4182(3) 0.062(2) Uani 1 1 d . U . . .
H46 H 0.4892 0.2676 0.4131 0.074 Uiso 1 1 calc R U . . .
C47 C 0.5340(4) 0.1999(3) 0.4662(3) 0.056(2) Uani 1 1 d . U . . .
C48 C 0.5797(4) 0.1507(3) 0.4528(3) 0.061(2) Uani 1 1 d . U . . .
H48 H 0.6200 0.1493 0.4279 0.073 Uiso 1 1 calc R U . . .
C49 C 0.5653(4) 0.1026(3) 0.4770(3) 0.065(2) Uani 1 1 d . U . . .
H49 H 0.5956 0.0683 0.4679 0.078 Uiso 1 1 calc R U . . .
C50 C 0.5063(5) 0.1055(3) 0.5144(3) 0.063(2) Uani 1 1 d . U . . .
C51 C 0.4602(4) 0.1547(3) 0.5252(4) 0.075(2) Uani 1 1 d . U . . .
H51 H 0.4190 0.1563 0.5483 0.090 Uiso 1 1 calc R U . . .
C52 C 0.4761(4) 0.2032(3) 0.5005(3) 0.062(2) Uani 1 1 d . U . . .
H52 H 0.4457 0.2376 0.5083 0.075 Uiso 1 1 calc R U . . .
C53 C 0.4915(5) 0.0540(3) 0.5436(3) 0.060(2) Uani 1 1 d . U . . .
C54 C 0.4321(4) 0.0508(3) 0.5684(3) 0.065(2) Uani 1 1 d . U . . .
H54 H 0.3989 0.0807 0.5662 0.078 Uiso 1 1 calc R U . . .
C55 C 0.4183(4) 0.0046(3) 0.5972(3) 0.065(2) Uani 1 1 d . U . . .
C56 C 0.4691(4) -0.0401(3) 0.5998(3) 0.057(2) Uani 1 1 d . U . . .
C57 C 0.5299(4) -0.0368(3) 0.5725(4) 0.072(2) Uani 1 1 d . U . . .
C58 C 0.5407(4) 0.0102(3) 0.5463(3) 0.070(2) Uani 1 1 d . U . . .
H58 H 0.5821 0.0129 0.5298 0.084 Uiso 1 1 calc R U . . .
C59 C 0.3577(5) -0.0004(3) 0.6220(4) 0.083(3) Uani 1 1 d . U . . .
H59 H 0.3247 0.0286 0.6183 0.100 Uiso 1 1 calc R U . . .
C60 C 0.3431(5) -0.0445(3) 0.6511(4) 0.091(3) Uani 1 1 d . U . . .
H60 H 0.3010 -0.0453 0.6682 0.109 Uiso 1 1 calc R U . . .
C61 C 0.5798(5) -0.0848(4) 0.5739(4) 0.095(3) Uani 1 1 d . U . . .
H61 H 0.6218 -0.0843 0.5556 0.114 Uiso 1 1 calc R U . . .
C62 C 0.5679(5) -0.1290(4) 0.6002(5) 0.101(3) Uani 1 1 d . U . . .
H62 H 0.6015 -0.1594 0.6005 0.121 Uiso 1 1 calc R U . . .
C63 C 0.4551(4) -0.0863(3) 0.6295(3) 0.065(2) Uani 1 1 d . U . . .
C64 C 0.3933(4) -0.0898(3) 0.6551(3) 0.066(2) Uani 1 1 d . U . . .
C65 C 0.3834(4) -0.1368(3) 0.6834(3) 0.068(2) Uani 1 1 d . U . . .
H65 H 0.3417 -0.1383 0.7017 0.082 Uiso 1 1 calc R U . . .
C66 C 0.4305(4) -0.1810(3) 0.6863(3) 0.060(2) Uani 1 1 d . U . . .
C67 C 0.4926(4) -0.1785(3) 0.6582(4) 0.073(2) Uani 1 1 d . U . . .
H67 H 0.5262 -0.2085 0.6594 0.088 Uiso 1 1 calc R U . . .
C68 C 0.5049(4) -0.1323(3) 0.6285(3) 0.071(2) Uani 1 1 d . U . . .
C69 C 0.4197(4) -0.2326(3) 0.7150(3) 0.059(2) Uani 1 1 d . U . . .
C70 C 0.3602(4) -0.2388(3) 0.7413(3) 0.063(2) Uani 1 1 d . U . . .
H70 H 0.3256 -0.2090 0.7419 0.075 Uiso 1 1 calc R U . . .
C71 C 0.3494(4) -0.2854(3) 0.7662(3) 0.062(2) Uani 1 1 d . U . . .
H71 H 0.3082 -0.2886 0.7830 0.075 Uiso 1 1 calc R U . . .
C72 C 0.3995(4) -0.3279(3) 0.7666(3) 0.057(2) Uani 1 1 d . U . . .
C73 C 0.4592(5) -0.3240(3) 0.7431(3) 0.071(2) Uani 1 1 d . U . . .
H73 H 0.4934 -0.3536 0.7438 0.085 Uiso 1 1 calc R U . . .
C74 C 0.4686(4) -0.2744(3) 0.7176(3) 0.067(2) Uani 1 1 d . U . . .
H74 H 0.5095 -0.2702 0.7022 0.080 Uiso 1 1 calc R U . . .
C75 C 0.3677(4) -0.4072(3) 0.7744(3) 0.056(2) Uani 1 1 d . U . . .
H75 H 0.3557 -0.3937 0.7466 0.067 Uiso 1 1 calc R U . . .
C76 C 0.3591(3) -0.4592(3) 0.7985(3) 0.0461(18) Uani 1 1 d . U . . .
C77 C 0.3346(4) -0.4926(3) 0.7859(3) 0.059(2) Uani 1 1 d . U . . .
H77 H 0.3200 -0.4830 0.7589 0.071 Uiso 1 1 calc R U . . .
C78 C 0.3304(4) -0.5420(3) 0.8125(3) 0.063(2) Uani 1 1 d . U . . .
H78 H 0.3121 -0.5658 0.8047 0.076 Uiso 1 1 calc R U . . .
C79 C 0.3532(4) -0.5547(3) 0.8498(3) 0.073(2) Uani 1 1 d . U . . .
H79 H 0.3519 -0.5880 0.8682 0.087 Uiso 1 1 calc R U . . .
C80 C 0.3785(4) -0.5183(3) 0.8607(3) 0.066(2) Uani 1 1 d . U . . .
H80 H 0.3934 -0.5274 0.8875 0.080 Uiso 1 1 calc R U . . .
C81 C 0.7026(4) 0.2432(3) 0.3516(3) 0.063(2) Uani 1 1 d . U . . .
H81 H 0.6819 0.2747 0.3377 0.075 Uiso 1 1 calc R U . . .
C82 C 0.7537(4) 0.2070(4) 0.3193(3) 0.074(2) Uani 1 1 d . U . . .
H82 H 0.7681 0.2138 0.2836 0.089 Uiso 1 1 calc R U . . .
C83 C 0.7848(4) 0.1599(4) 0.3385(4) 0.086(3) Uani 1 1 d . U . . .
H83 H 0.8200 0.1339 0.3166 0.103 Uiso 1 1 calc R U . . .
C84 C 0.7624(4) 0.1527(3) 0.3902(3) 0.074(2) Uani 1 1 d . U . . .
H84 H 0.7828 0.1217 0.4048 0.089 Uiso 1 1 calc R U . . .
C85 C 0.7108(4) 0.1901(3) 0.4210(3) 0.064(2) Uani 1 1 d . U . . .
C86 C 0.6841(4) 0.1847(3) 0.4759(3) 0.071(2) Uani 1 1 d . U . . .
H86 H 0.7012 0.1548 0.4935 0.085 Uiso 1 1 calc R U . . .
C87 C 0.6031(4) 0.2179(3) 0.5521(3) 0.055(2) Uani 1 1 d . U . . .
C88 C 0.5773(4) 0.1736(3) 0.5705(3) 0.060(2) Uani 1 1 d . U . . .
H88 H 0.5848 0.1459 0.5478 0.071 Uiso 1 1 calc R U . . .
C89 C 0.5411(4) 0.1704(3) 0.6213(3) 0.061(2) Uani 1 1 d . U . . .
H89 H 0.5247 0.1400 0.6336 0.073 Uiso 1 1 calc R U . . .
C90 C 0.5283(4) 0.2113(3) 0.6553(3) 0.058(2) Uani 1 1 d . U . . .
C91 C 0.5577(4) 0.2529(3) 0.6369(3) 0.059(2) Uani 1 1 d . U . . .
H91 H 0.5523 0.2794 0.6599 0.071 Uiso 1 1 calc R U . . .
C92 C 0.5944(4) 0.2563(3) 0.5857(3) 0.066(2) Uani 1 1 d . U . . .
H92 H 0.6136 0.2851 0.5739 0.079 Uiso 1 1 calc R U . . .
C93 C 0.4850(4) 0.2113(3) 0.7087(3) 0.062(2) Uani 1 1 d . U . . .
C94 C 0.4867(4) 0.1659(3) 0.7408(3) 0.067(2) Uani 1 1 d . U . . .
H94 H 0.5169 0.1324 0.7275 0.080 Uiso 1 1 calc R U . . .
C95 C 0.4463(4) 0.1677(3) 0.7909(3) 0.063(2) Uani 1 1 d . U . . .
C96 C 0.4020(4) 0.2178(3) 0.8122(3) 0.059(2) Uani 1 1 d . U . . .
C97 C 0.3967(4) 0.2641(3) 0.7799(3) 0.053(2) Uani 1 1 d . U . . .
C98 C 0.4384(4) 0.2601(3) 0.7298(4) 0.067(2) Uani 1 1 d . U . . .
H98 H 0.4356 0.2914 0.7085 0.080 Uiso 1 1 calc R U . . .
C99 C 0.3499(5) 0.3129(3) 0.8013(4) 0.073(2) Uani 1 1 d . U . . .
H99 H 0.3435 0.3431 0.7795 0.088 Uiso 1 1 calc R U . . .
C100 C 0.3142(4) 0.3180(3) 0.8513(4) 0.073(2) Uani 1 1 d . U . . .
H100 H 0.2845 0.3519 0.8639 0.088 Uiso 1 1 calc R U . . .
C101 C 0.4503(4) 0.1217(3) 0.8255(4) 0.079(3) Uani 1 1 d . U . . .
H101 H 0.4795 0.0875 0.8129 0.094 Uiso 1 1 calc R U . . .
C102 C 0.4138(5) 0.1266(3) 0.8746(3) 0.077(3) Uani 1 1 d . U . . .
H102 H 0.4165 0.0948 0.8952 0.093 Uiso 1 1 calc R U . . .
C103 C 0.3636(4) 0.2218(3) 0.8642(3) 0.062(2) Uani 1 1 d . U . . .
C104 C 0.3201(4) 0.2726(3) 0.8867(4) 0.059(2) Uani 1 1 d . U . . .
C105 C 0.2877(4) 0.2776(3) 0.9389(3) 0.0533(19) Uani 1 1 d . U . . .
H105 H 0.2582 0.3112 0.9529 0.064 Uiso 1 1 calc R U . . .
C106 C 0.2982(4) 0.2336(3) 0.9709(3) 0.057(2) Uani 1 1 d . U . . .
C107 C 0.3359(4) 0.1842(3) 0.9503(3) 0.071(2) Uani 1 1 d . U . . .
H107 H 0.3383 0.1537 0.9725 0.086 Uiso 1 1 calc R U . . .
C108 C 0.3713(4) 0.1759(3) 0.8983(3) 0.071(2) Uani 1 1 d . U . . .
C109 C 0.2679(4) 0.2424(3) 1.0266(3) 0.060(2) Uani 1 1 d . U . . .
C110 C 0.2442(4) 0.2037(3) 1.0613(3) 0.063(2) Uani 1 1 d . U . . .
H110 H 0.2473 0.1701 1.0485 0.075 Uiso 1 1 calc R U . . .
C111 C 0.2171(4) 0.2118(3) 1.1122(3) 0.064(2) Uani 1 1 d . U . . .
H111 H 0.2013 0.1843 1.1341 0.077 Uiso 1 1 calc R U . . .
C112 C 0.2121(4) 0.2602(3) 1.1325(3) 0.059(2) Uani 1 1 d . U . . .
C113 C 0.2372(4) 0.2995(3) 1.0993(4) 0.065(2) Uani 1 1 d . U . . .
H113 H 0.2356 0.3325 1.1124 0.077 Uiso 1 1 calc R U . . .
C114 C 0.2644(4) 0.2898(3) 1.0473(3) 0.061(2) Uani 1 1 d . U . . .
H114 H 0.2813 0.3166 1.0251 0.074 Uiso 1 1 calc R U . . .
C115 C 0.2081(5) 0.2431(4) 1.2146(4) 0.080(3) Uani 1 1 d . U . . .
H115 H 0.2470 0.2165 1.2007 0.096 Uiso 1 1 calc R U . . .
C116 C 0.1768(4) 0.2523(4) 1.2691(3) 0.073(2) Uani 1 1 d . U . . .
C117 C 0.1990(6) 0.2239(5) 1.3048(4) 0.115(4) Uani 1 1 d . U . . .
H117 H 0.2370 0.1956 1.2947 0.138 Uiso 1 1 calc R U . . .
C118 C 0.1642(7) 0.2375(6) 1.3564(5) 0.133(4) Uani 1 1 d . U . . .
H118 H 0.1792 0.2201 1.3819 0.159 Uiso 1 1 calc R U . . .
C119 C 0.1102(8) 0.2751(7) 1.3685(5) 0.143(5) Uani 1 1 d . U . . .
H119 H 0.0856 0.2833 1.4035 0.172 Uiso 1 1 calc R U . . .
C120 C 0.0873(6) 0.3037(5) 1.3320(4) 0.110(3) Uani 1 1 d . U . . .
H120 H 0.0483 0.3308 1.3423 0.132 Uiso 1 1 calc R U . . .
C121 C 0.5242(4) -0.4881(3) 0.7730(3) 0.066(2) Uani 1 1 d . U . . .
H121 H 0.4972 -0.5075 0.7718 0.079 Uiso 1 1 calc R U . . .
C122 C 0.5863(5) -0.5051(4) 0.7432(4) 0.078(3) Uani 1 1 d . U . . .
H122 H 0.6012 -0.5359 0.7218 0.094 Uiso 1 1 calc R U . . .
C123 C 0.6278(5) -0.4787(4) 0.7435(4) 0.097(3) Uani 1 1 d . U . . .
H123 H 0.6709 -0.4904 0.7228 0.116 Uiso 1 1 calc R U . . .
C124 C 0.6032(5) -0.4344(4) 0.7754(4) 0.086(3) Uani 1 1 d . U . . .
H124 H 0.6297 -0.4151 0.7774 0.104 Uiso 1 1 calc R U . . .
C125 C 0.5404(4) -0.4177(4) 0.8044(4) 0.075(2) Uani 1 1 d . U . . .
C126 C 0.5093(5) -0.3687(4) 0.8358(4) 0.071(2) Uani 1 1 d . U . . .
H126 H 0.5313 -0.3459 0.8398 0.085 Uiso 1 1 calc R U . . .
C127 C 0.4165(4) -0.3098(3) 0.8901(3) 0.062(2) Uani 1 1 d . U . . .
C128 C 0.4007(4) -0.2598(3) 0.8667(3) 0.069(2) Uani 1 1 d . U . . .
H128 H 0.4125 -0.2571 0.8308 0.082 Uiso 1 1 calc R U . . .
C129 C 0.3669(5) -0.2140(4) 0.8978(4) 0.081(3) Uani 1 1 d . U . . .
H129 H 0.3552 -0.1798 0.8823 0.097 Uiso 1 1 calc R U . . .
C130 C 0.3499(4) -0.2160(3) 0.9497(3) 0.066(2) Uani 1 1 d . U . . .
C131 C 0.3678(4) -0.2669(3) 0.9719(3) 0.066(2) Uani 1 1 d . U . . .
H131 H 0.3577 -0.2696 1.0075 0.080 Uiso 1 1 calc R U . . .
C132 C 0.4005(4) -0.3139(3) 0.9412(3) 0.058(2) Uani 1 1 d . U . . .
H132 H 0.4114 -0.3485 0.9564 0.069 Uiso 1 1 calc R U . . .
C133 C 0.3154(4) -0.1676(3) 0.9815(3) 0.068(2) Uani 1 1 d . U . . .
C134 C 0.2586(5) -0.1349(3) 0.9797(3) 0.077(3) Uani 1 1 d . U . . .
H134 H 0.2437 -0.1451 0.9572 0.092 Uiso 1 1 calc R U . . .
C135 C 0.2224(5) -0.0872(3) 1.0101(3) 0.074(2) Uani 1 1 d . U . . .
C136 C 0.2469(4) -0.0732(3) 1.0432(3) 0.064(2) Uani 1 1 d . U . . .
C137 C 0.3023(5) -0.1057(3) 1.0459(3) 0.073(3) Uani 1 1 d . U . . .
C138 C 0.3349(5) -0.1526(3) 1.0162(4) 0.075(2) Uani 1 1 d . U . . .
H138 H 0.3718 -0.1752 1.0197 0.091 Uiso 1 1 calc R U . . .
C139 C 0.3268(5) -0.0886(3) 1.0784(4) 0.079(3) Uani 1 1 d . U . . .
H139 H 0.3651 -0.1098 1.0803 0.095 Uiso 1 1 calc R U . . .
C140 C 0.2941(5) -0.0417(4) 1.1062(3) 0.086(3) Uani 1 1 d . U . . .
H140 H 0.3106 -0.0305 1.1270 0.103 Uiso 1 1 calc R U . . .
C141 C 0.1647(5) -0.0538(4) 1.0089(3) 0.075(2) Uani 1 1 d . U . . .
H141 H 0.1482 -0.0634 0.9873 0.089 Uiso 1 1 calc R U . . .
C142 C 0.1340(5) -0.0099(4) 1.0373(4) 0.084(3) Uani 1 1 d . U . . .
H142 H 0.0958 0.0114 1.0354 0.101 Uiso 1 1 calc R U . . .
C143 C 0.2377(5) -0.0099(3) 1.1052(3) 0.073(2) Uani 1 1 d . U . . .
C144 C 0.2122(5) -0.0248(3) 1.0736(3) 0.071(2) Uani 1 1 d . U . . .
C145 C 0.1554(4) 0.0076(3) 1.0715(3) 0.070(2) Uani 1 1 d . U . . .
C146 C 0.1234(5) 0.0551(3) 1.1009(3) 0.075(2) Uani 1 1 d . U . . .
H146 H 0.0851 0.0771 1.0995 0.090 Uiso 1 1 calc R U . . .
C147 C 0.1472(5) 0.0706(3) 1.1325(3) 0.070(2) Uani 1 1 d . U . . .
C148 C 0.2050(5) 0.0390(3) 1.1337(3) 0.072(2) Uani 1 1 d . U . . .
H148 H 0.2221 0.0506 1.1538 0.087 Uiso 1 1 calc R U . . .
C149 C 0.1159(4) 0.1244(3) 1.1627(3) 0.068(2) Uani 1 1 d . U . . .
C150 C 0.0802(4) 0.1677(3) 1.1445(3) 0.064(2) Uani 1 1 d . U . . .
H150 H 0.0725 0.1628 1.1156 0.077 Uiso 1 1 calc R U . . .
C151 C 0.0553(4) 0.2184(3) 1.1682(3) 0.062(2) Uani 1 1 d . U . . .
H151 H 0.0298 0.2481 1.1564 0.074 Uiso 1 1 calc R U . . .
C152 C 0.0691(4) 0.2243(3) 1.2096(3) 0.060(2) Uani 1 1 d . U . . .
C153 C 0.1017(4) 0.1801(4) 1.2291(3) 0.067(2) Uani 1 1 d . U . . .
H153 H 0.1084 0.1839 1.2587 0.081 Uiso 1 1 calc R U . . .
C154 C 0.1242(5) 0.1308(4) 1.2056(3) 0.074(2) Uani 1 1 d . U . . .
H154 H 0.1462 0.1003 1.2195 0.089 Uiso 1 1 calc R U . . .
C155 C -0.0071(5) 0.2960(4) 1.2621(4) 0.075(2) Uani 1 1 d . U . . .
H155 H -0.0358 0.2751 1.2697 0.090 Uiso 1 1 calc R U . . .
C156 C -0.0257(5) 0.3489(4) 1.2843(4) 0.077(2) Uani 1 1 d . U . . .
C157 C -0.0851(5) 0.3750(5) 1.3184(4) 0.095(3) Uani 1 1 d . U . . .
H157 H -0.1178 0.3581 1.3278 0.114 Uiso 1 1 calc R U . . .
C158 C -0.0962(6) 0.4237(5) 1.3377(5) 0.113(4) Uani 1 1 d . U . . .
H158 H -0.1352 0.4406 1.3631 0.135 Uiso 1 1 calc R U . . .
C159 C -0.0461(6) 0.4494(5) 1.3181(5) 0.116(4) Uani 1 1 d . U . . .
H159 H -0.0534 0.4852 1.3291 0.139 Uiso 1 1 calc R U . . .
C160 C 0.0101(5) 0.4239(4) 1.2848(4) 0.102(3) Uani 1 1 d . U . . .
H160 H 0.0423 0.4415 1.2732 0.122 Uiso 1 1 calc R U . . .
C161 C 0.4778(4) -0.4904(3) 0.9125(4) 0.070(2) Uani 1 1 d . U . . .
H161 H 0.5152 -0.4959 0.8830 0.084 Uiso 1 1 calc R U . . .
C162 C 0.4794(5) -0.5188(3) 0.9543(4) 0.071(2) Uani 1 1 d . U . . .
H162 H 0.5167 -0.5448 0.9539 0.086 Uiso 1 1 calc R U . . .
C163 C 0.4270(6) -0.5100(4) 0.9979(4) 0.083(3) Uani 1 1 d . U . . .
H163 H 0.4274 -0.5297 1.0281 0.100 Uiso 1 1 calc R U . . .
C164 C 0.3724(5) -0.4715(4) 0.9973(4) 0.078(3) Uani 1 1 d . U . . .
H164 H 0.3351 -0.4648 1.0270 0.094 Uiso 1 1 calc R U . . .
C165 C 0.3744(4) -0.4440(3) 0.9529(3) 0.057(2) Uani 1 1 d . U . . .
C166 C 0.3217(4) -0.4050(3) 0.9469(3) 0.060(2) Uani 1 1 d . U . . .
H166 H 0.2826 -0.3954 0.9746 0.072 Uiso 1 1 calc R U . . .
C167 C 0.2768(3) -0.3416(3) 0.8953(3) 0.055(2) Uani 1 1 d . U . . .
C168 C 0.2634(4) -0.2891(3) 0.9099(3) 0.056(2) Uani 1 1 d . U . . .
H168 H 0.2839 -0.2807 0.9288 0.067 Uiso 1 1 calc R U . . .
C169 C 0.2199(4) -0.2484(3) 0.8973(3) 0.062(2) Uani 1 1 d . U . . .
H169 H 0.2124 -0.2119 0.9064 0.074 Uiso 1 1 calc R U . . .
C170 C 0.1867(3) -0.2590(3) 0.8716(3) 0.0517(19) Uani 1 1 d . U . . .
C171 C 0.1988(3) -0.3135(3) 0.8610(3) 0.0518(19) Uani 1 1 d . U . . .
H171 H 0.1752 -0.3230 0.8457 0.062 Uiso 1 1 calc R U . . .
C172 C 0.2432(4) -0.3539(3) 0.8717(3) 0.057(2) Uani 1 1 d . U . . .
H172 H 0.2508 -0.3906 0.8629 0.069 Uiso 1 1 calc R U . . .
C173 C 0.1449(3) -0.2147(3) 0.8541(3) 0.057(2) Uani 1 1 d . U . . .
C174 C 0.1185(4) -0.1625(3) 0.8764(3) 0.065(2) Uani 1 1 d . U . . .
H174 H 0.1258 -0.1561 0.9051 0.078 Uiso 1 1 calc R U . . .
C175 C 0.0819(4) -0.1199(3) 0.8575(3) 0.059(2) Uani 1 1 d . U . . .
C176 C 0.0699(3) -0.1281(3) 0.8149(3) 0.053(2) Uani 1 1 d . U . . .
C177 C 0.0951(3) -0.1812(3) 0.7928(3) 0.0518(19) Uani 1 1 d . U . . .
C178 C 0.1316(3) -0.2226(3) 0.8125(3) 0.054(2) Uani 1 1 d . U . . .
H178 H 0.1483 -0.2577 0.7972 0.065 Uiso 1 1 calc R U . . .
C179 C 0.0837(3) -0.1891(3) 0.7489(3) 0.055(2) Uani 1 1 d . U . . .
H179 H 0.1025 -0.2235 0.7323 0.066 Uiso 1 1 calc R U . . .
C180 C 0.0465(3) -0.1483(3) 0.7307(3) 0.055(2) Uani 1 1 d . U . . .
H180 H 0.0383 -0.1549 0.7026 0.066 Uiso 1 1 calc R U . . .
C181 C 0.0560(4) -0.0659(3) 0.8797(3) 0.075(2) Uani 1 1 d . U . . .
H181 H 0.0622 -0.0594 0.9089 0.090 Uiso 1 1 calc R U . . .
C182 C 0.0224(4) -0.0241(3) 0.8590(4) 0.077(3) Uani 1 1 d . U . . .
H182 H 0.0073 0.0113 0.8733 0.092 Uiso 1 1 calc R U . . .
C183 C 0.0321(3) -0.0848(3) 0.7960(3) 0.055(2) Uani 1 1 d . U . . .
C184 C 0.0098(4) -0.0323(3) 0.8170(4) 0.067(2) Uani 1 1 d . U . . .
C185 C -0.0282(4) 0.0093(3) 0.7962(4) 0.078(3) Uani 1 1 d . U . . .
H185 H -0.0447 0.0449 0.8105 0.093 Uiso 1 1 calc R U . . .
C186 C -0.0420(4) -0.0002(4) 0.7562(4) 0.079(3) Uani 1 1 d . U . . .
C187 C -0.0180(4) -0.0535(3) 0.7354(3) 0.072(2) Uani 1 1 d . U . . .
H187 H -0.0278 -0.0608 0.7084 0.086 Uiso 1 1 calc R U . . .
C188 C 0.0201(4) -0.0957(3) 0.7543(3) 0.061(2) Uani 1 1 d . U . . .
C189 C -0.0798(5) 0.0446(4) 0.7346(4) 0.095(3) Uani 1 1 d . U . . .
C190 C -0.0680(5) 0.0957(4) 0.7244(4) 0.090(3) Uani 1 1 d . U . . .
H190 H -0.0355 0.1015 0.7314 0.108 Uiso 1 1 calc R U . . .
C191 C -0.1032(5) 0.1384(4) 0.7040(4) 0.095(3) Uani 1 1 d . U . . .
H191 H -0.0934 0.1724 0.6954 0.114 Uiso 1 1 calc R U . . .
C192 C -0.1525(5) 0.1299(4) 0.6966(4) 0.093(3) Uani 1 1 d . U . . .
C193 C -0.1635(6) 0.0790(4) 0.7053(4) 0.107(3) Uani 1 1 d . U . . .
H193 H -0.1958 0.0730 0.6979 0.128 Uiso 1 1 calc R U . . .
C194 C -0.1268(5) 0.0358(4) 0.7251(4) 0.093(3) Uani 1 1 d . U . . .
H194 H -0.1349 0.0011 0.7318 0.111 Uiso 1 1 calc R U . . .
C195 C -0.1689(6) 0.1885(5) 0.6318(5) 0.117(4) Uani 1 1 d . U . . .
H195 H -0.1279 0.1707 0.6096 0.141 Uiso 1 1 calc R U . . .
C196 C -0.2102(6) 0.2336(5) 0.6150(5) 0.112(4) Uani 1 1 d . U . . .
C197 C -0.1892(7) 0.2580(6) 0.5669(6) 0.150(5) Uani 1 1 d . U . . .
H197 H -0.1470 0.2457 0.5443 0.180 Uiso 1 1 calc R U . . .
C198 C -0.2306(7) 0.3000(5) 0.5530(6) 0.138(4) Uani 1 1 d . U . . .
H198 H -0.2187 0.3146 0.5195 0.165 Uiso 1 1 calc R U . . .
C199 C -0.2893(5) 0.3201(4) 0.5889(4) 0.094(3) Uani 1 1 d . U . . .
H199 H -0.3180 0.3509 0.5816 0.112 Uiso 1 1 calc R U . . .
C200 C -0.3055(5) 0.2946(4) 0.6358(4) 0.086(3) Uani 1 1 d . U . . .
H200 H -0.3473 0.3080 0.6590 0.104 Uiso 1 1 calc R U . . .
C201 C -0.3165(6) 0.1479(4) 0.6665(4) 0.104(3) Uani 1 1 d . U . . .
H201 H -0.3070 0.1712 0.6377 0.125 Uiso 1 1 calc R U . . .
C202 C -0.3387(6) 0.1049(5) 0.6624(5) 0.117(4) Uani 1 1 d . U . . .
H202 H -0.3450 0.0995 0.6329 0.141 Uiso 1 1 calc R U . . .
C203 C -0.3513(7) 0.0696(6) 0.7064(6) 0.139(4) Uani 1 1 d . U . . .
H203 H -0.3668 0.0397 0.7071 0.167 Uiso 1 1 calc R U . . .
C204 C -0.3402(6) 0.0801(5) 0.7472(5) 0.121(4) Uani 1 1 d . U . . .
H204 H -0.3475 0.0565 0.7759 0.145 Uiso 1 1 calc R U . . .
C205 C -0.3187(5) 0.1246(4) 0.7475(5) 0.099(3) Uani 1 1 d . U . . .
C206 C -0.3063(5) 0.1371(4) 0.7877(4) 0.095(3) Uani 1 1 d . U . . .
H206 H -0.3159 0.1175 0.8189 0.114 Uiso 1 1 calc R U . . .
C207 C -0.2619(4) 0.1878(4) 0.8185(4) 0.077(3) Uani 1 1 d . U . . .
C208 C -0.2893(4) 0.2367(4) 0.8449(3) 0.078(2) Uani 1 1 d . U . . .
H208 H -0.3241 0.2625 0.8406 0.093 Uiso 1 1 calc R U . . .
C209 C -0.2649(4) 0.2476(3) 0.8780(3) 0.065(2) Uiso 1 1 d . U . . .
H209 H -0.2850 0.2802 0.8975 0.078 Uiso 1 1 calc R U . . .
C210 C -0.2125(4) 0.2121(3) 0.8831(3) 0.074(2) Uiso 1 1 d . U . . .
C211 C -0.1863(4) 0.1627(3) 0.8577(3) 0.074(2) Uiso 1 1 d . U . . .
H211 H -0.1513 0.1374 0.8620 0.089 Uiso 1 1 calc R U . . .
C212 C -0.2109(4) 0.1494(4) 0.8255(3) 0.073(2) Uiso 1 1 d . U . . .
H212 H -0.1934 0.1151 0.8087 0.088 Uiso 1 1 calc R U . . .
C213 C -0.1806(4) 0.2288(3) 0.9130(3) 0.068(2) Uiso 1 1 d . U . . .
C214 C -0.1901(4) 0.2832(3) 0.9211(3) 0.067(2) Uiso 1 1 d . U . . .
H214 H -0.2161 0.3099 0.9073 0.081 Uiso 1 1 calc R U . . .
C215 C -0.1627(4) 0.3010(3) 0.9493(3) 0.066(2) Uiso 1 1 d . U . . .
C216 C -0.1217(4) 0.2603(3) 0.9672(3) 0.067(2) Uiso 1 1 d . U . . .
C217 C -0.1120(4) 0.2045(3) 0.9582(3) 0.062(2) Uiso 1 1 d . U . . .
C218 C -0.1425(4) 0.1911(4) 0.9321(3) 0.075(2) Uiso 1 1 d . U . . .
H218 H -0.1366 0.1535 0.9273 0.090 Uiso 1 1 calc R U . . .
C219 C -0.1710(4) 0.3572(3) 0.9581(3) 0.073(2) Uiso 1 1 d . U . . .
H219 H -0.1956 0.3847 0.9437 0.088 Uiso 1 1 calc R U . . .
C220 C -0.1451(4) 0.3725(3) 0.9859(3) 0.071(2) Uiso 1 1 d . U . . .
H220 H -0.1538 0.4100 0.9929 0.085 Uiso 1 1 calc R U . . .
C221 C -0.0696(4) 0.1644(3) 0.9755(3) 0.074(2) Uiso 1 1 d . U . . .
H221 H -0.0618 0.1269 0.9690 0.089 Uiso 1 1 calc R U . . .
C222 C -0.0400(4) 0.1786(3) 1.0012(3) 0.076(2) Uiso 1 1 d . U . . .
H222 H -0.0119 0.1508 1.0122 0.092 Uiso 1 1 calc R U . . .
C223 C -0.0923(4) 0.2762(3) 0.9942(3) 0.058(2) Uiso 1 1 d . U . . .
C224 C -0.0506(4) 0.2352(3) 1.0119(3) 0.061(2) Uiso 1 1 d . U . . .
C225 C -0.0236(4) 0.2520(3) 1.0399(3) 0.065(2) Uiso 1 1 d . U . . .
H225 H 0.0037 0.2247 1.0520 0.078 Uiso 1 1 calc R U . . .
C226 C -0.0342(4) 0.3059(3) 1.0512(3) 0.062(2) Uiso 1 1 d . U . . .
C227 C -0.0747(4) 0.3445(3) 1.0346(3) 0.070(2) Uiso 1 1 d . U . . .
H227 H -0.0839 0.3817 1.0430 0.084 Uiso 1 1 calc R U . . .
C228 C -0.1036(4) 0.3307(3) 1.0051(3) 0.062(2) Uiso 1 1 d . U . . .
C229 C -0.0037(4) 0.3215(3) 1.0813(3) 0.062(2) Uiso 1 1 d . U . . .
C230 C -0.0354(4) 0.3502(3) 1.1249(3) 0.068(2) Uiso 1 1 d . U . . .
H230 H -0.0796 0.3615 1.1376 0.081 Uiso 1 1 calc R U . . .
C231 C -0.0053(4) 0.3641(3) 1.1523(3) 0.073(2) Uiso 1 1 d . U . . .
H231 H -0.0288 0.3829 1.1838 0.088 Uiso 1 1 calc R U . . .
C232 C 0.0583(4) 0.3501(3) 1.1332(3) 0.062(2) Uiso 1 1 d . U . . .
C233 C 0.0917(4) 0.3207(3) 1.0878(3) 0.068(2) Uiso 1 1 d . U . . .
H233 H 0.1358 0.3102 1.0748 0.082 Uiso 1 1 calc R U . . .
C234 C 0.0619(4) 0.3068(3) 1.0620(4) 0.074(2) Uiso 1 1 d . U . . .
H234 H 0.0854 0.2872 1.0309 0.089 Uiso 1 1 calc R U . . .
C235 C 0.1139(4) 0.4040(4) 1.1445(4) 0.081(2) Uiso 1 1 d . U . . .
H235 H 0.1093 0.4250 1.1159 0.097 Uiso 1 1 calc R U . . .
C236 C 0.1457(4) 0.4157(4) 1.1712(4) 0.078(2) Uiso 1 1 d . U . . .
C237 C 0.1762(5) 0.4577(5) 1.1580(5) 0.110(3) Uiso 1 1 d . U . . .
H237 H 0.1741 0.4818 1.1304 0.132 Uiso 1 1 calc R U . . .
C238 C 0.2088(6) 0.4629(5) 1.1860(5) 0.115(4) Uiso 1 1 d . U . . .
H238 H 0.2294 0.4908 1.1775 0.138 Uiso 1 1 calc R U . . .
C239 C 0.2120(5) 0.4289(4) 1.2253(4) 0.106(3) Uiso 1 1 d . U . . .
H239 H 0.2354 0.4323 1.2439 0.127 Uiso 1 1 calc R U . . .
C240 C 0.1794(5) 0.3876(4) 1.2387(4) 0.085(3) Uiso 1 1 d . U . . .
H240 H 0.1806 0.3638 1.2667 0.103 Uiso 1 1 calc R U . . .
C300 C 0.4788(6) 0.7593(4) 0.0829(6) 0.095(2) Uiso 0.559(10) 1 d G U P B 1
H300 H 0.4555 0.7957 0.0937 0.114 Uiso 0.559(10) 1 calc R U P B 1
C301 C 0.5401(6) 0.7402(5) 0.0789(6) 0.096(2) Uiso 0.559(10) 1 d G U P B 1
H301 H 0.5587 0.7635 0.0871 0.115 Uiso 0.559(10) 1 calc R U P B 1
C302 C 0.5742(4) 0.6869(5) 0.0631(6) 0.095(2) Uiso 0.559(10) 1 d G U P B 1
H302 H 0.6161 0.6738 0.0604 0.114 Uiso 0.559(10) 1 calc R U P B 1
C303 C 0.5470(6) 0.6528(4) 0.0512(6) 0.094(2) Uiso 0.559(10) 1 d G U P B 1
H303 H 0.5703 0.6164 0.0404 0.113 Uiso 0.559(10) 1 calc R U P B 1
C304 C 0.4857(6) 0.6719(5) 0.0551(6) 0.095(2) Uiso 0.559(10) 1 d G U P B 1
H304 H 0.4671 0.6486 0.0470 0.115 Uiso 0.559(10) 1 calc R U P B 1
C305 C 0.4516(4) 0.7252(5) 0.0710(5) 0.095(2) Uiso 0.559(10) 1 d G U P B 1
H305 H 0.4097 0.7382 0.0737 0.114 Uiso 0.559(10) 1 calc R U P B 1
C318 C 0.5601(6) 0.6739(6) 0.0562(7) 0.095(2) Uiso 0.441(10) 1 d G U P B 2
H318 H 0.5985 0.6465 0.0428 0.115 Uiso 0.441(10) 1 calc R U P B 2
C319 C 0.5586(6) 0.7238(7) 0.0715(8) 0.096(2) Uiso 0.441(10) 1 d G U P B 2
H319 H 0.5960 0.7305 0.0686 0.115 Uiso 0.441(10) 1 calc R U P B 2
C320 C 0.5023(8) 0.7638(5) 0.0911(7) 0.095(2) Uiso 0.441(10) 1 d G U P B 2
H320 H 0.5013 0.7979 0.1016 0.114 Uiso 0.441(10) 1 calc R U P B 2
C321 C 0.4476(6) 0.7539(6) 0.0954(6) 0.093(2) Uiso 0.441(10) 1 d G U P B 2
H321 H 0.4092 0.7813 0.1088 0.112 Uiso 0.441(10) 1 calc R U P B 2
C322 C 0.4491(6) 0.7040(7) 0.0801(7) 0.094(2) Uiso 0.441(10) 1 d G U P B 2
H322 H 0.4117 0.6973 0.0830 0.113 Uiso 0.441(10) 1 calc R U P B 2
C323 C 0.5054(8) 0.6640(5) 0.0605(7) 0.096(2) Uiso 0.441(10) 1 d G U P B 2
H323 H 0.5064 0.6299 0.0500 0.115 Uiso 0.441(10) 1 calc R U P B 2
C306 C 0.2025(16) -0.0557(14) 0.7819(14) 0.117(4) Uiso 0.25 1 d G U P C 1
H306 H 0.1704 -0.0500 0.7695 0.140 Uiso 0.25 1 calc R U P C 1
C307 C 0.2272(16) -0.0132(12) 0.7809(14) 0.117(4) Uiso 0.25 1 d G U P C 1
H307 H 0.2120 0.0216 0.7679 0.141 Uiso 0.25 1 calc R U P C 1
C308 C 0.2740(16) -0.0215(11) 0.7991(13) 0.117(4) Uiso 0.25 1 d G U P C 1
H308 H 0.2909 0.0076 0.7985 0.140 Uiso 0.25 1 calc R U P C 1
C309 C 0.2962(14) -0.0723(13) 0.8183(13) 0.117(4) Uiso 0.25 1 d G U P C 1
H309 H 0.3282 -0.0780 0.8307 0.141 Uiso 0.25 1 calc R U P C 1
C310 C 0.2715(16) -0.1148(11) 0.8193(14) 0.117(4) Uiso 0.25 1 d G U P C 1
H310 H 0.2866 -0.1495 0.8323 0.140 Uiso 0.25 1 calc R U P C 1
C311 C 0.2246(17) -0.1065(12) 0.8011(15) 0.116(4) Uiso 0.25 1 d G U P C 1
H311 H 0.2077 -0.1355 0.8017 0.140 Uiso 0.25 1 calc R U P C 1
C336 C 0.1987(18) -0.0577(14) 0.7702(13) 0.117(4) Uiso 0.25 1 d G U P D 2
H336 H 0.1805 -0.0535 0.7457 0.140 Uiso 0.25 1 calc R U P D 2
C337 C 0.2219(19) -0.1095(12) 0.7871(14) 0.116(4) Uiso 0.25 1 d G U P D 2
H337 H 0.2197 -0.1408 0.7741 0.140 Uiso 0.25 1 calc R U P D 2
C338 C 0.2484(16) -0.1155(10) 0.8229(13) 0.117(4) Uiso 0.25 1 d G U P D 2
H338 H 0.2643 -0.1509 0.8345 0.140 Uiso 0.25 1 calc R U P D 2
C339 C 0.2517(16) -0.0697(13) 0.8419(12) 0.117(4) Uiso 0.25 1 d G U P D 2
H339 H 0.2698 -0.0739 0.8664 0.140 Uiso 0.25 1 calc R U P D 2
C340 C 0.2284(16) -0.0179(11) 0.8250(13) 0.117(4) Uiso 0.25 1 d G U P D 2
H340 H 0.2307 0.0134 0.8380 0.141 Uiso 0.25 1 calc R U P D 2
C341 C 0.2019(16) -0.0119(11) 0.7892(13) 0.117(4) Uiso 0.25 1 d G U P D 2
H341 H 0.1860 0.0235 0.7777 0.141 Uiso 0.25 1 calc R U P D 2
C312 C 0.0621(10) 0.2971(10) 0.9115(8) 0.179(6) Uiso 0.5 1 d G U P . .
H312 H 0.0266 0.2875 0.9361 0.215 Uiso 0.5 1 calc R U P . .
C313 C 0.1210(13) 0.2697(8) 0.9106(8) 0.180(6) Uiso 0.5 1 d G U P . .
H313 H 0.1259 0.2413 0.9345 0.217 Uiso 0.5 1 calc R U P . .
C314 C 0.1729(9) 0.2837(9) 0.8747(10) 0.181(6) Uiso 0.5 1 d G U P . .
H314 H 0.2131 0.2649 0.8740 0.217 Uiso 0.5 1 calc R U P . .
C315 C 0.1658(10) 0.3251(10) 0.8397(8) 0.180(6) Uiso 0.5 1 d G U P . .
H315 H 0.2012 0.3347 0.8152 0.216 Uiso 0.5 1 calc R U P . .
C316 C 0.1068(13) 0.3526(8) 0.8407(8) 0.181(6) Uiso 0.5 1 d G U P . .
H316 H 0.1020 0.3809 0.8168 0.218 Uiso 0.5 1 calc R U P . .
C317 C 0.0550(9) 0.3386(9) 0.8766(10) 0.181(6) Uiso 0.5 1 d G U P . .
H317 H 0.0147 0.3573 0.8772 0.217 Uiso 0.5 1 calc R U P . .
C324 C 0.3432(16) 0.1875(17) 0.7074(17) 0.140(5) Uiso 0.25 1 d G U P E 1
H324 H 0.3818 0.1955 0.6977 0.168 Uiso 0.25 1 calc R U P E 1
C325 C 0.3399(16) 0.1441(16) 0.6851(15) 0.140(5) Uiso 0.25 1 d G U P E 1
H325 H 0.3762 0.1224 0.6600 0.168 Uiso 0.25 1 calc R U P E 1
C326 C 0.283(2) 0.1324(13) 0.6993(15) 0.141(5) Uiso 0.25 1 d G U P E 1
H326 H 0.2811 0.1027 0.6840 0.169 Uiso 0.25 1 calc R U P E 1
C327 C 0.2302(15) 0.1640(16) 0.7359(15) 0.141(6) Uiso 0.25 1 d G U P E 1
H327 H 0.1915 0.1560 0.7456 0.169 Uiso 0.25 1 calc R U P E 1
C328 C 0.2334(16) 0.2075(15) 0.7583(13) 0.141(6) Uiso 0.25 1 d G U P E 1
H328 H 0.1971 0.2291 0.7833 0.169 Uiso 0.25 1 calc R U P E 1
C329 C 0.290(2) 0.2192(13) 0.7440(15) 0.141(6) Uiso 0.25 1 d G U P E 1
H329 H 0.2922 0.2489 0.7593 0.169 Uiso 0.25 1 calc R U P E 1
C330 C 0.3549(17) 0.1569(17) 0.6841(14) 0.140(5) Uiso 0.25 1 d G U P F 2
H330 H 0.3886 0.1618 0.6540 0.168 Uiso 0.25 1 calc R U P F 2
C331 C 0.3277(19) 0.1158(14) 0.6865(14) 0.141(6) Uiso 0.25 1 d G U P F 2
H331 H 0.3427 0.0925 0.6581 0.169 Uiso 0.25 1 calc R U P F 2
C332 C 0.2784(18) 0.1087(13) 0.7306(16) 0.140(5) Uiso 0.25 1 d G U P F 2
H332 H 0.2598 0.0805 0.7323 0.169 Uiso 0.25 1 calc R U P F 2
C333 C 0.2564(16) 0.1427(16) 0.7721(13) 0.141(5) Uiso 0.25 1 d G U P F 2
H333 H 0.2228 0.1379 0.8022 0.169 Uiso 0.25 1 calc R U P F 2
C334 C 0.2837(18) 0.1839(14) 0.7697(13) 0.140(5) Uiso 0.25 1 d G U P F 2
H334 H 0.2686 0.2072 0.7981 0.169 Uiso 0.25 1 calc R U P F 2
C335 C 0.3329(18) 0.1910(14) 0.7256(17) 0.140(5) Uiso 0.25 1 d G U P F 2
H335 H 0.3515 0.2191 0.7239 0.168 Uiso 0.25 1 calc R U P F 2
P1 P 0.78063(10) 0.37834(8) 0.27394(9) 0.0627(6) Uani 1 1 d . . . . .
F1 F 0.7766(3) 0.3524(2) 0.32801(18) 0.0907(15) Uani 1 1 d . . . . .
F2 F 0.8490(2) 0.33850(17) 0.24844(19) 0.0772(13) Uani 1 1 d . . . . .
F3 F 0.7515(2) 0.33291(17) 0.26475(18) 0.0776(13) Uani 1 1 d . . . . .
F4 F 0.7111(2) 0.41830(19) 0.29912(18) 0.0826(14) Uani 1 1 d . . . . .
F5 F 0.7843(2) 0.40298(17) 0.21910(18) 0.0787(13) Uani 1 1 d . . . . .
F6 F 0.8075(3) 0.42419(19) 0.2821(2) 0.0977(16) Uani 1 1 d . . . . .
P2 P 0.48548(16) 0.57945(10) 0.33670(10) 0.0997(10) Uani 1 1 d D . . . .
F7 F 0.5203(7) 0.5581(5) 0.3711(5) 0.125(4) Uani 0.644(12) 1 d D U P G 1
F8 F 0.5182(6) 0.5318(5) 0.2979(5) 0.089(4) Uani 0.644(12) 1 d D U P G 1
F9 F 0.4378(6) 0.5989(5) 0.3081(5) 0.127(4) Uani 0.644(12) 1 d D U P G 1
F10 F 0.4376(6) 0.6269(5) 0.3773(5) 0.103(4) Uani 0.644(12) 1 d D U P G 1
F11 F 0.4415(6) 0.5395(4) 0.3707(5) 0.126(4) Uani 0.644(12) 1 d D U P G 1
F12 F 0.5263(5) 0.6183(4) 0.3004(5) 0.125(4) Uani 0.644(12) 1 d D U P G 1
F7' F 0.4898(10) 0.5442(6) 0.3835(5) 0.087(5) Uani 0.356(12) 1 d D U P G 2
F8' F 0.5371(10) 0.5364(8) 0.2978(9) 0.097(8) Uani 0.356(12) 1 d D U P G 2
F9' F 0.4730(13) 0.6166(8) 0.2949(7) 0.146(7) Uani 0.356(12) 1 d D U P G 2
F10' F 0.4252(10) 0.6221(10) 0.3757(10) 0.113(7) Uani 0.356(12) 1 d D U P G 2
F11' F 0.4399(9) 0.5425(8) 0.3404(10) 0.118(5) Uani 0.356(12) 1 d D U P G 2
F12' F 0.5320(8) 0.6111(7) 0.3423(10) 0.147(6) Uani 0.356(12) 1 d D U P G 2
P3 P 0.32475(14) 0.57431(10) 0.13804(14) 0.0961(10) Uani 1 1 d . . . . .
F13 F 0.2770(7) 0.6313(4) 0.1663(5) 0.103(5) Uiso 0.54(2) 1 d . U P H 1
F13' F 0.3218(12) 0.6348(7) 0.1498(8) 0.149(6) Uiso 0.46(2) 1 d . U P H 2
F14 F 0.3632(4) 0.5964(3) 0.0852(3) 0.135(2) Uiso 1 1 d . U . . .
F15 F 0.3788(4) 0.5681(3) 0.1563(3) 0.148(3) Uani 1 1 d . U . . .
F16 F 0.2908(3) 0.5512(3) 0.1898(3) 0.132(2) Uani 1 1 d . . . . .
F17 F 0.2733(3) 0.5766(3) 0.1186(3) 0.146(3) Uani 1 1 d . . . . .
F18 F 0.3581(3) 0.5153(2) 0.1160(3) 0.124(2) Uani 1 1 d . . . . .
P4 P 0.23969(13) 0.46031(9) 0.00033(12) 0.0901(8) Uani 1 1 d D . . . .
F19 F 0.2451(3) 0.5055(2) -0.0429(3) 0.134(2) Uani 1 1 d . U . . .
F20 F 0.1677(4) 0.4785(4) 0.0325(5) 0.112(4) Uiso 0.65(2) 1 d D U P I 1
F22 F 0.2469(6) 0.4165(3) 0.0460(3) 0.094(3) Uiso 0.65(2) 1 d D U P I 1
F20' F 0.1685(6) 0.4876(7) 0.0058(10) 0.102(6) Uiso 0.35(2) 1 d D U P I 2
F22' F 0.2186(12) 0.4181(6) 0.0425(6) 0.106(6) Uiso 0.35(2) 1 d D U P I 2
F21 F 0.2426(4) 0.4184(2) -0.0365(3) 0.141(3) Uani 1 1 d . . . . .
F23 F 0.3144(3) 0.4408(2) -0.0216(3) 0.129(2) Uani 1 1 d . . . . .
F24 F 0.2421(3) 0.5038(2) 0.0337(3) 0.120(2) Uani 1 1 d . . . . .
P5 P 0.9007(5) 0.2289(3) 0.4001(3) 0.253(4) Uani 1 1 d D . . . .
F26 F 0.8839(10) 0.2916(9) 0.4215(8) 0.344(9) Uiso 1 1 d . . . . .
F27 F 0.8737(4) 0.2501(4) 0.3647(4) 0.170(3) Uiso 1 1 d . . . . .
F28 F 0.8251(11) 0.2234(9) 0.4502(9) 0.364(10) Uiso 1 1 d D . . . .
F29 F 0.9138(8) 0.1650(9) 0.3866(7) 0.336(8) Uiso 1 1 d D U . . .
F25 F 0.9736(12) 0.2305(10) 0.3608(10) 0.382(11) Uiso 1 1 d D . . . .
F30 F 0.9394(17) 0.221(2) 0.4385(13) 0.251(13) Uiso 0.44(4) 1 d D U P J 1
F30' F 0.9232(14) 0.1910(14) 0.4433(9) 0.240(10) Uiso 0.56(4) 1 d D U P J 2
P6 P 0.2942(3) 0.07598(18) 0.2230(2) 0.194(3) Uani 1 1 d D U . . .
F31 F 0.3169(4) 0.1254(3) 0.2298(4) 0.176(3) Uani 1 1 d . U . K 1
F32 F 0.2213(5) 0.1145(4) 0.2590(5) 0.215(4) Uani 1 1 d D U . L 1
F33 F 0.2871(5) 0.1041(4) 0.1718(4) 0.188(3) Uani 1 1 d . U . M 1
F34 F 0.2623(4) 0.0297(3) 0.2249(4) 0.137(3) Uiso 0.770(11) 1 d D U P K 1
F35 F 0.2978(6) 0.0512(4) 0.2768(4) 0.167(4) Uiso 0.770(11) 1 d D U P K 1
F36 F 0.3600(5) 0.0416(5) 0.1932(5) 0.191(5) Uiso 0.770(11) 1 d D U P K 1
F34' F 0.316(2) 0.0265(13) 0.1846(15) 0.192(8) Uiso 0.230(11) 1 d D U P K 2
F35' F 0.2538(18) 0.063(2) 0.2824(9) 0.212(9) Uiso 0.230(11) 1 d D U P K 2
F36' F 0.3565(13) 0.0467(14) 0.2351(15) 0.175(8) Uiso 0.230(11) 1 d D U P K 2
P7 P 0.8143(6) 0.1007(5) 0.5343(4) 0.202(5) Uani 0.5 1 d D . P . .
F39 F 0.8241(12) 0.1089(10) 0.4772(7) 0.222(8) Uiso 0.5 1 d D U P N 1
F42 F 0.8586(12) 0.0401(8) 0.5215(11) 0.256(10) Uiso 0.5 1 d D U P N 1
F41 F 0.8072(12) 0.0882(10) 0.5922(7) 0.226(9) Uiso 0.5 1 d D . P N 1
F38 F 0.7729(11) 0.1623(7) 0.5446(10) 0.128(6) Uiso 0.3 1 d D U P N 1
F37 F 0.7583(11) 0.0752(10) 0.5452(10) 0.140(7) Uiso 0.3 1 d D U P N 1
F40 F 0.8741(11) 0.1197(11) 0.5254(12) 0.159(8) Uiso 0.3 1 d D U P N 1
F38' F 0.811(3) 0.1582(13) 0.506(2) 0.182(10) Uiso 0.2 1 d D U P N 2
F37' F 0.7422(10) 0.1265(17) 0.5574(14) 0.148(10) Uiso 0.2 1 d D U P N 2
F40' F 0.8817(14) 0.094(2) 0.4917(17) 0.207(10) Uiso 0.2 1 d D U P N 2
P8 P 0.9302(3) 0.3545(3) 0.4769(3) 0.126(2) Uani 0.5 1 d D . P . .
F43 F 0.8933(12) 0.3822(10) 0.5276(7) 0.257(11) Uiso 0.5 1 d D . P . .
F44 F 0.9330(12) 0.2992(8) 0.5018(9) 0.242(9) Uiso 0.5 1 d D U P . .
F45 F 0.9886(9) 0.3408(9) 0.4880(9) 0.204(7) Uiso 0.5 1 d D U P . .
F47 F 0.8699(7) 0.3765(7) 0.4685(7) 0.166(6) Uiso 0.5 1 d D U P . .
F46 F 0.9387(12) 0.4077(8) 0.4516(8) 0.251(9) Uiso 0.5 1 d D U P . .
F48 F 0.9666(13) 0.3274(9) 0.4249(7) 0.286(13) Uiso 0.5 1 d D . P . .
P9 P 0.6583(4) -0.3306(4) 0.6302(4) 0.171(4) Uani 0.522(6) 1 d D U P O 1
F50 F 0.6174(7) -0.3034(5) 0.5945(5) 0.134(4) Uiso 0.522(6) 1 d . . P O 1
F53 F 0.6168(13) -0.3712(11) 0.6623(11) 0.250(10) Uiso 0.522(6) 1 d . . P O 1
F55 F 0.6986(12) -0.3558(10) 0.6696(10) 0.231(8) Uiso 0.522(6) 1 d . U P O 1
F52 F 0.7032(14) -0.3813(12) 0.5935(11) 0.265(10) Uiso 0.522(6) 1 d . U P O 1
F51 F 0.7153(15) -0.3100(12) 0.6009(12) 0.271(10) Uiso 0.522(6) 1 d . U P O 1
F54 F 0.6309(16) -0.2712(12) 0.6651(14) 0.306(13) Uiso 0.522(6) 1 d D U P O 1
P9' P 0.6439(7) -0.2888(5) 0.7412(7) 0.218(6) Uani 0.478(6) 1 d D U P O 2
F56' F 0.6133(12) -0.3233(11) 0.7274(10) 0.217(9) Uiso 0.478(6) 1 d . . P O 2
F52' F 0.6429(9) -0.3229(8) 0.7927(8) 0.175(7) Uiso 0.478(6) 1 d . . P O 2
F53' F 0.5731(17) -0.2531(14) 0.7703(13) 0.283(14) Uiso 0.478(6) 1 d . . P O 2
F55' F 0.6603(16) -0.2440(15) 0.7557(13) 0.280(12) Uiso 0.478(6) 1 d . U P O 2
F51' F 0.7162(13) -0.3238(10) 0.7078(10) 0.219(8) Uiso 0.478(6) 1 d . U P O 2
F54' F 0.643(2) -0.2378(17) 0.6954(14) 0.331(13) Uiso 0.478(6) 1 d D U P O 2
N1S N 0.2666(11) 0.4124(9) 0.7365(8) 0.132(7) Uiso 0.5 1 d . U P . .
C1S C 0.2207(13) 0.4281(10) 0.7322(10) 0.120(7) Uiso 0.5 1 d . U P . .
C2S C 0.1717(14) 0.4516(12) 0.7157(12) 0.151(10) Uiso 0.5 1 d . U P . .
H2S1 H 0.1879 0.4667 0.6814 0.226 Uiso 0.5 1 calc R U P . .
H2S2 H 0.1408 0.4809 0.7391 0.226 Uiso 0.5 1 calc R U P . .
H2S3 H 0.1521 0.4237 0.7151 0.226 Uiso 0.5 1 calc R U P . .

loop_
_atom_site_aniso_label
_atom_site_aniso_U_11
_atom_site_aniso_U_22
_atom_site_aniso_U_33
_atom_site_aniso_U_23
_atom_site_aniso_U_13
_atom_site_aniso_U_12
Fe1 0.0547(8) 0.0489(6) 0.0452(7) 0.0153(5) -0.0067(6) -0.0223(5)
Fe2 0.0589(8) 0.0433(6) 0.0586(8) 0.0105(5) -0.0164(7) -0.0204(5)
Fe3 0.0692(9) 0.0676(7) 0.0683(9) 0.0139(6) -0.0318(8) -0.0052(6)
Fe4 0.0611(8) 0.0663(7) 0.0647(8) -0.0138(6) -0.0084(7) -0.0216(6)
N1 0.059(5) 0.062(4) 0.051(4) 0.024(3) -0.018(4) -0.036(4)
N2 0.056(5) 0.053(4) 0.047(4) 0.010(3) -0.014(4) -0.006(3)
N3 0.075(6) 0.083(5) 0.064(5) 0.003(4) -0.033(5) -0.014(4)
N4 0.061(5) 0.078(5) 0.077(5) 0.008(4) -0.033(5) -0.004(4)
N5 0.064(4) 0.037(3) 0.051(4) 0.014(3) -0.022(4) -0.009(3)
N6 0.057(4) 0.053(4) 0.058(4) 0.007(3) -0.009(4) -0.025(3)
N7 0.057(4) 0.039(3) 0.050(4) 0.004(3) -0.009(4) -0.013(3)
N8 0.051(4) 0.033(3) 0.065(4) 0.013(3) -0.016(4) -0.023(3)
N9 0.051(4) 0.057(4) 0.036(4) 0.011(3) 0.002(4) -0.017(3)
N10 0.053(4) 0.062(4) 0.042(5) 0.017(3) -0.004(4) -0.024(4)
N11 0.059(4) 0.059(4) 0.056(5) 0.004(3) -0.017(4) -0.019(3)
N12 0.079(6) 0.087(5) 0.070(6) -0.011(4) -0.023(5) -0.030(4)
N13 0.062(5) 0.050(4) 0.077(5) 0.011(4) -0.020(4) -0.020(4)
N14 0.063(5) 0.046(4) 0.060(4) 0.013(3) -0.022(4) -0.027(3)
N15 0.058(5) 0.081(5) 0.064(5) 0.000(4) -0.017(5) -0.040(4)
N16 0.071(5) 0.076(5) 0.062(5) -0.028(4) 0.002(4) -0.016(4)
N17 0.054(5) 0.054(4) 0.072(5) -0.001(3) -0.027(5) -0.019(3)
N18 0.041(4) 0.053(3) 0.048(4) 0.003(3) -0.008(3) -0.018(3)
N19 0.072(5) 0.075(5) 0.076(6) -0.002(4) -0.031(5) 0.011(4)
N20 0.074(5) 0.074(4) 0.079(5) 0.008(4) -0.042(5) -0.003(4)
N21 0.099(6) 0.053(4) 0.134(7) 0.014(5) -0.079(6) -0.006(4)
N22 0.079(5) 0.074(5) 0.085(5) 0.027(4) -0.047(5) -0.019(4)
N23 0.057(4) 0.061(4) 0.077(5) -0.007(3) -0.011(4) -0.023(3)
N24 0.054(4) 0.080(4) 0.082(5) -0.026(4) -0.021(4) -0.019(3)
C1 0.071(7) 0.084(6) 0.053(5) 0.021(4) -0.020(6) -0.047(5)
C2 0.078(7) 0.123(8) 0.057(6) 0.020(6) -0.014(6) -0.060(7)
C3 0.114(10) 0.096(7) 0.048(6) 0.017(5) -0.024(7) -0.061(6)
C4 0.082(7) 0.062(5) 0.067(6) 0.013(4) -0.020(6) -0.033(5)
C5 0.060(6) 0.056(5) 0.044(5) 0.008(4) -0.011(5) -0.014(4)
C6 0.088(8) 0.047(5) 0.054(5) 0.007(4) -0.025(6) -0.003(5)
C7 0.041(6) 0.064(5) 0.056(6) 0.000(4) 0.002(5) -0.023(4)
C8 0.057(7) 0.099(6) 0.071(6) 0.003(5) -0.009(6) -0.020(5)
C9 0.050(7) 0.138(9) 0.088(8) -0.008(7) -0.016(6) -0.022(6)
C10 0.055(7) 0.125(8) 0.129(10) -0.014(7) -0.010(7) -0.029(6)
C11 0.083(9) 0.108(7) 0.096(8) 0.016(6) -0.007(7) -0.037(6)
C12 0.045(6) 0.107(7) 0.082(7) 0.023(6) 0.000(6) -0.031(5)
C29 0.077(8) 0.148(9) 0.136(10) -0.008(8) -0.021(8) -0.044(7)
C30 0.085(9) 0.106(7) 0.130(10) 0.023(7) -0.043(8) -0.030(6)
C31 0.085(8) 0.100(7) 0.116(8) 0.028(6) -0.054(8) -0.025(6)
C32 0.080(8) 0.122(8) 0.102(8) 0.031(6) -0.038(7) -0.050(6)
C33 0.129(11) 0.266(15) 0.111(10) 0.052(10) -0.061(9) -0.121(11)
C34 0.132(11) 0.269(15) 0.108(9) 0.037(10) -0.065(9) -0.118(11)
C35 0.083(8) 0.060(6) 0.106(8) 0.024(5) -0.035(7) -0.032(6)
C36 0.082(8) 0.054(5) 0.079(6) 0.004(5) -0.023(6) -0.016(5)
C37 0.079(8) 0.074(6) 0.093(7) 0.007(5) -0.031(7) -0.012(6)
C38 0.070(7) 0.080(7) 0.091(7) 0.001(5) -0.025(6) -0.013(5)
C39 0.076(7) 0.093(7) 0.104(8) 0.027(6) -0.046(7) -0.024(6)
C40 0.075(8) 0.068(6) 0.092(7) 0.002(5) -0.038(7) -0.020(5)
C41 0.056(5) 0.045(4) 0.062(5) 0.014(4) -0.025(5) -0.015(4)
C42 0.065(6) 0.051(5) 0.067(6) 0.010(4) -0.021(5) -0.020(4)
C43 0.101(7) 0.039(4) 0.066(6) 0.023(4) -0.028(6) -0.022(4)
C44 0.073(6) 0.074(6) 0.078(6) 0.011(5) -0.037(6) -0.026(5)
C45 0.081(6) 0.057(5) 0.042(5) 0.010(4) -0.011(5) -0.023(4)
C46 0.060(5) 0.054(5) 0.057(5) 0.008(4) -0.005(5) -0.022(4)
C47 0.055(6) 0.051(5) 0.054(5) 0.022(4) -0.006(5) -0.034(4)
C48 0.083(6) 0.057(5) 0.047(5) 0.017(4) -0.022(5) -0.037(5)
C49 0.069(7) 0.047(5) 0.068(6) 0.007(4) -0.009(6) -0.026(4)
C50 0.073(7) 0.053(5) 0.073(6) 0.017(4) -0.029(6) -0.035(5)
C51 0.064(6) 0.059(5) 0.084(7) 0.008(5) -0.010(5) -0.022(5)
C52 0.076(7) 0.031(4) 0.069(6) 0.022(4) -0.019(6) -0.021(4)
C53 0.086(7) 0.044(4) 0.050(5) 0.019(4) -0.024(5) -0.031(5)
C54 0.066(7) 0.053(5) 0.066(6) 0.015(4) -0.010(5) -0.029(4)
C55 0.063(6) 0.060(5) 0.054(5) 0.021(4) -0.004(5) -0.027(5)
C56 0.073(6) 0.048(4) 0.061(5) 0.024(4) -0.033(5) -0.029(4)
C57 0.067(7) 0.067(5) 0.084(6) 0.031(5) -0.029(6) -0.033(5)
C58 0.080(6) 0.063(5) 0.079(6) 0.028(5) -0.030(5) -0.049(5)
C59 0.077(7) 0.067(5) 0.071(6) 0.022(5) 0.000(6) -0.019(5)
C60 0.084(7) 0.063(5) 0.094(7) 0.024(5) 0.002(6) -0.034(5)
C61 0.070(7) 0.086(6) 0.127(9) 0.058(6) -0.031(6) -0.051(5)
C62 0.062(7) 0.082(6) 0.157(10) 0.055(6) -0.043(7) -0.038(5)
C63 0.074(7) 0.054(5) 0.070(6) 0.027(4) -0.028(5) -0.028(5)
C64 0.065(6) 0.052(5) 0.070(6) 0.026(4) -0.017(5) -0.022(4)
C65 0.071(6) 0.047(5) 0.065(6) 0.017(4) -0.003(5) -0.025(4)
C66 0.074(6) 0.054(5) 0.059(5) 0.014(4) -0.024(5) -0.034(4)
C67 0.065(7) 0.059(5) 0.096(7) 0.020(5) -0.030(6) -0.028(4)
C68 0.067(6) 0.070(5) 0.086(6) 0.047(5) -0.032(5) -0.049(5)
C69 0.076(6) 0.047(4) 0.050(5) 0.018(4) -0.022(5) -0.022(4)
C70 0.068(6) 0.051(5) 0.069(6) 0.025(4) -0.022(5) -0.034(4)
C71 0.050(5) 0.056(5) 0.077(6) 0.023(4) -0.021(5) -0.022(4)
C72 0.065(6) 0.056(5) 0.048(5) 0.011(4) -0.005(5) -0.042(5)
C73 0.072(7) 0.049(5) 0.078(6) 0.009(4) -0.014(6) -0.023(4)
C74 0.061(6) 0.059(5) 0.064(6) 0.017(4) -0.005(5) -0.028(4)
C75 0.063(5) 0.047(4) 0.052(5) 0.003(4) -0.016(5) -0.017(4)
C76 0.044(5) 0.043(4) 0.040(4) -0.001(3) -0.005(4) -0.012(3)
C77 0.060(5) 0.046(4) 0.072(6) 0.000(4) -0.026(5) -0.013(4)
C78 0.070(6) 0.045(5) 0.075(6) 0.009(4) -0.030(5) -0.017(4)
C79 0.097(7) 0.045(4) 0.079(6) 0.021(4) -0.036(6) -0.029(4)
C80 0.083(6) 0.044(5) 0.077(6) 0.009(4) -0.037(5) -0.019(4)
C81 0.065(6) 0.052(5) 0.049(6) 0.004(4) -0.004(5) -0.014(4)
C82 0.073(6) 0.079(6) 0.047(5) 0.015(5) 0.005(5) -0.033(5)
C83 0.072(7) 0.069(6) 0.079(8) 0.006(5) 0.006(6) -0.018(5)
C84 0.080(7) 0.062(5) 0.045(6) 0.022(4) 0.005(5) -0.021(5)
C85 0.052(5) 0.057(5) 0.053(6) 0.019(4) 0.004(5) -0.013(4)
C86 0.068(6) 0.065(5) 0.056(6) 0.026(5) -0.006(5) -0.020(5)
C87 0.060(5) 0.050(4) 0.040(5) 0.011(4) -0.004(5) -0.021(4)
C88 0.071(6) 0.056(5) 0.037(5) 0.011(4) -0.004(5) -0.026(4)
C89 0.065(6) 0.051(5) 0.053(6) 0.011(4) -0.008(5) -0.022(4)
C90 0.064(6) 0.052(5) 0.050(6) 0.011(4) -0.010(5) -0.025(4)
C91 0.069(6) 0.062(5) 0.038(5) 0.013(4) -0.011(5) -0.024(4)
C92 0.070(6) 0.060(5) 0.063(6) 0.019(5) -0.014(5) -0.035(4)
C93 0.069(6) 0.050(5) 0.060(6) 0.011(4) -0.014(5) -0.029(4)
C94 0.093(7) 0.053(5) 0.045(6) 0.011(4) -0.012(6) -0.030(4)
C95 0.071(6) 0.058(5) 0.039(6) 0.014(4) 0.002(5) -0.026(4)
C96 0.069(6) 0.049(5) 0.054(6) 0.019(4) -0.014(5) -0.029(4)
C97 0.069(6) 0.033(4) 0.059(6) 0.017(4) -0.024(5) -0.024(4)
C98 0.090(7) 0.039(4) 0.066(7) 0.017(4) -0.027(6) -0.022(4)
C99 0.100(7) 0.038(5) 0.070(7) 0.017(4) -0.024(6) -0.022(5)
C100 0.076(6) 0.049(5) 0.076(7) 0.016(5) -0.014(6) -0.018(4)
C101 0.092(7) 0.044(4) 0.053(6) 0.019(4) 0.003(6) -0.004(4)
C102 0.100(7) 0.047(5) 0.048(6) 0.016(4) -0.004(6) -0.007(5)
C103 0.068(6) 0.045(5) 0.069(6) 0.013(4) -0.013(5) -0.032(4)
C104 0.062(5) 0.040(4) 0.083(7) 0.017(4) -0.032(5) -0.027(4)
C105 0.059(5) 0.043(4) 0.044(5) 0.007(4) -0.004(5) -0.021(4)
C106 0.061(5) 0.047(5) 0.057(6) 0.000(4) -0.011(5) -0.023(4)
C107 0.095(7) 0.051(5) 0.057(6) 0.016(4) -0.015(6) -0.031(5)
C108 0.085(6) 0.053(5) 0.052(6) 0.014(4) -0.011(5) -0.015(4)
C109 0.056(5) 0.052(5) 0.064(6) -0.003(4) -0.016(5) -0.013(4)
C110 0.063(6) 0.053(5) 0.057(6) -0.003(4) -0.006(5) -0.017(4)
C111 0.077(6) 0.056(5) 0.048(6) 0.001(4) -0.010(5) -0.023(4)
C112 0.049(5) 0.067(5) 0.048(6) -0.005(4) -0.009(5) -0.011(4)
C113 0.050(5) 0.072(5) 0.067(7) -0.018(5) -0.010(5) -0.021(4)
C114 0.051(5) 0.069(5) 0.057(6) 0.012(4) -0.009(5) -0.028(4)
C115 0.065(6) 0.089(6) 0.070(7) -0.004(5) -0.009(6) -0.023(5)
C116 0.071(7) 0.087(6) 0.056(6) 0.009(5) -0.027(6) -0.014(5)
C117 0.124(9) 0.130(9) 0.073(8) -0.028(7) -0.021(8) -0.022(7)
C118 0.133(11) 0.166(11) 0.075(9) -0.013(8) -0.034(9) -0.012(9)
C119 0.157(13) 0.181(12) 0.062(8) -0.035(8) -0.026(9) -0.015(10)
C120 0.111(9) 0.147(9) 0.063(7) -0.021(7) -0.018(7) -0.038(7)
C121 0.059(7) 0.056(5) 0.069(6) 0.009(5) -0.010(6) -0.020(4)
C122 0.075(8) 0.070(5) 0.075(7) -0.001(5) -0.008(6) -0.027(5)
C123 0.063(7) 0.094(7) 0.103(8) 0.005(6) -0.007(6) -0.015(6)
C124 0.070(8) 0.082(6) 0.100(8) 0.003(6) -0.015(7) -0.039(5)
C125 0.046(6) 0.071(6) 0.099(7) 0.017(5) -0.018(6) -0.024(5)
C126 0.055(7) 0.078(6) 0.078(6) -0.003(5) -0.009(6) -0.039(5)
C127 0.072(6) 0.051(5) 0.056(6) -0.002(4) -0.007(5) -0.030(4)
C128 0.093(7) 0.050(5) 0.064(6) 0.005(4) -0.027(5) -0.028(4)
C129 0.094(7) 0.064(6) 0.094(8) 0.018(5) -0.042(6) -0.036(5)
C130 0.096(7) 0.059(5) 0.056(6) 0.015(4) -0.031(5) -0.042(5)
C131 0.072(6) 0.075(6) 0.056(5) 0.003(5) -0.021(5) -0.032(5)
C132 0.052(5) 0.064(5) 0.051(6) 0.004(4) -0.006(5) -0.029(4)
C133 0.086(7) 0.051(5) 0.059(6) 0.003(4) -0.013(5) -0.031(5)
C134 0.102(8) 0.056(5) 0.070(6) 0.000(4) -0.025(6) -0.027(5)
C135 0.102(7) 0.062(5) 0.064(6) -0.003(4) -0.022(6) -0.042(5)
C136 0.094(7) 0.050(5) 0.051(5) 0.009(4) -0.024(5) -0.032(5)
C137 0.132(8) 0.041(5) 0.054(5) 0.011(4) -0.042(6) -0.030(5)
C138 0.100(7) 0.055(5) 0.079(6) 0.014(5) -0.042(6) -0.027(5)
C139 0.111(7) 0.057(5) 0.080(6) 0.008(5) -0.050(6) -0.023(5)
C140 0.139(9) 0.068(6) 0.067(6) 0.009(5) -0.053(7) -0.035(6)
C141 0.095(7) 0.069(6) 0.070(6) -0.017(5) -0.035(6) -0.026(5)
C142 0.098(7) 0.063(5) 0.097(7) -0.019(5) -0.035(6) -0.025(5)
C143 0.107(7) 0.052(5) 0.063(6) 0.006(4) -0.039(6) -0.020(5)
C144 0.112(8) 0.046(5) 0.059(5) 0.007(4) -0.031(6) -0.035(5)
C145 0.090(7) 0.051(5) 0.068(6) 0.001(4) -0.029(5) -0.020(5)
C146 0.098(7) 0.054(5) 0.081(6) -0.008(5) -0.034(6) -0.030(5)
C147 0.092(7) 0.057(5) 0.061(6) 0.013(4) -0.024(5) -0.036(5)
C148 0.119(8) 0.056(5) 0.054(5) 0.017(4) -0.041(6) -0.037(5)
C149 0.093(7) 0.064(5) 0.043(5) 0.001(4) -0.007(5) -0.043(5)
C150 0.088(6) 0.060(5) 0.039(5) 0.008(4) -0.014(5) -0.029(5)
C151 0.066(6) 0.062(5) 0.054(5) 0.004(4) -0.012(5) -0.029(4)
C152 0.063(5) 0.051(5) 0.056(5) -0.002(4) -0.002(5) -0.032(4)
C153 0.086(6) 0.075(6) 0.031(5) -0.002(4) -0.002(5) -0.036(5)
C154 0.107(7) 0.070(6) 0.045(5) 0.012(5) -0.020(5) -0.043(5)
C155 0.070(7) 0.077(6) 0.072(6) -0.001(5) -0.004(6) -0.041(5)
C156 0.054(6) 0.096(7) 0.070(6) -0.017(5) 0.001(6) -0.032(5)
C157 0.063(7) 0.126(8) 0.082(7) -0.040(7) 0.004(6) -0.035(6)
C158 0.074(8) 0.136(9) 0.100(9) -0.043(8) -0.011(7) -0.004(7)
C159 0.081(8) 0.118(8) 0.130(10) -0.063(8) -0.008(8) -0.021(7)
C160 0.093(8) 0.076(6) 0.114(9) -0.050(6) -0.013(7) -0.007(6)
C161 0.066(6) 0.061(5) 0.081(7) 0.016(5) -0.024(5) -0.027(5)
C162 0.076(7) 0.061(5) 0.080(7) 0.014(5) -0.031(7) -0.028(5)
C163 0.096(8) 0.080(6) 0.087(8) 0.041(5) -0.049(7) -0.041(6)
C164 0.076(7) 0.088(6) 0.071(7) 0.026(5) -0.027(6) -0.036(5)
C165 0.055(6) 0.065(5) 0.054(6) 0.014(4) -0.025(6) -0.020(4)
C166 0.057(6) 0.071(5) 0.049(6) 0.010(4) -0.007(5) -0.037(4)
C167 0.037(5) 0.061(5) 0.054(5) 0.016(4) -0.006(4) -0.017(4)
C168 0.055(5) 0.053(5) 0.060(5) 0.007(4) -0.016(5) -0.026(4)
C169 0.063(5) 0.059(5) 0.055(5) 0.014(4) -0.020(5) -0.015(4)
C170 0.046(5) 0.060(5) 0.044(5) 0.000(4) -0.007(4) -0.023(4)
C171 0.048(5) 0.057(5) 0.046(5) 0.011(4) -0.011(4) -0.021(4)
C172 0.057(5) 0.058(5) 0.055(5) 0.017(4) -0.013(5) -0.031(4)
C173 0.044(5) 0.053(5) 0.067(6) 0.016(4) -0.014(5) -0.020(4)
C174 0.066(6) 0.080(6) 0.053(5) 0.002(4) -0.023(5) -0.027(5)
C175 0.048(5) 0.059(5) 0.063(5) 0.003(4) -0.018(5) -0.011(4)
C176 0.038(5) 0.053(5) 0.065(5) 0.007(4) -0.014(4) -0.018(4)
C177 0.034(4) 0.056(5) 0.064(5) 0.007(4) -0.016(4) -0.018(4)
C178 0.050(5) 0.051(4) 0.060(5) 0.009(4) -0.018(5) -0.020(4)
C179 0.039(5) 0.057(5) 0.055(5) 0.004(4) 0.000(4) -0.023(4)
C180 0.049(5) 0.062(5) 0.054(5) 0.008(4) -0.018(5) -0.022(4)
C181 0.076(6) 0.078(6) 0.064(6) -0.019(5) -0.025(5) -0.005(5)
C182 0.068(6) 0.051(5) 0.100(7) -0.017(5) -0.034(6) 0.010(4)
C183 0.039(5) 0.064(5) 0.055(5) -0.002(4) -0.015(4) -0.009(4)
C184 0.046(5) 0.062(5) 0.088(6) -0.005(5) -0.024(5) -0.008(4)
C185 0.060(6) 0.066(5) 0.084(7) -0.003(5) -0.024(6) 0.010(4)
C186 0.077(6) 0.073(6) 0.090(7) -0.003(5) -0.049(6) 0.001(5)
C187 0.066(6) 0.067(6) 0.074(6) -0.006(5) -0.029(5) -0.001(4)
C188 0.047(5) 0.057(5) 0.072(6) 0.007(4) -0.018(5) -0.015(4)
C189 0.106(8) 0.075(7) 0.100(7) -0.013(5) -0.060(7) 0.014(6)
C190 0.083(7) 0.077(7) 0.103(8) -0.004(5) -0.042(6) -0.002(5)
C191 0.089(7) 0.074(6) 0.119(8) -0.006(5) -0.057(7) 0.010(5)
C192 0.081(7) 0.082(7) 0.091(7) -0.009(5) -0.042(6) 0.027(6)
C193 0.124(9) 0.079(7) 0.121(9) -0.010(6) -0.069(8) 0.002(6)
C194 0.104(7) 0.064(6) 0.126(8) -0.013(5) -0.078(7) 0.009(5)
C195 0.109(7) 0.119(7) 0.099(7) 0.020(6) -0.046(6) 0.003(5)
C196 0.103(7) 0.119(6) 0.095(7) 0.030(6) -0.048(6) -0.002(5)
C197 0.133(8) 0.160(8) 0.130(8) 0.024(7) -0.059(7) 0.000(6)
C198 0.129(8) 0.141(7) 0.123(8) 0.031(6) -0.064(7) -0.003(6)
C199 0.075(6) 0.117(6) 0.078(6) 0.033(5) -0.038(5) -0.013(5)
C200 0.081(6) 0.087(5) 0.088(6) 0.023(5) -0.041(5) -0.015(5)
C201 0.139(7) 0.075(6) 0.088(6) -0.002(5) -0.052(6) -0.001(5)
C202 0.133(7) 0.110(7) 0.130(7) -0.004(6) -0.075(6) -0.028(6)
C203 0.156(8) 0.127(7) 0.147(8) 0.001(7) -0.072(7) -0.039(6)
C204 0.143(7) 0.113(7) 0.134(7) 0.007(6) -0.090(6) -0.026(6)
C205 0.140(9) 0.053(5) 0.136(9) 0.022(6) -0.095(8) -0.024(5)
C206 0.140(9) 0.048(5) 0.131(9) 0.023(5) -0.087(8) -0.033(6)
C207 0.089(7) 0.081(6) 0.076(6) 0.011(5) -0.051(6) -0.023(5)
C208 0.074(6) 0.078(6) 0.075(6) 0.010(5) -0.027(6) -0.020(5)
P1 0.0618(16) 0.0561(12) 0.0604(15) 0.0092(11) -0.0150(13) -0.0180(11)
F1 0.101(4) 0.091(3) 0.067(3) 0.015(3) -0.029(3) -0.017(3)
F2 0.059(3) 0.071(3) 0.085(3) -0.003(2) -0.013(3) -0.013(2)
F3 0.090(4) 0.071(3) 0.074(3) 0.013(2) -0.027(3) -0.037(3)
F4 0.070(3) 0.084(3) 0.077(3) 0.001(3) -0.019(3) -0.011(2)
F5 0.085(4) 0.072(3) 0.069(3) 0.021(2) -0.021(3) -0.027(2)
F6 0.111(4) 0.069(3) 0.125(5) -0.005(3) -0.051(4) -0.030(3)
P2 0.139(3) 0.0612(15) 0.0739(19) -0.0036(14) -0.041(2) 0.0089(18)
F7 0.127(9) 0.122(7) 0.130(8) -0.016(6) -0.070(7) -0.004(7)
F8 0.118(7) 0.089(6) 0.082(6) 0.004(5) -0.036(5) -0.062(5)
F9 0.128(8) 0.098(6) 0.142(7) 0.012(5) -0.057(6) -0.012(6)
F10 0.084(7) 0.082(6) 0.131(7) -0.010(5) -0.031(6) -0.015(5)
F11 0.138(8) 0.086(5) 0.111(8) 0.002(6) -0.001(7) -0.038(5)
F12 0.125(7) 0.079(5) 0.156(9) -0.007(6) -0.036(7) -0.029(5)
F7' 0.098(11) 0.085(8) 0.089(9) -0.020(7) -0.031(8) -0.040(7)
F8' 0.121(13) 0.053(8) 0.089(10) -0.002(7) -0.001(10) -0.036(9)
F9' 0.146(12) 0.093(9) 0.141(10) 0.061(8) -0.035(10) -0.006(9)
F10' 0.090(10) 0.090(10) 0.149(11) 0.001(9) -0.041(9) -0.018(8)
F11' 0.133(9) 0.111(8) 0.125(10) -0.005(8) -0.052(8) -0.049(7)
F12' 0.097(9) 0.131(10) 0.185(12) 0.047(10) -0.045(9) -0.023(8)
P3 0.092(2) 0.0703(16) 0.121(3) -0.0276(16) -0.039(2) -0.0059(14)
F15 0.138(6) 0.160(6) 0.186(7) 0.039(5) -0.096(6) -0.065(5)
F16 0.098(5) 0.178(6) 0.098(5) -0.017(5) -0.032(4) -0.010(4)
F17 0.079(4) 0.218(7) 0.136(6) -0.028(5) -0.054(4) -0.009(4)
F18 0.151(6) 0.083(4) 0.117(5) -0.004(3) -0.039(5) -0.017(4)
P4 0.081(2) 0.0548(14) 0.111(2) 0.0015(15) -0.0157(18) -0.0162(12)
F19 0.134(5) 0.072(3) 0.140(5) -0.001(3) -0.012(4) -0.005(3)
F21 0.174(7) 0.076(4) 0.152(6) -0.022(4) -0.020(5) -0.052(4)
F23 0.090(5) 0.086(4) 0.168(6) -0.001(4) -0.019(4) -0.006(3)
F24 0.112(5) 0.070(3) 0.161(6) -0.018(3) -0.027(4) -0.030(3)
P5 0.314(11) 0.224(7) 0.213(7) -0.046(5) -0.161(8) 0.038(6)
P6 0.291(7) 0.111(3) 0.247(6) -0.009(3) -0.207(6) -0.001(4)
F31 0.206(8) 0.107(5) 0.238(9) -0.018(5) -0.118(7) -0.025(5)
F32 0.213(9) 0.166(7) 0.273(11) 0.000(7) -0.136(9) -0.005(7)
F33 0.232(9) 0.167(7) 0.208(8) 0.033(6) -0.143(8) -0.050(6)
P7 0.201(11) 0.246(12) 0.138(8) -0.057(8) -0.089(8) 0.024(9)
P8 0.110(5) 0.176(7) 0.092(5) 0.007(4) -0.041(5) -0.041(5)
P9 0.102(6) 0.150(6) 0.212(9) -0.017(6) -0.010(6) -0.028(5)
P9' 0.189(10) 0.130(7) 0.329(15) 0.074(9) -0.090(10) -0.077(7)

loop_
_atom_type_symbol
_atom_type_description
_atom_type_scat_dispersion_real
_atom_type_scat_dispersion_imag
_atom_type_scat_source
C C 0.0034 0.0017 'International Tables Vol C Tables 4.2.6.8 and 6.1.1.4'
H H 0.0000 0.0000 'International Tables Vol C Tables 4.2.6.8 and 6.1.1.4'
N N 0.0066 0.0034 'International Tables Vol C Tables 4.2.6.8 and 6.1.1.4'
F F 0.0180 0.0106 'International Tables Vol C Tables 4.2.6.8 and 6.1.1.4'
P P 0.1041 0.0961 'International Tables Vol C Tables 4.2.6.8 and 6.1.1.4'
Fe Fe 0.3486 0.8531 'International Tables Vol C Tables 4.2.6.8 and 6.1.1.4'

loop_
_geom_angle_atom_site_label_1
_geom_angle_atom_site_label_2
_geom_angle_atom_site_label_3
_geom_angle
N9 Fe1 N6 92.1(3)
N9 Fe1 N5 96.4(2)
N6 Fe1 N5 80.4(3)
N9 Fe1 N1 94.0(3)
N6 Fe1 N1 170.6(3)
N5 Fe1 N1 91.7(2)
N9 Fe1 N10 81.2(3)
N6 Fe1 N10 95.8(3)
N5 Fe1 N10 175.4(3)
N1 Fe1 N10 92.3(2)
N9 Fe1 N2 174.4(3)
N6 Fe1 N2 93.4(3)
N5 Fe1 N2 85.2(2)
N1 Fe1 N2 80.6(3)
N10 Fe1 N2 97.5(3)
N17 Fe2 N14 90.5(2)
N17 Fe2 N7 171.2(3)
N14 Fe2 N7 97.6(2)
N17 Fe2 N13 93.8(3)
N14 Fe2 N13 80.7(3)
N7 Fe2 N13 90.8(3)
N17 Fe2 N8 91.3(2)
N14 Fe2 N8 175.3(3)
N7 Fe2 N8 80.9(2)
N13 Fe2 N8 94.8(3)
N17 Fe2 N18 80.7(3)
N14 Fe2 N18 95.6(3)
N7 Fe2 N18 95.1(2)
N13 Fe2 N18 173.4(3)
N8 Fe2 N18 89.0(2)
N21 Fe3 N20 97.3(3)
N21 Fe3 N3 173.3(4)
N20 Fe3 N3 83.7(3)
N21 Fe3 N19 89.9(3)
N20 Fe3 N19 83.2(3)
N3 Fe3 N19 96.7(3)
N21 Fe3 N4 93.8(3)
N20 Fe3 N4 92.2(3)
N3 Fe3 N4 79.6(3)
N19 Fe3 N4 174.4(3)
N21 Fe3 N22 81.7(3)
N20 Fe3 N22 177.0(3)
N3 Fe3 N22 97.6(3)
N19 Fe3 N22 93.9(3)
N4 Fe3 N22 90.7(3)
N12 Fe4 N23 174.2(3)
N12 Fe4 N15 90.2(3)
N23 Fe4 N15 94.9(3)
N12 Fe4 N11 80.7(3)
N23 Fe4 N11 95.9(3)
N15 Fe4 N11 95.2(3)
N12 Fe4 N16 91.8(3)
N23 Fe4 N16 91.8(3)
N15 Fe4 N16 80.9(3)
N11 Fe4 N16 171.6(3)
N12 Fe4 N24 94.8(3)
N23 Fe4 N24 80.4(3)
N15 Fe4 N24 173.0(3)
N11 Fe4 N24 90.5(3)
N16 Fe4 N24 94.0(3)
C5 N1 C1 117.1(7)
C5 N1 Fe1 115.9(6)
C1 N1 Fe1 126.7(6)
C6 N2 C7 118.2(7)
C6 N2 Fe1 112.6(6)
C7 N2 Fe1 128.1(5)
C35 N3 C32 115.8(8)
C35 N3 Fe3 116.5(6)
C32 N3 Fe3 127.1(7)
C40 N4 C36 117.0(8)
C40 N4 Fe3 128.8(7)
C36 N4 Fe3 114.3(7)
C45 N5 C41 115.2(6)
C45 N5 Fe1 114.8(5)
C41 N5 Fe1 129.4(5)
C46 N6 C47 114.9(6)
C46 N6 Fe1 115.9(5)
C47 N6 Fe1 128.9(5)
C75 N7 C72 117.0(6)
C75 N7 Fe2 115.2(5)
C72 N7 Fe2 127.8(5)
C80 N8 C76 116.6(6)
C80 N8 Fe2 128.7(5)
C76 N8 Fe2 114.4(4)
C81 N9 C85 117.8(7)
C81 N9 Fe1 127.8(5)
C85 N9 Fe1 114.4(5)
C86 N10 C87 117.5(6)
C86 N10 Fe1 114.6(5)
C87 N10 Fe1 127.7(5)
C115 N11 C112 116.5(7)
C115 N11 Fe4 114.3(6)
C112 N11 Fe4 129.2(5)
C116 N12 C120 116.6(8)
C116 N12 Fe4 115.8(6)
C120 N12 Fe4 127.6(7)
C121 N13 C125 118.1(8)
C121 N13 Fe2 128.2(6)
C125 N13 Fe2 113.7(6)
C126 N14 C127 116.8(6)
C126 N14 Fe2 116.4(5)
C127 N14 Fe2 126.6(5)
C155 N15 C152 117.1(7)
C155 N15 Fe4 115.4(6)
C152 N15 Fe4 127.4(6)
C160 N16 C156 118.7(8)
C160 N16 Fe4 127.6(7)
C156 N16 Fe4 113.6(6)
C165 N17 C161 116.4(7)
C165 N17 Fe2 114.9(5)
C161 N17 Fe2 128.7(7)
C166 N18 C167 119.4(7)
C166 N18 Fe2 113.3(5)
C167 N18 Fe2 127.3(5)
C195 N19 C192 117.9(9)
C195 N19 Fe3 115.8(7)
C192 N19 Fe3 126.3(7)
C200 N20 C196 114.4(8)
C200 N20 Fe3 135.4(7)
C196 N20 Fe3 110.0(5)
C201 N21 C205 117.3(9)
C201 N21 Fe3 130.8(8)
C205 N21 Fe3 111.9(7)
C206 N22 C207 120.4(8)
C206 N22 Fe3 113.6(6)
C207 N22 Fe3 126.0(6)
C235 N23 C232 115.8(7)
C235 N23 Fe4 115.8(6)
C232 N23 Fe4 128.4(5)
C240 N24 C236 121.1(8)
C240 N24 Fe4 126.2(6)
C236 N24 Fe4 112.6(5)
N1 C1 C2 119.1(9)
N1 C1 H1 120.5
C2 C1 H1 120.5
C3 C2 C1 121.8(10)
C3 C2 H2 119.1
C1 C2 H2 119.1
C2 C3 C4 120.8(9)
C2 C3 H3 119.6
C4 C3 H3 119.6
C5 C4 C3 115.6(9)
C5 C4 H4 122.2
C3 C4 H4 122.2
N1 C5 C4 125.4(9)
N1 C5 C6 111.5(7)
C4 C5 C6 123.1(9)
N2 C6 C5 118.6(8)
N2 C6 H6 120.7
C5 C6 H6 120.7
C12 C7 C8 117.7(9)
C12 C7 N2 120.8(8)
C8 C7 N2 121.4(8)
C7 C8 C9 121.4(9)
C7 C8 H8 119.3
C9 C8 H8 119.3
C10 C9 C8 122.5(10)
C10 C9 H9 118.8
C8 C9 H9 118.8
C9 C10 C11 116.4(7)
C9 C10 C13' 126.3(8)
C11 C10 C13' 117.1(7)
C9 C10 C13 123.8(8)
C11 C10 C13 118.6(8)
C12 C11 C10 121.4(10)
C12 C11 H11 119.3
C10 C11 H11 119.3
C7 C12 C11 120.5(9)
C7 C12 H12 119.7
C11 C12 H12 119.7
C14 C13 C18 120.0
C14 C13 C10 119.9(2)
C18 C13 C10 119.6(2)
C15 C14 C13 120.0
C15 C14 H14 120.0
C13 C14 H14 120.0
C16 C15 C14 120.0
C16 C15 C21 122.2(11)
C14 C15 C21 117.7(11)
C15 C16 C17 120.0
C15 C16 C23 118.8(9)
C17 C16 C23 120.9(9)
C16 C17 C18 120.0
C16 C17 C19 117.4(11)
C18 C17 C19 122.6(11)
C17 C18 C13 120.0
C17 C18 H18 120.0
C13 C18 H18 120.0
C20 C19 C17 118.4(19)
C20 C19 H19 120.8
C17 C19 H19 120.8
C19 C20 C28 124.1(18)
C19 C20 H20 117.9
C28 C20 H20 117.9
C22 C21 C15 118.7(17)
C22 C21 H21 120.7
C15 C21 H21 120.7
C21 C22 C24 119.2(18)
C21 C22 H22 120.4
C24 C22 H22 120.4
C24 C23 C28 120.0
C24 C23 C16 117.9(9)
C28 C23 C16 121.9(9)
C25 C24 C23 120.0
C25 C24 C22 116.7(11)
C23 C24 C22 122.8(11)
C26 C25 C24 120.0
C26 C25 H25 120.0
C24 C25 H25 120.0
C25 C26 C27 120.0
C25 C26 C29 120.1(2)
C27 C26 C29 119.9(2)
C28 C27 C26 120.0
C28 C27 H27 120.0
C26 C27 H27 120.0
C27 C28 C23 120.0
C27 C28 C20 123.7(11)
C23 C28 C20 116.1(11)
C14' C13' C18' 120.0
C14' C13' C10 119.7(2)
C18' C13' C10 120.3(2)
C15' C14' C13' 120.0
C15' C14' H14' 120.0
C13' C14' H14' 120.0
C14' C15' C16' 120.0
C14' C15' C21' 122.1(12)
C16' C15' C21' 117.9(12)
C17' C16' C15' 120.0
C17' C16' C23' 118.3(10)
C15' C16' C23' 121.4(10)
C18' C17' C16' 120.0
C18' C17' C19' 117.7(12)
C16' C17' C19' 122.3(12)
C17' C18' C13' 120.0
C17' C18' H18' 120.0
C13' C18' H18' 120.0
C20' C19' C17' 115(2)
C20' C19' H19' 122.5
C17' C19' H19' 122.5
C19' C20' C28' 125(2)
C19' C20' H20' 117.6
C28' C20' H20' 117.6
C22' C21' C15' 120(2)
C22' C21' H21' 119.9
C15' C21' H21' 119.9
C21' C22' C24' 122(2)
C21' C22' H22' 119.0
C24' C22' H22' 119.0
C24' C23' C28' 120.0
C24' C23' C16' 120.2(10)
C28' C23' C16' 119.3(11)
C25' C24' C23' 120.0
C25' C24' C22' 122.5(13)
C23' C24' C22' 117.4(13)
C24' C25' C26' 120.0
C24' C25' H25' 120.0
C26' C25' H25' 120.0
C27' C26' C25' 120.0
C27' C26' C29 119.4(3)
C25' C26' C29 119.1(2)
C26' C27' C28' 120.0
C26' C27' H27' 120.0
C28' C27' H27' 120.0
C27' C28' C23' 120.0
C27' C28' C20' 122.1(12)
C23' C28' C20' 117.4(13)
C30 C29 C34 119.0(8)
C30 C29 C26 121.3(8)
C34 C29 C26 119.6(9)
C30 C29 C26' 119.9(8)
C34 C29 C26' 120.4(9)
C29 C30 C31 119.4(10)
C29 C30 H30 120.3
C31 C30 H30 120.3
C32 C31 C30 119.8(11)
C32 C31 H31 120.1
C30 C31 H31 120.1
C31 C32 C33 121.1(11)
C31 C32 N3 120.8(10)
C33 C32 N3 118.1(10)
C34 C33 C32 119.8(13)
C34 C33 H33 120.1
C32 C33 H33 120.1
C33 C34 C29 120.3(13)
C33 C34 H34 119.8
C29 C34 H34 119.8
N3 C35 C36 117.1(8)
N3 C35 H35 121.5
C36 C35 H35 121.5
N4 C36 C37 120.2(9)
N4 C36 C35 112.2(8)
C37 C36 C35 127.6(9)
C38 C37 C36 121.0(9)
C38 C37 H37 119.5
C36 C37 H37 119.5
C37 C38 C39 118.2(9)
C37 C38 H38 120.9
C39 C38 H38 120.9
C40 C39 C38 117.6(9)
C40 C39 H39 121.2
C38 C39 H39 121.2
N4 C40 C39 125.9(9)
N4 C40 H40 117.1
C39 C40 H40 117.1
C42 C41 N5 121.8(7)
C42 C41 H41 119.1
N5 C41 H41 119.1
C41 C42 C43 122.5(7)
C41 C42 H42 118.7
C43 C42 H42 118.7
C42 C43 C44 117.5(7)
C42 C43 H43 121.3
C44 C43 H43 121.3
C45 C44 C43 117.5(8)
C45 C44 H44 121.2
C43 C44 H44 121.2
N5 C45 C44 125.5(7)
N5 C45 C46 112.0(7)
C44 C45 C46 122.5(9)
N6 C46 C45 115.9(8)
N6 C46 H46 122.1
C45 C46 H46 122.1
C52 C47 C48 122.2(6)
C52 C47 N6 119.4(7)
C48 C47 N6 118.2(8)
C47 C48 C49 118.7(8)
C47 C48 H48 120.7
C49 C48 H48 120.7
C50 C49 C48 119.9(8)
C50 C49 H49 120.1
C48 C49 H49 120.1
C51 C50 C49 120.5(7)
C51 C50 C53 119.2(9)
C49 C50 C53 120.3(8)
C50 C51 C52 118.4(8)
C50 C51 H51 120.8
C52 C51 H51 120.8
C47 C52 C51 120.0(7)
C47 C52 H52 120.0
C51 C52 H52 120.0
C54 C53 C58 119.5(7)
C54 C53 C50 121.9(8)
C58 C53 C50 118.6(8)
C53 C54 C55 121.9(8)
C53 C54 H54 119.1
C55 C54 H54 119.1
C59 C55 C54 123.0(8)
C59 C55 C56 118.8(7)
C54 C55 C56 118.2(8)
C57 C56 C63 122.9(7)
C57 C56 C55 119.0(7)
C63 C56 C55 118.1(8)
C58 C57 C56 120.4(8)
C58 C57 C61 122.9(9)
C56 C57 C61 116.7(7)
C57 C58 C53 120.9(8)
C57 C58 H58 119.6
C53 C58 H58 119.6
C60 C59 C55 124.1(9)
C60 C59 H59 118.0
C55 C59 H59 118.0
C59 C60 C64 118.3(9)
C59 C60 H60 120.9
C64 C60 H60 120.9
C62 C61 C57 121.4(9)
C62 C61 H61 119.3
C57 C61 H61 119.3
C61 C62 C68 121.8(8)
C61 C62 H62 119.1
C68 C62 H62 119.1
C68 C63 C64 119.3(7)
C68 C63 C56 118.3(8)
C64 C63 C56 122.0(7)
C65 C64 C63 118.6(7)
C65 C64 C60 122.7(8)
C63 C64 C60 118.7(7)
C66 C65 C64 123.6(8)
C66 C65 H65 118.2
C64 C65 H65 118.2
C65 C66 C67 117.6(7)
C65 C66 C69 123.4(8)
C67 C66 C69 118.8(7)
C68 C67 C66 120.9(8)
C68 C67 H67 119.5
C66 C67 H67 119.5
C67 C68 C63 119.6(8)
C67 C68 C62 121.5(8)
C63 C68 C62 118.7(7)
C74 C69 C70 117.6(7)
C74 C69 C66 120.4(8)
C70 C69 C66 121.9(7)
C71 C70 C69 123.0(7)
C71 C70 H70 118.5
C69 C70 H70 118.5
C70 C71 C72 118.4(8)
C70 C71 H71 120.8
C72 C71 H71 120.8
C73 C72 C71 121.8(7)
C73 C72 N7 116.7(7)
C71 C72 N7 121.6(7)
C72 C73 C74 118.2(8)
C72 C73 H73 120.9
C74 C73 H73 120.9
C69 C74 C73 120.9(8)
C69 C74 H74 119.6
C73 C74 H74 119.6
N7 C75 C76 118.6(7)
N7 C75 H75 120.7
C76 C75 H75 120.7
C77 C76 N8 122.4(6)
C77 C76 C75 126.8(7)
N8 C76 C75 110.7(6)
C76 C77 C78 119.7(7)
C76 C77 H77 120.1
C78 C77 H77 120.1
C79 C78 C77 118.1(7)
C79 C78 H78 120.9
C77 C78 H78 120.9
C78 C79 C80 119.1(7)
C78 C79 H79 120.5
C80 C79 H79 120.5
N8 C80 C79 123.9(7)
N8 C80 H80 118.0
C79 C80 H80 118.0
N9 C81 C82 122.2(7)
N9 C81 H81 118.9
C82 C81 H81 118.9
C81 C82 C83 120.2(8)
C81 C82 H82 119.9
C83 C82 H82 119.9
C84 C83 C82 117.3(9)
C84 C83 H83 121.4
C82 C83 H83 121.4
C83 C84 C85 120.2(8)
C83 C84 H84 119.9
C85 C84 H84 119.9
N9 C85 C84 122.3(7)
N9 C85 C86 114.5(7)
C84 C85 C86 123.2(7)
N10 C86 C85 115.2(7)
N10 C86 H86 122.4
C85 C86 H86 122.4
C92 C87 N10 120.6(7)
C92 C87 C88 119.4(7)
N10 C87 C88 119.9(7)
C89 C88 C87 120.1(7)
C89 C88 H88 119.9
C87 C88 H88 119.9
C88 C89 C90 120.9(7)
C88 C89 H89 119.5
C90 C89 H89 119.5
C89 C90 C91 117.9(8)
C89 C90 C93 121.7(7)
C91 C90 C93 120.4(7)
C92 C91 C90 121.3(7)
C92 C91 H91 119.3
C90 C91 H91 119.3
C87 C92 C91 120.0(7)
C87 C92 H92 120.0
C91 C92 H92 120.0
C94 C93 C98 116.8(8)
C94 C93 C90 124.2(7)
C98 C93 C90 118.9(7)
C95 C94 C93 122.7(8)
C95 C94 H94 118.7
C93 C94 H94 118.7
C94 C95 C96 119.7(7)
C94 C95 C101 123.1(8)
C96 C95 C101 116.9(7)
C103 C96 C97 120.1(7)
C103 C96 C95 120.9(6)
C97 C96 C95 118.9(8)
C98 C97 C99 123.3(6)
C98 C97 C96 118.7(7)
C99 C97 C96 118.0(8)
C97 C98 C93 122.9(7)
C97 C98 H98 118.6
C93 C98 H98 118.6
C100 C99 C97 122.6(7)
C100 C99 H99 118.7
C97 C99 H99 118.7
C99 C100 C104 121.5(8)
C99 C100 H100 119.3
C104 C100 H100 119.3
C102 C101 C95 121.0(8)
C102 C101 H101 119.5
C95 C101 H101 119.5
C101 C102 C108 124.6(7)
C101 C102 H102 117.7
C108 C102 H102 117.7
C96 C103 C104 121.6(7)
C96 C103 C108 120.6(7)
C104 C103 C108 117.5(8)
C105 C104 C103 121.0(6)
C105 C104 C100 123.1(7)
C103 C104 C100 115.8(8)
C104 C105 C106 120.3(7)
C104 C105 H105 119.8
C106 C105 H105 119.8
C107 C106 C105 119.4(7)
C107 C106 C109 122.0(7)
C105 C106 C109 118.6(7)
C106 C107 C108 123.6(7)
C106 C107 H107 118.2
C108 C107 H107 118.2
C107 C108 C102 126.7(7)
C107 C108 C103 117.7(7)
C102 C108 C103 115.6(8)
C114 C109 C110 116.2(8)
C114 C109 C106 120.2(7)
C110 C109 C106 123.5(7)
C111 C110 C109 123.1(8)
C111 C110 H110 118.4
C109 C110 H110 118.4
C110 C111 C112 120.3(8)
C110 C111 H111 119.9
C112 C111 H111 119.9
C111 C112 C113 118.7(8)
C111 C112 N11 122.9(8)
C113 C112 N11 118.5(7)
C114 C113 C112 119.3(7)
C114 C113 H113 120.4
C112 C113 H113 120.4
C109 C114 C113 122.3(8)
C109 C114 H114 118.8
C113 C114 H114 118.8
N11 C115 C116 118.0(8)
N11 C115 H115 121.0
C116 C115 H115 121.0
N12 C116 C117 124.2(9)
N12 C116 C115 111.2(8)
C117 C116 C115 124.6(9)
C116 C117 C118 118.6(11)
C116 C117 H117 120.7
C118 C117 H117 120.7
C119 C118 C117 118.1(12)
C119 C118 H118 120.9
C117 C118 H118 120.9
C118 C119 C120 123.0(12)
C118 C119 H119 118.5
C120 C119 H119 118.5
N12 C120 C119 119.4(11)
N12 C120 H120 120.3
C119 C120 H120 120.3
N13 C121 C122 121.6(8)
N13 C121 H121 119.2
C122 C121 H121 119.2
C121 C122 C123 121.9(9)
C121 C122 H122 119.1
C123 C122 H122 119.1
C124 C123 C122 116.1(9)
C124 C123 H123 121.9
C122 C123 H123 121.9
C123 C124 C125 120.8(9)
C123 C124 H124 119.6
C125 C124 H124 119.6
N13 C125 C124 121.5(9)
N13 C125 C126 113.6(8)
C124 C125 C126 124.8(9)
N14 C126 C125 115.1(7)
N14 C126 H126 122.5
C125 C126 H126 122.5
C132 C127 C128 121.5(7)
C132 C127 N14 120.6(7)
C128 C127 N14 117.9(7)
C129 C128 C127 117.7(8)
C129 C128 H128 121.2
C127 C128 H128 121.2
C130 C129 C128 123.1(8)
C130 C129 H129 118.5
C128 C129 H129 118.5
C129 C130 C131 117.7(8)
C129 C130 C133 122.4(7)
C131 C130 C133 119.9(7)
C130 C131 C132 120.1(7)
C130 C131 H131 120.0
C132 C131 H131 120.0
C127 C132 C131 120.0(7)
C127 C132 H132 120.0
C131 C132 H132 120.0
C138 C133 C134 117.0(8)
C138 C133 C130 122.8(8)
C134 C133 C130 120.1(8)
C133 C134 C135 123.0(8)
C133 C134 H134 118.5
C135 C134 H134 118.5
C141 C135 C134 123.8(8)
C141 C135 C136 119.6(8)
C134 C135 C136 116.7(9)
C137 C136 C135 120.8(8)
C137 C136 C144 121.1(8)
C135 C136 C144 118.1(8)
C136 C137 C138 120.0(8)
C136 C137 C139 118.9(8)
C138 C137 C139 121.0(9)
C137 C138 C133 122.5(8)
C137 C138 H138 118.7
C133 C138 H138 118.7
C140 C139 C137 119.4(9)
C140 C139 H139 120.3
C137 C139 H139 120.3
C139 C140 C143 122.3(8)
C139 C140 H140 118.9
C143 C140 H140 118.9
C142 C141 C135 120.8(8)
C142 C141 H141 119.6
C135 C141 H141 119.6
C141 C142 C145 123.4(9)
C141 C142 H142 118.3
C145 C142 H142 118.3
C140 C143 C148 121.4(8)
C140 C143 C144 120.3(8)
C148 C143 C144 118.3(8)
C145 C144 C143 120.9(8)
C145 C144 C136 121.1(8)
C143 C144 C136 118.0(9)
C146 C145 C144 119.6(8)
C146 C145 C142 123.4(8)
C144 C145 C142 117.0(8)
C145 C146 C147 120.8(9)
C145 C146 H146 119.6
C147 C146 H146 119.6
C146 C147 C148 120.0(8)
C146 C147 C149 122.6(8)
C148 C147 C149 117.2(8)
C147 C148 C143 120.4(8)
C147 C148 H148 119.8
C143 C148 H148 119.8
C154 C149 C150 119.4(8)
C154 C149 C147 121.9(8)
C150 C149 C147 118.6(7)
C149 C150 C151 120.6(7)
C149 C150 H150 119.7
C151 C150 H150 119.7
C150 C151 C152 117.9(7)
C150 C151 H151 121.0
C152 C151 H151 121.0
C153 C152 C151 120.7(7)
C153 C152 N15 120.0(7)
C151 C152 N15 119.3(7)
C154 C153 C152 119.6(8)
C154 C153 H153 120.2
C152 C153 H153 120.2
C153 C154 C149 121.5(8)
C153 C154 H154 119.3
C149 C154 H154 119.3
N15 C155 C156 117.0(8)
N15 C155 H155 121.5
C156 C155 H155 121.5
N16 C156 C157 121.6(9)
N16 C156 C155 112.8(8)
C157 C156 C155 125.6(9)
C158 C157 C156 120.1(10)
C158 C157 H157 120.0
C156 C157 H157 120.0
C157 C158 C159 117.2(10)
C157 C158 H158 121.4
C159 C158 H158 121.4
C160 C159 C158 121.3(10)
C160 C159 H159 119.3
C158 C159 H159 119.3
C159 C160 N16 121.0(11)
C159 C160 H160 119.5
N16 C160 H160 119.5
C162 C161 N17 123.8(9)
C162 C161 H161 118.1
N17 C161 H161 118.1
C161 C162 C163 119.4(8)
C161 C162 H162 120.3
C163 C162 H162 120.3
C162 C163 C164 119.1(8)
C162 C163 H163 120.5
C164 C163 H163 120.5
C165 C164 C163 118.2(9)
C165 C164 H164 120.9
C163 C164 H164 120.9
N17 C165 C164 123.0(8)
N17 C165 C166 113.1(7)
C164 C165 C166 123.7(9)
N18 C166 C165 117.7(8)
N18 C166 H166 121.1
C165 C166 H166 121.1
C168 C167 C172 119.4(7)
C168 C167 N18 119.3(7)
C172 C167 N18 121.2(7)
C167 C168 C169 119.8(7)
C167 C168 H168 120.1
C169 C168 H168 120.1
C168 C169 C170 122.3(7)
C168 C169 H169 118.8
C170 C169 H169 118.8
C171 C170 C169 115.6(7)
C171 C170 C173 122.6(7)
C169 C170 C173 121.7(7)
C172 C171 C170 122.6(7)
C172 C171 H171 118.7
C170 C171 H171 118.7
C171 C172 C167 120.1(7)
C171 C172 H172 120.0
C167 C172 H172 120.0
C178 C173 C174 117.2(6)
C178 C173 C170 120.6(7)
C174 C173 C170 122.2(7)
C175 C174 C173 121.7(7)
C175 C174 H174 119.2
C173 C174 H174 119.2
C174 C175 C176 120.5(7)
C174 C175 C181 121.7(7)
C176 C175 C181 117.8(7)
C175 C176 C183 120.4(7)
C175 C176 C177 118.2(6)
C183 C176 C177 121.3(7)
C178 C177 C176 119.6(7)
C178 C177 C179 122.4(7)
C176 C177 C179 118.0(6)
C177 C178 C173 122.7(7)
C177 C178 H178 118.6
C173 C178 H178 118.6
C180 C179 C177 121.7(7)
C180 C179 H179 119.2
C177 C179 H179 119.2
C179 C180 C188 119.5(7)
C179 C180 H180 120.2
C188 C180 H180 120.2
C182 C181 C175 120.5(7)
C182 C181 H181 119.7
C175 C181 H181 119.7
C181 C182 C184 121.8(7)
C181 C182 H182 119.1
C184 C182 H182 119.1
C184 C183 C188 121.5(7)
C184 C183 C176 120.3(7)
C188 C183 C176 118.1(7)
C183 C184 C182 119.0(7)
C183 C184 C185 117.3(8)
C182 C184 C185 123.6(8)
C186 C185 C184 122.7(8)
C186 C185 H185 118.7
C184 C185 H185 118.7
C185 C186 C187 118.6(7)
C185 C186 C189 121.0(8)
C187 C186 C189 120.4(8)
C188 C187 C186 120.8(8)
C188 C187 H187 119.6
C186 C187 H187 119.6
C187 C188 C183 119.0(7)
C187 C188 C180 119.7(7)
C183 C188 C180 121.3(7)
C194 C189 C190 120.0(8)
C194 C189 C186 119.6(10)
C190 C189 C186 120.4(10)
C189 C190 C191 121.3(10)
C189 C190 H190 119.3
C191 C190 H190 119.3
C192 C191 C190 118.3(10)
C192 C191 H191 120.8
C190 C191 H191 120.8
C191 C192 C193 120.7(8)
C191 C192 N19 119.0(10)
C193 C192 N19 120.3(10)
C192 C193 C194 120.2(10)
C192 C193 H193 119.9
C194 C193 H193 119.9
C189 C194 C193 119.3(10)
C189 C194 H194 120.3
C193 C194 H194 120.3
N19 C195 C196 115.1(12)
N19 C195 H195 122.4
C196 C195 H195 122.4
N20 C196 C197 122.1(10)
N20 C196 C195 115.8(10)
C197 C196 C195 121.8(13)
C198 C197 C196 119.1(14)
C198 C197 H197 120.4
C196 C197 H197 120.4
C199 C198 C197 118.3(13)
C199 C198 H198 120.8
C197 C198 H198 120.8
C198 C199 C200 118.4(9)
C198 C199 H199 120.8
C200 C199 H199 120.8
N20 C200 C199 127.2(10)
N20 C200 H200 116.4
C199 C200 H200 116.4
N21 C201 C202 127.0(11)
N21 C201 H201 116.5
C202 C201 H201 116.5
C201 C202 C203 114.9(11)
C201 C202 H202 122.6
C203 C202 H202 122.6
C204 C203 C202 118.7(13)
C204 C203 H203 120.7
C202 C203 H203 120.7
C203 C204 C205 121.8(12)
C203 C204 H204 119.1
C205 C204 H204 119.1
N21 C205 C204 120.3(10)
N21 C205 C206 115.2(9)
C204 C205 C206 124.4(10)
N22 C206 C205 117.0(10)
N22 C206 H206 121.5
C205 C206 H206 121.5
C208 C207 C212 120.3(8)
C208 C207 N22 122.0(7)
C212 C207 N22 117.6(8)
C207 C208 C209 119.1(8)
C207 C208 H208 120.5
C209 C208 H208 120.5
C210 C209 C208 121.7(8)
C210 C209 H209 119.2
C208 C209 H209 119.2
C209 C210 C211 119.0(8)
C209 C210 C213 120.7(7)
C211 C210 C213 120.1(7)
C210 C211 C212 120.9(8)
C210 C211 H211 119.5
C212 C211 H211 119.5
C207 C212 C211 118.9(8)
C207 C212 H212 120.5
C211 C212 H212 120.5
C218 C213 C214 118.1(7)
C218 C213 C210 121.6(7)
C214 C213 C210 120.2(7)
C213 C214 C215 122.7(7)
C213 C214 H214 118.6
C215 C214 H214 118.6
C216 C215 C214 117.2(7)
C216 C215 C219 118.4(7)
C214 C215 C219 124.3(7)
C223 C216 C215 119.1(7)
C223 C216 C217 121.5(7)
C215 C216 C217 119.3(7)
C218 C217 C216 119.3(7)
C218 C217 C221 122.4(7)
C216 C217 C221 118.4(7)
C213 C218 C217 123.2(8)
C213 C218 H218 118.4
C217 C218 H218 118.4
C220 C219 C215 122.5(8)
C220 C219 H219 118.7
C215 C219 H219 118.7
C219 C220 C228 119.3(8)
C219 C220 H220 120.4
C228 C220 H220 120.4
C222 C221 C217 121.4(8)
C222 C221 H221 119.3
C217 C221 H221 119.3
C221 C222 C224 121.0(8)
C221 C222 H222 119.5
C224 C222 H222 119.5
C228 C223 C216 122.0(7)
C228 C223 C224 118.8(6)
C216 C223 C224 119.2(7)
C225 C224 C223 118.0(7)
C225 C224 C222 123.6(7)
C223 C224 C222 118.4(7)
C226 C225 C224 124.1(7)
C226 C225 H225 117.9
C224 C225 H225 117.9
C227 C226 C225 117.4(7)
C227 C226 C229 120.9(7)
C225 C226 C229 121.7(6)
C226 C227 C228 122.0(7)
C226 C227 H227 119.0
C228 C227 H227 119.0
C223 C228 C227 119.7(7)
C223 C228 C220 118.5(7)
C227 C228 C220 121.8(7)
C230 C229 C234 118.2(7)
C230 C229 C226 123.6(7)
C234 C229 C226 118.2(7)
C229 C230 C231 122.1(8)
C229 C230 H230 118.9
C231 C230 H230 118.9
C232 C231 C230 119.2(8)
C232 C231 H231 120.4
C230 C231 H231 120.4
C231 C232 C233 119.3(8)
C231 C232 N23 120.7(7)
C233 C232 N23 120.0(7)
C234 C233 C232 120.9(8)
C234 C233 H233 119.5
C232 C233 H233 119.5
C233 C234 C229 120.2(8)
C233 C234 H234 119.9
C229 C234 H234 119.9
N23 C235 C236 115.8(8)
N23 C235 H235 122.1
C236 C235 H235 122.1
N24 C236 C235 115.3(8)
N24 C236 C237 120.0(8)
C235 C236 C237 124.7(9)
C238 C237 C236 118.7(11)
C238 C237 H237 120.7
C236 C237 H237 120.7
C239 C238 C237 121.2(12)
C239 C238 H238 119.4
C237 C238 H238 119.4
C238 C239 C240 119.0(10)
C238 C239 H239 120.5
C240 C239 H239 120.5
N24 C240 C239 120.0(9)
N24 C240 H240 120.0
C239 C240 H240 120.0
C301 C300 C305 120.0
C301 C300 H300 120.0
C305 C300 H300 120.0
C302 C301 C300 120.0
C302 C301 H301 120.0
C300 C301 H301 120.0
C301 C302 C303 120.0
C301 C302 H302 120.0
C303 C302 H302 120.0
C302 C303 C304 120.0
C302 C303 H303 120.0
C304 C303 H303 120.0
C305 C304 C303 120.0
C305 C304 H304 120.0
C303 C304 H304 120.0
C304 C305 C300 120.0
C304 C305 H305 120.0
C300 C305 H305 120.0
C319 C318 C323 120.0
C319 C318 H318 120.0
C323 C318 H318 120.0
C318 C319 C320 120.0
C318 C319 H319 120.0
C320 C319 H319 120.0
C319 C320 C321 120.0
C319 C320 H320 120.0
C321 C320 H320 120.0
C322 C321 C320 120.0
C322 C321 H321 120.0
C320 C321 H321 120.0
C323 C322 C321 120.0
C323 C322 H322 120.0
C321 C322 H322 120.0
C322 C323 C318 120.0
C322 C323 H323 120.0
C318 C323 H323 120.0
C307 C306 C311 120.0
C307 C306 H306 120.0
C311 C306 H306 120.0
C306 C307 C308 120.0
C306 C307 H307 120.0
C308 C307 H307 120.0
C307 C308 C309 120.0
C307 C308 H308 120.0
C309 C308 H308 120.0
C310 C309 C308 120.0
C310 C309 H309 120.0
C308 C309 H309 120.0
C309 C310 C311 120.0
C309 C310 H310 120.0
C311 C310 H310 120.0
C310 C311 C306 120.0
C310 C311 H311 120.0
C306 C311 H311 120.0
C337 C336 C341 120.0
C337 C336 H336 120.0
C341 C336 H336 120.0
C338 C337 C336 120.0
C338 C337 H337 120.0
C336 C337 H337 120.0
C337 C338 C339 120.0
C337 C338 H338 120.0
C339 C338 H338 120.0
C340 C339 C338 120.0
C340 C339 H339 120.0
C338 C339 H339 120.0
C339 C340 C341 120.0
C339 C340 H340 120.0
C341 C340 H340 120.0
C340 C341 C336 120.0
C340 C341 H341 120.0
C336 C341 H341 120.0
C313 C312 C317 120.0
C313 C312 H312 120.0
C317 C312 H312 120.0
C314 C313 C312 120.0
C314 C313 H313 120.0
C312 C313 H313 120.0
C313 C314 C315 120.0
C313 C314 H314 120.0
C315 C314 H314 120.0
C314 C315 C316 120.0
C314 C315 H315 120.0
C316 C315 H315 120.0
C317 C316 C315 120.0
C317 C316 H316 120.0
C315 C316 H316 120.0
C316 C317 C312 120.0
C316 C317 H317 120.0
C312 C317 H317 120.0
C325 C324 C329 120.0
C325 C324 H324 120.0
C329 C324 H324 120.0
C324 C325 C326 120.0
C324 C325 H325 120.0
C326 C325 H325 120.0
C327 C326 C325 120.0
C327 C326 H326 120.0
C325 C326 H326 120.0
C328 C327 C326 120.0
C328 C327 H327 120.0
C326 C327 H327 120.0
C327 C328 C329 120.0
C327 C328 H328 120.0
C329 C328 H328 120.0
C328 C329 C324 120.0
C328 C329 H329 120.0
C324 C329 H329 120.0
C331 C330 C335 120.0
C331 C330 H330 120.0
C335 C330 H330 120.0
C332 C331 C330 120.0
C332 C331 H331 120.0
C330 C331 H331 120.0
C333 C332 C331 120.0
C333 C332 H332 120.0
C331 C332 H332 120.0
C332 C333 C334 120.0
C332 C333 H333 120.0
C334 C333 H333 120.0
C335 C334 C333 120.0
C335 C334 H334 120.0
C333 C334 H334 120.0
C334 C335 C330 120.0
C334 C335 H335 120.0
C330 C335 H335 120.0
F1 P1 F6 91.1(3)
F1 P1 F2 89.8(3)
F6 P1 F2 91.3(3)
F1 P1 F5 178.4(3)
F6 P1 F5 90.4(3)
F2 P1 F5 89.9(3)
F1 P1 F4 90.8(3)
F6 P1 F4 89.4(3)
F2 P1 F4 179.1(3)
F5 P1 F4 89.6(3)
F1 P1 F3 90.4(3)
F6 P1 F3 178.0(3)
F2 P1 F3 90.1(3)
F5 P1 F3 88.1(2)
F4 P1 F3 89.2(3)
F9' P2 F7' 173.0(12)
F9' P2 F8' 91.9(12)
F7' P2 F8' 94.1(11)
F7 P2 F8 98.1(7)
F7 P2 F12 99.7(8)
F8 P2 F12 93.5(7)
F7 P2 F9 169.4(8)
F8 P2 F9 84.7(6)
F12 P2 F9 90.4(7)
F7 P2 F10 90.2(7)
F8 P2 F10 167.3(8)
F12 P2 F10 94.7(7)
F9 P2 F10 85.5(7)
F9' P2 F10' 86.0(12)
F7' P2 F10' 87.6(12)
F8' P2 F10' 172.8(14)
F9' P2 F11' 95.9(13)
F7' P2 F11' 81.1(9)
F8' P2 F11' 85.3(11)
F10' P2 F11' 88.0(12)
F9' P2 F12' 94.1(13)
F7' P2 F12' 88.8(10)
F8' P2 F12' 96.2(11)
F10' P2 F12' 90.9(12)
F11' P2 F12' 169.8(11)
F7 P2 F11 84.4(8)
F8 P2 F11 84.5(7)
F12 P2 F11 175.7(8)
F9 P2 F11 85.7(8)
F10 P2 F11 86.8(7)
F16 P3 F17 92.9(4)
F16 P3 F18 90.5(4)
F17 P3 F18 88.5(4)
F16 P3 F15 87.1(4)
F17 P3 F15 176.2(5)
F18 P3 F15 87.7(4)
F16 P3 F14 176.8(4)
F17 P3 F14 90.0(4)
F18 P3 F14 88.1(4)
F15 P3 F14 90.0(4)
F16 P3 F13' 104.9(8)
F17 P3 F13' 110.1(8)
F18 P3 F13' 154.7(10)
F15 P3 F13' 73.5(8)
F14 P3 F13' 75.4(8)
F16 P3 F13 81.0(5)
F17 P3 F13 83.6(5)
F18 P3 F13 168.0(7)
F15 P3 F13 100.2(6)
F14 P3 F13 100.8(6)
F22' P4 F21 84.5(8)
F21 P4 F20 100.1(5)
F22' P4 F19 166.1(11)
F21 P4 F19 90.6(4)
F20 P4 F19 100.4(6)
F22' P4 F24 99.5(8)
F21 P4 F24 174.9(4)
F20 P4 F24 84.3(5)
F19 P4 F24 86.2(4)
F22' P4 F23 105.2(10)
F21 P4 F23 88.0(4)
F20 P4 F23 168.4(6)
F19 P4 F23 87.6(4)
F24 P4 F23 87.9(4)
F22' P4 F20' 90.1(10)
F21 P4 F20' 86.3(8)
F19 P4 F20' 76.5(9)
F24 P4 F20' 96.7(7)
F23 P4 F20' 163.1(10)
F21 P4 F22 96.9(4)
F20 P4 F22 88.1(5)
F19 P4 F22 167.5(6)
F24 P4 F22 85.7(4)
F23 P4 F22 82.7(5)
F27 P5 F29 94.4(9)
F27 P5 F30' 164.4(17)
F29 P5 F30' 72.8(15)
F27 P5 F26 90.5(9)
F29 P5 F26 172.9(12)
F30' P5 F26 101.4(15)
F27 P5 F30 163(2)
F29 P5 F30 100.6(19)
F26 P5 F30 75.4(18)
F27 P5 F25 95.7(11)
F29 P5 F25 92.8(9)
F30' P5 F25 94.0(15)
F26 P5 F25 91.9(13)
F30 P5 F25 75.1(17)
F27 P5 F28 92.2(9)
F29 P5 F28 86.7(9)
F30' P5 F28 78.3(14)
F26 P5 F28 87.9(11)
F30 P5 F28 97.2(18)
F25 P5 F28 172.1(12)
F36 P6 F31 93.4(7)
F36 P6 F34 94.7(6)
F31 P6 F34 170.6(7)
F36 P6 F33 91.6(7)
F31 P6 F33 89.2(5)
F34 P6 F33 95.2(5)
F36 P6 F35 91.9(6)
F31 P6 F35 89.1(6)
F34 P6 F35 86.0(6)
F33 P6 F35 176.2(7)
F34' P6 F36' 87.3(10)
F34' P6 F35' 114(3)
F36' P6 F35' 87.1(10)
F36 P6 F32 177.2(7)
F31 P6 F32 85.3(5)
F34 P6 F32 86.4(5)
F33 P6 F32 90.9(5)
F35 P6 F32 85.6(6)
F37' P7 F40' 153(3)
F39 P7 F38 89.0(14)
F39 P7 F42 88.9(15)
F38 P7 F42 176.9(19)
F39 P7 F40 92.1(16)
F38 P7 F40 89.8(16)
F42 P7 F40 88.0(16)
F37' P7 F38' 81(2)
F40' P7 F38' 75(3)
F39 P7 F37 91.0(14)
F38 P7 F37 95.9(14)
F42 P7 F37 86.4(16)
F40 P7 F37 173.6(16)
F39 P7 F41 176.2(15)
F38 P7 F41 94.8(14)
F42 P7 F41 87.3(15)
F40 P7 F41 87.9(15)
F37 P7 F41 88.7(15)
F46 P8 F43 90.8(9)
F46 P8 F44 169.8(15)
F43 P8 F44 91.1(15)
F46 P8 F47 80.2(13)
F43 P8 F47 84.5(13)
F44 P8 F47 109.9(13)
F46 P8 F45 93.7(14)
F43 P8 F45 89.7(14)
F44 P8 F45 76.3(13)
F47 P8 F45 171.5(12)
F46 P8 F48 88.3(8)
F43 P8 F48 178.6(16)
F44 P8 F48 90.0(9)
F47 P8 F48 94.3(14)
F45 P8 F48 91.4(15)
F51 P9 F52 79.1(15)
F51 P9 F53 159.8(16)
F52 P9 F53 86.7(15)
F51 P9 F50 99.1(14)
F52 P9 F50 95.7(13)
F53 P9 F50 96.5(12)
F51 P9 F55 81.0(14)
F52 P9 F55 87.5(13)
F53 P9 F55 84.1(14)
F50 P9 F55 176.7(11)
F51 P9 F54 84.3(17)
F52 P9 F54 162.4(17)
F53 P9 F54 107.8(16)
F50 P9 F54 92.4(13)
F55 P9 F54 84.3(15)
F55' P9' F56' 166.1(19)
F55' P9' F53' 84.6(19)
F56' P9' F53' 82.9(16)
F55' P9' F52' 92.8(18)
F56' P9' F52' 93.3(13)
F53' P9' F52' 90.7(16)
F55' P9' F51' 96.1(18)
F56' P9' F51' 96.0(16)
F53' P9' F51' 176.4(19)
F52' P9' F51' 92.8(13)
F55' P9' F54' 72.8(19)
F56' P9' F54' 100(2)
F53' P9' F54' 82.8(18)
F52' P9' F54' 165(2)
F51' P9' F54' 94.0(18)
N1S C1S C2S 167(3)
C1S C2S H2S1 109.5
C1S C2S H2S2 109.5
H2S1 C2S H2S2 109.5
C1S C2S H2S3 109.5
H2S1 C2S H2S3 109.5
H2S2 C2S H2S3 109.5

loop_
_geom_bond_atom_site_label_1
_geom_bond_atom_site_label_2
_geom_bond_distance
Fe1 N9 1.953(6)
Fe1 N6 1.970(6)
Fe1 N5 1.975(5)
Fe1 N1 1.977(6)
Fe1 N10 1.993(6)
Fe1 N2 1.994(6)
Fe2 N17 1.959(6)
Fe2 N14 1.965(6)
Fe2 N7 1.972(6)
Fe2 N13 1.976(7)
Fe2 N8 1.990(5)
Fe2 N18 1.994(6)
Fe3 N21 1.929(8)
Fe3 N20 1.948(7)
Fe3 N3 1.961(7)
Fe3 N19 1.973(7)
Fe3 N4 1.988(7)
Fe3 N22 1.989(7)
Fe4 N12 1.958(7)
Fe4 N23 1.959(7)
Fe4 N15 1.962(6)
Fe4 N11 1.971(7)
Fe4 N16 1.982(7)
Fe4 N24 1.990(7)
N1 C5 1.351(10)
N1 C1 1.373(10)
N2 C6 1.319(10)
N2 C7 1.404(10)
N3 C35 1.294(11)
N3 C32 1.479(12)
N4 C40 1.323(11)
N4 C36 1.394(11)
N5 C45 1.354(10)
N5 C41 1.360(9)
N6 C46 1.283(9)
N6 C47 1.469(9)
N7 C75 1.279(9)
N7 C72 1.469(9)
N8 C80 1.311(9)
N8 C76 1.390(9)
N9 C81 1.342(10)
N9 C85 1.357(9)
N10 C86 1.309(10)
N10 C87 1.406(9)
N11 C115 1.282(10)
N11 C112 1.430(10)
N12 C116 1.353(11)
N12 C120 1.392(13)
N13 C121 1.332(10)
N13 C125 1.365(10)
N14 C126 1.290(10)
N14 C127 1.469(10)
N15 C155 1.288(10)
N15 C152 1.456(10)
N16 C160 1.352(11)
N16 C156 1.375(11)
N17 C165 1.343(10)
N17 C161 1.372(10)
N18 C166 1.289(9)
N18 C167 1.467(9)
N19 C195 1.243(13)
N19 C192 1.468(11)
N20 C200 1.297(10)
N20 C196 1.401(13)
N21 C201 1.322(12)
N21 C205 1.382(13)
N22 C206 1.259(11)
N22 C207 1.453(11)
N23 C235 1.303(11)
N23 C232 1.456(10)
N24 C240 1.336(11)
N24 C236 1.361(11)
C1 C2 1.390(12)
C1 H1 0.9500
C2 C3 1.329(13)
C2 H2 0.9500
C3 C4 1.388(13)
C3 H3 0.9500
C4 C5 1.371(11)
C4 H4 0.9500
C5 C6 1.441(12)
C6 H6 0.9500
C7 C12 1.347(12)
C7 C8 1.379(12)
C8 C9 1.385(12)
C8 H8 0.9500
C9 C10 1.318(10)
C9 H9 0.9500
C10 C11 1.419(11)
C10 C13' 1.498(11)
C10 C13 1.503(11)
C11 C12 1.389(12)
C11 H11 0.9500
C12 H12 0.9500
C13 C14 1.3900
C13 C18 1.3900
C14 C15 1.3900
C14 H14 0.9500
C15 C16 1.3900
C15 C21 1.46(2)
C16 C17 1.3900
C16 C23 1.491(11)
C17 C18 1.3900
C17 C19 1.55(2)
C18 H18 0.9500
C19 C20 1.37(2)
C19 H19 0.9500
C20 C28 1.48(2)
C20 H20 0.9500
C21 C22 1.40(2)
C21 H21 0.9500
C22 C24 1.451(19)
C22 H22 0.9500
C23 C24 1.3900
C23 C28 1.3900
C24 C25 1.3900
C25 C26 1.3900
C25 H25 0.9500
C26 C27 1.3900
C26 C29 1.494(12)
C27 C28 1.3900
C27 H27 0.9500
C13' C14' 1.3900
C13' C18' 1.3900
C14' C15' 1.3900
C14' H14' 0.9500
C15' C16' 1.3900
C15' C21' 1.47(2)
C16' C17' 1.3900
C16' C23' 1.508(11)
C17' C18' 1.3900
C17' C19' 1.51(2)
C18' H18' 0.9500
C19' C20' 1.36(3)
C19' H19' 0.9500
C20' C28' 1.47(2)
C20' H20' 0.9500
C21' C22' 1.40(3)
C21' H21' 0.9500
C22' C24' 1.47(2)
C22' H22' 0.9500
C23' C24' 1.3900
C23' C28' 1.3900
C24' C25' 1.3900
C25' C26' 1.3900
C25' H25' 0.9500
C26' C27' 1.3900
C26' C29 1.503(12)
C27' C28' 1.3900
C27' H27' 0.9500
C29 C30 1.374(12)
C29 C34 1.384(13)
C30 C31 1.392(13)
C30 H30 0.9500
C31 C32 1.313(13)
C31 H31 0.9500
C32 C33 1.389(16)
C33 C34 1.329(15)
C33 H33 0.9500
C34 H34 0.9500
C35 C36 1.404(13)
C35 H35 0.9500
C36 C37 1.403(13)
C37 C38 1.355(13)
C37 H37 0.9500
C38 C39 1.432(13)
C38 H38 0.9500
C39 C40 1.354(13)
C39 H39 0.9500
C40 H40 0.9500
C41 C42 1.354(10)
C41 H41 0.9500
C42 C43 1.361(11)
C42 H42 0.9500
C43 C44 1.388(11)
C43 H43 0.9500
C44 C45 1.373(11)
C44 H44 0.9500
C45 C46 1.476(11)
C46 H46 0.9500
C47 C52 1.345(11)
C47 C48 1.385(11)
C48 C49 1.408(11)
C48 H48 0.9500
C49 C50 1.396(11)
C49 H49 0.9500
C50 C51 1.385(12)
C50 C53 1.533(11)
C51 C52 1.433(11)
C51 H51 0.9500
C52 H52 0.9500
C53 C54 1.361(11)
C53 C58 1.398(12)
C54 C55 1.407(11)
C54 H54 0.9500
C55 C59 1.402(12)
C55 C56 1.433(11)
C56 C57 1.397(11)
C56 C63 1.418(11)
C57 C58 1.379(11)
C57 C61 1.460(12)
C58 H58 0.9500
C59 C60 1.370(12)
C59 H59 0.9500
C60 C64 1.448(12)
C60 H60 0.9500
C61 C62 1.325(12)
C61 H61 0.9500
C62 C68 1.446(12)
C62 H62 0.9500
C63 C68 1.411(12)
C63 C64 1.416(11)
C64 C65 1.397(11)
C65 C66 1.371(11)
C65 H65 0.9500
C66 C67 1.421(12)
C66 C69 1.507(11)
C67 C68 1.407(11)
C67 H67 0.9500
C69 C74 1.365(11)
C69 C70 1.392(11)
C70 C71 1.357(10)
C70 H70 0.9500
C71 C72 1.376(11)
C71 H71 0.9500
C72 C73 1.370(11)
C73 C74 1.421(11)
C73 H73 0.9500
C74 H74 0.9500
C75 C76 1.459(10)
C75 H75 0.9500
C76 C77 1.337(10)
C77 C78 1.406(10)
C77 H77 0.9500
C78 C79 1.357(11)
C78 H78 0.9500
C79 C80 1.388(11)
C79 H79 0.9500
C80 H80 0.9500
C81 C82 1.365(11)
C81 H81 0.9500
C82 C83 1.402(12)
C82 H82 0.9500
C83 C84 1.368(12)
C83 H83 0.9500
C84 C85 1.371(11)
C84 H84 0.9500
C85 C86 1.448(12)
C86 H86 0.9500
C87 C92 1.374(11)
C87 C88 1.411(10)
C88 C89 1.375(10)
C88 H88 0.9500
C89 C90 1.398(11)
C89 H89 0.9500
C90 C91 1.398(11)
C90 C93 1.472(11)
C91 C92 1.387(11)
C91 H91 0.9500
C92 H92 0.9500
C93 C94 1.393(11)
C93 C98 1.417(11)
C94 C95 1.375(11)
C94 H94 0.9500
C95 C96 1.424(11)
C95 C101 1.452(11)
C96 C103 1.404(11)
C96 C97 1.421(10)
C97 C98 1.382(11)
C97 C99 1.419(11)
C98 H98 0.9500
C99 C100 1.343(12)
C99 H99 0.9500
C100 C104 1.460(11)
C100 H100 0.9500
C101 C102 1.325(11)
C101 H101 0.9500
C102 C108 1.412(11)
C102 H102 0.9500
C103 C104 1.437(11)
C103 C108 1.453(11)
C104 C105 1.385(11)
C105 C106 1.394(10)
C105 H105 0.9500
C106 C107 1.361(11)
C106 C109 1.480(11)
C107 C108 1.395(12)
C107 H107 0.9500
C109 C114 1.384(11)
C109 C110 1.396(11)
C110 C111 1.352(11)
C110 H110 0.9500
C111 C112 1.388(11)
C111 H111 0.9500
C112 C113 1.404(11)
C113 C114 1.387(11)
C113 H113 0.9500
C114 H114 0.9500
C115 C116 1.451(13)
C115 H115 0.9500
C116 C117 1.376(14)
C117 C118 1.405(16)
C117 H117 0.9500
C118 C119 1.321(17)
C118 H118 0.9500
C119 C120 1.408(17)
C119 H119 0.9500
C120 H120 0.9500
C121 C122 1.368(12)
C121 H121 0.9500
C122 C123 1.384(13)
C122 H122 0.9500
C123 C124 1.375(14)
C123 H123 0.9500
C124 C125 1.378(13)
C124 H124 0.9500
C125 C126 1.457(13)
C126 H126 0.9500
C127 C132 1.356(11)
C127 C128 1.394(11)
C128 C129 1.393(12)
C128 H128 0.9500
C129 C130 1.374(12)
C129 H129 0.9500
C130 C131 1.406(11)
C130 C133 1.454(12)
C131 C132 1.409(11)
C131 H131 0.9500
C132 H132 0.9500
C133 C138 1.396(12)
C133 C134 1.408(12)
C134 C135 1.424(12)
C134 H134 0.9500
C135 C141 1.424(12)
C135 C136 1.435(12)
C136 C137 1.386(12)
C136 C144 1.435(12)
C137 C138 1.392(12)
C137 C139 1.459(12)
C138 H138 0.9500
C139 C140 1.367(12)
C139 H139 0.9500
C140 C143 1.383(13)
C140 H140 0.9500
C141 C142 1.312(12)
C141 H141 0.9500
C142 C145 1.448(12)
C142 H142 0.9500
C143 C148 1.415(12)
C143 C144 1.429(12)
C144 C145 1.406(12)
C145 C146 1.400(12)
C146 C147 1.401(12)
C146 H146 0.9500
C147 C148 1.413(12)
C147 C149 1.539(12)
C148 H148 0.9500
C149 C154 1.360(11)
C149 C150 1.381(11)
C150 C151 1.391(11)
C150 H150 0.9500
C151 C152 1.393(11)
C151 H151 0.9500
C152 C153 1.375(11)
C153 C154 1.359(11)
C153 H153 0.9500
C154 H154 0.9500
C155 C156 1.437(12)
C155 H155 0.9500
C156 C157 1.396(13)
C157 C158 1.337(14)
C157 H157 0.9500
C158 C159 1.447(16)
C158 H158 0.9500
C159 C160 1.336(14)
C159 H159 0.9500
C160 H160 0.9500
C161 C162 1.333(12)
C161 H161 0.9500
C162 C163 1.364(13)
C162 H162 0.9500
C163 C164 1.405(13)
C163 H163 0.9500
C164 C165 1.368(11)
C164 H164 0.9500
C165 C166 1.432(11)
C166 H166 0.9500
C167 C168 1.363(10)
C167 C172 1.373(10)
C168 C169 1.377(10)
C168 H168 0.9500
C169 C170 1.390(10)
C169 H169 0.9500
C170 C171 1.385(10)
C170 C173 1.470(10)
C171 C172 1.362(10)
C171 H171 0.9500
C172 H172 0.9500
C173 C178 1.408(11)
C173 C174 1.409(11)
C174 C175 1.393(11)
C174 H174 0.9500
C175 C176 1.419(11)
C175 C181 1.444(11)
C176 C183 1.420(10)
C176 C177 1.427(10)
C177 C178 1.388(10)
C177 C179 1.440(11)
C178 H178 0.9500
C179 C180 1.366(10)
C179 H179 0.9500
C180 C188 1.432(11)
C180 H180 0.9500
C181 C182 1.371(11)
C181 H181 0.9500
C182 C184 1.409(12)
C182 H182 0.9500
C183 C184 1.402(11)
C183 C188 1.417(11)
C184 C185 1.432(11)
C185 C186 1.384(12)
C185 H185 0.9500
C186 C187 1.417(12)
C186 C189 1.483(12)
C187 C188 1.408(11)
C187 H187 0.9500
C189 C194 1.366(13)
C189 C190 1.399(14)
C190 C191 1.401(13)
C190 H190 0.9500
C191 C192 1.385(14)
C191 H191 0.9500
C192 C193 1.387(15)
C193 C194 1.419(13)
C193 H193 0.9500
C194 H194 0.9500
C195 C196 1.463(14)
C195 H195 0.9500
C196 C197 1.402(17)
C197 C198 1.380(16)
C197 H197 0.9500
C198 C199 1.372(16)
C198 H198 0.9500
C199 C200 1.381(13)
C199 H199 0.9500
C200 H200 0.9500
C201 C202 1.403(15)
C201 H201 0.9500
C202 C203 1.443(17)
C202 H202 0.9500
C203 C204 1.373(16)
C203 H203 0.9500
C204 C205 1.396(15)
C204 H204 0.9500
C205 C206 1.397(14)
C206 H206 0.9500
C207 C208 1.387(12)
C207 C212 1.405(12)
C208 C209 1.396(11)
C208 H208 0.9500
C209 C210 1.380(11)
C209 H209 0.9500
C210 C211 1.383(11)
C210 C213 1.536(12)
C211 C212 1.405(11)
C211 H211 0.9500
C212 H212 0.9500
C213 C218 1.354(11)
C213 C214 1.378(11)
C214 C215 1.421(11)
C214 H214 0.9500
C215 C216 1.416(11)
C215 C219 1.435(11)
C216 C223 1.408(10)
C216 C217 1.417(11)
C217 C218 1.379(11)
C217 C221 1.422(11)
C218 H218 0.9500
C219 C220 1.350(11)
C219 H219 0.9500
C220 C228 1.458(11)
C220 H220 0.9500
C221 C222 1.359(11)
C221 H221 0.9500
C222 C224 1.447(11)
C222 H222 0.9500
C223 C228 1.394(10)
C223 C224 1.428(10)
C224 C225 1.394(10)
C225 C226 1.384(10)
C225 H225 0.9500
C226 C227 1.360(10)
C226 C229 1.497(11)
C227 C228 1.429(11)
C227 H227 0.9500
C229 C230 1.347(11)
C229 C234 1.412(11)
C230 C231 1.407(11)
C230 H230 0.9500
C231 C232 1.367(11)
C231 H231 0.9500
C232 C233 1.394(11)
C233 C234 1.364(11)
C233 H233 0.9500
C234 H234 0.9500
C235 C236 1.399(12)
C235 H235 0.9500
C236 C237 1.422(14)
C237 C238 1.377(14)
C237 H237 0.9500
C238 C239 1.351(14)
C238 H238 0.9500
C239 C240 1.440(14)
C239 H239 0.9500
C240 H240 0.9500
C300 C301 1.3900
C300 C305 1.3900
C300 H300 0.9500
C301 C302 1.3900
C301 H301 0.9500
C302 C303 1.3900
C302 H302 0.9500
C303 C304 1.3900
C303 H303 0.9500
C304 C305 1.3900
C304 H304 0.9500
C305 H305 0.9500
C318 C319 1.3900
C318 C323 1.3900
C318 H318 0.9500
C319 C320 1.3900
C319 H319 0.9500
C320 C321 1.3900
C320 H320 0.9500
C321 C322 1.3900
C321 H321 0.9500
C322 C323 1.3900
C322 H322 0.9500
C323 H323 0.9500
C306 C307 1.3900
C306 C311 1.3900
C306 H306 0.9500
C307 C308 1.3900
C307 H307 0.9500
C308 C309 1.3900
C308 H308 0.9500
C309 C310 1.3900
C309 H309 0.9500
C310 C311 1.3900
C310 H310 0.9500
C311 H311 0.9500
C336 C337 1.3900
C336 C341 1.3900
C336 H336 0.9500
C337 C338 1.3900
C337 H337 0.9500
C338 C339 1.3900
C338 H338 0.9500
C339 C340 1.3900
C339 H339 0.9500
C340 C341 1.3900
C340 H340 0.9500
C341 H341 0.9500
C312 C313 1.3900
C312 C317 1.3900
C312 H312 0.9500
C313 C314 1.3900
C313 H313 0.9500
C314 C315 1.3900
C314 H314 0.9500
C315 C316 1.3900
C315 H315 0.9500
C316 C317 1.3900
C316 H316 0.9500
C317 H317 0.9500
C324 C325 1.3900
C324 C329 1.3900
C324 H324 0.9500
C325 C326 1.3900
C325 H325 0.9500
C326 C327 1.3900
C326 H326 0.9500
C327 C328 1.3900
C327 H327 0.9500
C328 C329 1.3900
C328 H328 0.9500
C329 H329 0.9500
C330 C331 1.3900
C330 C335 1.3900
C330 H330 0.9500
C331 C332 1.3900
C331 H331 0.9500
C332 C333 1.3900
C332 H332 0.9500
C333 C334 1.3900
C333 H333 0.9500
C334 C335 1.3900
C334 H334 0.9500
C335 H335 0.9500
P1 F1 1.587(5)
P1 F6 1.589(5)
P1 F2 1.596(5)
P1 F5 1.598(5)
P1 F4 1.615(5)
P1 F3 1.632(5)
P2 F7 1.500(9)
P2 F9' 1.507(12)
P2 F7' 1.545(11)
P2 F8' 1.547(12)
P2 F8 1.551(9)
P2 F12 1.607(9)
P2 F9 1.611(9)
P2 F10 1.613(9)
P2 F10' 1.621(12)
P2 F11' 1.634(12)
P2 F12' 1.647(13)
P2 F11 1.655(9)
P3 F16 1.528(8)
P3 F17 1.552(7)
P3 F18 1.560(6)
P3 F15 1.564(7)
P3 F14 1.570(9)
P3 F13' 1.604(18)
P3 F13 1.631(12)
P4 F22' 1.554(13)
P4 F21 1.567(7)
P4 F20 1.572(9)
P4 F19 1.583(7)
P4 F24 1.585(7)
P4 F23 1.607(7)
P4 F20' 1.617(12)
P4 F22 1.647(8)
P5 F27 1.394(10)
P5 F29 1.64(2)
P5 F30' 1.647(19)
P5 F26 1.66(2)
P5 F30 1.68(2)
P5 F25 1.69(2)
P5 F28 1.86(2)
P6 F36 1.524(11)
P6 F31 1.588(9)
P6 F34 1.590(9)
P6 F33 1.606(10)
P6 F34' 1.607(16)
P6 F35 1.619(10)
P6 F36' 1.635(15)
P6 F35' 1.641(16)
P6 F32 1.711(13)
P7 F39 1.553(15)
P7 F37' 1.566(17)
P7 F40' 1.582(17)
P7 F38 1.588(15)
P7 F42 1.591(15)
P7 F40 1.592(16)
P7 F38' 1.594(17)
P7 F37 1.595(15)
P7 F41 1.598(15)
P8 F46 1.498(16)
P8 F43 1.500(16)
P8 F44 1.502(16)
P8 F47 1.514(13)
P8 F45 1.517(15)
P8 F48 1.521(16)
P9 F51 1.52(3)
P9 F52 1.60(3)
P9 F53 1.61(3)
P9 F50 1.659(17)
P9 F55 1.73(3)
P9 F54 1.73(3)
P9' F55' 1.48(4)
P9' F56' 1.49(3)
P9' F53' 1.61(4)
P9' F52' 1.62(2)
P9' F51' 1.66(3)
P9' F54' 1.74(3)
N1S C1S 1.12(3)
C1S C2S 1.40(3)
C2S H2S1 0.9800
C2S H2S2 0.9800
C2S H2S3 0.9800

loop_
_geom_torsion_atom_site_label_1
_geom_torsion_atom_site_label_2
_geom_torsion_atom_site_label_3
_geom_torsion_atom_site_label_4
_geom_torsion
C5 N1 C1 C2 -0.7(10)
Fe1 N1 C1 C2 172.4(5)
N1 C1 C2 C3 2.6(12)
C1 C2 C3 C4 -3.5(13)
C2 C3 C4 C5 2.3(12)
C1 N1 C5 C4 -0.3(10)
Fe1 N1 C5 C4 -174.1(6)
C1 N1 C5 C6 180.0(6)
Fe1 N1 C5 C6 6.1(7)
C3 C4 C5 N1 -0.5(11)
C3 C4 C5 C6 179.3(7)
C7 N2 C6 C5 -176.0(7)
Fe1 N2 C6 C5 -6.8(8)
N1 C5 C6 N2 0.6(9)
C4 C5 C6 N2 -179.2(7)
C6 N2 C7 C12 -104.8(9)
Fe1 N2 C7 C12 87.8(9)
C6 N2 C7 C8 79.2(9)
Fe1 N2 C7 C8 -88.1(8)
C12 C7 C8 C9 0.2(13)
N2 C7 C8 C9 176.3(9)
C7 C8 C9 C10 -0.3(16)
C8 C9 C10 C11 -0.7(16)
C8 C9 C10 C13' -176.0(12)
C8 C9 C10 C13 -168.4(9)
C9 C10 C11 C12 1.8(16)
C13' C10 C11 C12 177.5(12)
C13 C10 C11 C12 170.2(9)
C8 C7 C12 C11 0.9(14)
N2 C7 C12 C11 -175.2(9)
C10 C11 C12 C7 -2.0(16)
C9 C10 C13 C14 -141.4(10)
C11 C10 C13 C14 51.2(12)
C13' C10 C13 C14 -28(3)
C9 C10 C13 C18 30.3(14)
C11 C10 C13 C18 -137.1(10)
C13' C10 C13 C18 144(4)
C18 C13 C14 C15 0.0
C10 C13 C14 C15 171.7(10)
C13 C14 C15 C16 0.0
C13 C14 C15 C21 178.0(16)
C14 C15 C16 C17 0.0
C21 C15 C16 C17 -177.9(16)
C14 C15 C16 C23 173.5(13)
C21 C15 C16 C23 -4.4(17)
C15 C16 C17 C18 0.0
C23 C16 C17 C18 -173.4(14)
C15 C16 C17 C19 179.5(15)
C23 C16 C17 C19 6.1(16)
C16 C17 C18 C13 0.0
C19 C17 C18 C13 -179.5(15)
C14 C13 C18 C17 0.0
C10 C13 C18 C17 -171.7(10)
C16 C17 C19 C20 -4(2)
C18 C17 C19 C20 175.6(16)
C17 C19 C20 C28 -6(3)
C16 C15 C21 C22 6(3)
C14 C15 C21 C22 -172.2(15)
C15 C21 C22 C24 -6(3)
C15 C16 C23 C24 3.5(14)
C17 C16 C23 C24 176.9(8)
C15 C16 C23 C28 -172.4(8)
C17 C16 C23 C28 1.0(15)
C28 C23 C24 C25 0.0
C16 C23 C24 C25 -176.0(13)
C28 C23 C24 C22 171.9(16)
C16 C23 C24 C22 -4.1(17)
C21 C22 C24 C25 177.7(16)
C21 C22 C24 C23 6(3)
C23 C24 C25 C26 0.0
C22 C24 C25 C26 -172.4(15)
C24 C25 C26 C27 0.0
C24 C25 C26 C29 -178.7(12)
C25 C26 C27 C28 0.0
C29 C26 C27 C28 178.7(12)
C26 C27 C28 C23 0.0
C26 C27 C28 C20 -173.7(17)
C24 C23 C28 C27 0.0
C16 C23 C28 C27 175.8(14)
C24 C23 C28 C20 174.2(16)
C16 C23 C28 C20 -10.0(16)
C19 C20 C28 C27 -173.5(17)
C19 C20 C28 C23 13(3)
C9 C10 C13' C14' 161.3(12)
C11 C10 C13' C14' -13.9(17)
C13 C10 C13' C14' 91(4)
C9 C10 C13' C18' -18(2)
C11 C10 C13' C18' 167.0(11)
C13 C10 C13' C18' -88(3)
C18' C13' C14' C15' 0.0
C10 C13' C14' C15' -179.1(16)
C13' C14' C15' C16' 0.0
C13' C14' C15' C21' 178(2)
C14' C15' C16' C17' 0.0
C21' C15' C16' C17' -178(2)
C14' C15' C16' C23' 174(2)
C21' C15' C16' C23' -4(2)
C15' C16' C17' C18' 0.0
C23' C16' C17' C18' -174.4(19)
C15' C16' C17' C19' 179(2)
C23' C16' C17' C19' 4(2)
C16' C17' C18' C13' 0.0
C19' C17' C18' C13' -179(2)
C14' C13' C18' C17' 0.0
C10 C13' C18' C17' 179.1(17)
C18' C17' C19' C20' 179(2)
C16' C17' C19' C20' 0(4)
C17' C19' C20' C28' -14(4)
C14' C15' C21' C22' -179(2)
C16' C15' C21' C22' -1(4)
C15' C21' C22' C24' 9(4)
C17' C16' C23' C24' 175.8(11)
C15' C16' C23' C24' 1(2)
C17' C16' C23' C28' 4(2)
C15' C16' C23' C28' -170.3(12)
C28' C23' C24' C25' 0.0
C16' C23' C24' C25' -171.7(18)
C28' C23' C24' C22' 178(2)
C16' C23' C24' C22' 6(2)
C21' C22' C24' C25' 166(2)
C21' C22' C24' C23' -11(4)
C23' C24' C25' C26' 0.0
C22' C24' C25' C26' -177(2)
C24' C25' C26' C27' 0.0
C24' C25' C26' C29 -166.0(13)
C25' C26' C27' C28' 0.0
C29 C26' C27' C28' 166.0(13)
C26' C27' C28' C23' 0.0
C26' C27' C28' C20' -172(2)
C24' C23' C28' C27' 0.0
C16' C23' C28' C27' 171.8(18)
C24' C23' C28' C20' 172(2)
C16' C23' C28' C20' -16(2)
C19' C20' C28' C27' -166(2)
C19' C20' C28' C23' 22(4)
C25 C26 C29 C30 -28.3(15)
C27 C26 C29 C30 152.9(10)
C25 C26 C29 C34 154.2(11)
C27 C26 C29 C34 -24.6(15)
C25 C26 C29 C26' -106(3)
C27 C26 C29 C26' 75(4)
C27' C26' C29 C30 -147.2(12)
C25' C26' C29 C30 18.9(16)
C27' C26' C29 C34 41.7(15)
C25' C26' C29 C34 -152.2(13)
C27' C26' C29 C26 -42(3)
C25' C26' C29 C26 125(4)
C34 C29 C30 C31 -4.5(18)
C26 C29 C30 C31 178.0(10)
C26' C29 C30 C31 -175.7(10)
C29 C30 C31 C32 5.4(17)
C30 C31 C32 C33 -6.8(18)
C30 C31 C32 N3 176.8(10)
C35 N3 C32 C31 97.3(12)
Fe3 N3 C32 C31 -92.1(12)
C35 N3 C32 C33 -79.2(14)
Fe3 N3 C32 C33 91.4(12)
C31 C32 C33 C34 8(2)
N3 C32 C33 C34 -176.0(14)
C32 C33 C34 C29 -7(2)
C30 C29 C34 C33 5(2)
C26 C29 C34 C33 -177.2(15)
C26' C29 C34 C33 176.4(14)
C32 N3 C35 C36 179.1(8)
Fe3 N3 C35 C36 7.4(11)
C40 N4 C36 C37 1.6(12)
Fe3 N4 C36 C37 -177.6(6)
C40 N4 C36 C35 -179.5(8)
Fe3 N4 C36 C35 1.3(9)
N3 C35 C36 N4 -5.6(12)
N3 C35 C36 C37 173.1(9)
N4 C36 C37 C38 -1.0(13)
C35 C36 C37 C38 -179.7(9)
C36 C37 C38 C39 1.7(14)
C37 C38 C39 C40 -3.1(13)
C36 N4 C40 C39 -3.3(13)
Fe3 N4 C40 C39 175.7(7)
C38 C39 C40 N4 4.1(14)
C45 N5 C41 C42 2.6(11)
Fe1 N5 C41 C42 -168.0(6)
N5 C41 C42 C43 -0.7(12)
C41 C42 C43 C44 -1.9(13)
C42 C43 C44 C45 2.3(12)
C41 N5 C45 C44 -2.0(11)
Fe1 N5 C45 C44 170.0(7)
C41 N5 C45 C46 178.4(6)
Fe1 N5 C45 C46 -9.6(8)
C43 C44 C45 N5 -0.4(13)
C43 C44 C45 C46 179.1(8)
C47 N6 C46 C45 178.3(7)
Fe1 N6 C46 C45 3.6(9)
N5 C45 C46 N6 4.0(10)
C44 C45 C46 N6 -175.6(8)
C46 N6 C47 C52 -62.3(10)
Fe1 N6 C47 C52 111.5(8)
C46 N6 C47 C48 121.2(8)
Fe1 N6 C47 C48 -64.9(9)
C52 C47 C48 C49 -1.6(11)
N6 C47 C48 C49 174.7(7)
C47 C48 C49 C50 -1.5(11)
C48 C49 C50 C51 5.2(12)
C48 C49 C50 C53 -175.7(7)
C49 C50 C51 C52 -5.7(12)
C53 C50 C51 C52 175.2(7)
C48 C47 C52 C51 1.0(12)
N6 C47 C52 C51 -175.3(7)
C50 C51 C52 C47 2.7(12)
C51 C50 C53 C54 19.3(12)
C49 C50 C53 C54 -159.8(8)
C51 C50 C53 C58 -158.0(8)
C49 C50 C53 C58 22.8(11)
C58 C53 C54 C55 0.4(12)
C50 C53 C54 C55 -176.9(7)
C53 C54 C55 C59 -178.2(8)
C53 C54 C55 C56 -0.3(12)
C59 C55 C56 C57 175.9(8)
C54 C55 C56 C57 -2.1(12)
C59 C55 C56 C63 -2.9(12)
C54 C55 C56 C63 179.0(7)
C63 C56 C57 C58 -176.8(8)
C55 C56 C57 C58 4.4(13)
C63 C56 C57 C61 2.5(13)
C55 C56 C57 C61 -176.2(8)
C56 C57 C58 C53 -4.4(13)
C61 C57 C58 C53 176.3(9)
C54 C53 C58 C57 1.9(13)
C50 C53 C58 C57 179.3(8)
C54 C55 C59 C60 -178.5(9)
C56 C55 C59 C60 3.5(14)
C55 C59 C60 C64 -2.5(16)
C58 C57 C61 C62 178.8(10)
C56 C57 C61 C62 -0.5(15)
C57 C61 C62 C68 0.4(18)
C57 C56 C63 C68 -4.4(12)
C55 C56 C63 C68 174.4(8)
C57 C56 C63 C64 -177.2(8)
C55 C56 C63 C64 1.5(12)
C68 C63 C64 C65 6.9(13)
C56 C63 C64 C65 179.7(8)
C68 C63 C64 C60 -173.3(9)
C56 C63 C64 C60 -0.5(13)
C59 C60 C64 C65 -179.3(9)
C59 C60 C64 C63 0.9(14)
C63 C64 C65 C66 -2.5(13)
C60 C64 C65 C66 177.6(9)
C64 C65 C66 C67 -0.9(13)
C64 C65 C66 C69 -177.2(8)
C65 C66 C67 C68 0.0(12)
C69 C66 C67 C68 176.5(8)
C66 C67 C68 C63 4.4(13)
C66 C67 C68 C62 179.3(9)
C64 C63 C68 C67 -7.9(13)
C56 C63 C68 C67 179.1(8)
C64 C63 C68 C62 177.1(9)
C56 C63 C68 C62 4.1(13)
C61 C62 C68 C67 -177.2(11)
C61 C62 C68 C63 -2.3(16)
C65 C66 C69 C74 -177.9(8)
C67 C66 C69 C74 5.8(11)
C65 C66 C69 C70 -0.7(12)
C67 C66 C69 C70 -177.0(8)
C74 C69 C70 C71 -4.6(12)
C66 C69 C70 C71 178.1(7)
C69 C70 C71 C72 1.9(12)
C70 C71 C72 C73 0.6(12)
C70 C71 C72 N7 -178.6(7)
C75 N7 C72 C73 -117.2(8)
Fe2 N7 C72 C73 63.1(9)
C75 N7 C72 C71 61.9(10)
Fe2 N7 C72 C71 -117.7(7)
C71 C72 C73 C74 -0.3(12)
N7 C72 C73 C74 178.9(7)
C70 C69 C74 C73 4.8(12)
C66 C69 C74 C73 -177.9(7)
C72 C73 C74 C69 -2.5(12)
C72 N7 C75 C76 -179.9(6)
Fe2 N7 C75 C76 -0.2(9)
C80 N8 C76 C77 -2.3(10)
Fe2 N8 C76 C77 -177.6(6)
C80 N8 C76 C75 -179.5(7)
Fe2 N8 C76 C75 5.2(7)
N7 C75 C76 C77 179.6(7)
N7 C75 C76 N8 -3.3(9)
N8 C76 C77 C78 2.2(11)
C75 C76 C77 C78 179.1(7)
C76 C77 C78 C79 -1.7(12)
C77 C78 C79 C80 1.2(13)
C76 N8 C80 C79 1.8(12)
Fe2 N8 C80 C79 176.3(7)
C78 C79 C80 N8 -1.4(14)
C85 N9 C81 C82 -0.7(12)
Fe1 N9 C81 C82 179.8(6)
N9 C81 C82 C83 0.7(13)
C81 C82 C83 C84 -1.0(14)
C82 C83 C84 C85 1.3(14)
C81 N9 C85 C84 1.0(12)
Fe1 N9 C85 C84 -179.4(7)
C81 N9 C85 C86 -179.4(7)
Fe1 N9 C85 C86 0.2(9)
C83 C84 C85 N9 -1.4(14)
C83 C84 C85 C86 179.0(9)
C87 N10 C86 C85 173.6(7)
Fe1 N10 C86 C85 -1.2(9)
N9 C85 C86 N10 0.7(11)
C84 C85 C86 N10 -179.7(8)
C86 N10 C87 C92 122.3(8)
Fe1 N10 C87 C92 -63.7(9)
C86 N10 C87 C88 -61.1(10)
Fe1 N10 C87 C88 112.9(7)
C92 C87 C88 C89 3.2(11)
N10 C87 C88 C89 -173.4(7)
C87 C88 C89 C90 1.4(11)
C88 C89 C90 C91 -5.5(11)
C88 C89 C90 C93 174.2(7)
C89 C90 C91 C92 5.2(11)
C93 C90 C91 C92 -174.5(7)
N10 C87 C92 C91 173.1(7)
C88 C87 C92 C91 -3.5(11)
C90 C91 C92 C87 -0.7(12)
C89 C90 C93 C94 48.2(11)
C91 C90 C93 C94 -132.2(8)
C89 C90 C93 C98 -131.9(8)
C91 C90 C93 C98 47.8(11)
C98 C93 C94 C95 -1.3(12)
C90 C93 C94 C95 178.7(8)
C93 C94 C95 C96 -2.2(12)
C93 C94 C95 C101 -175.7(8)
C94 C95 C96 C103 -174.8(8)
C101 C95 C96 C103 -0.9(12)
C94 C95 C96 C97 5.6(12)
C101 C95 C96 C97 179.4(7)
C103 C96 C97 C98 175.0(7)
C95 C96 C97 C98 -5.4(11)
C103 C96 C97 C99 -3.1(11)
C95 C96 C97 C99 176.5(7)
C99 C97 C98 C93 179.9(7)
C96 C97 C98 C93 1.9(11)
C94 C93 C98 C97 1.5(12)
C90 C93 C98 C97 -178.5(7)
C98 C97 C99 C100 -172.5(8)
C96 C97 C99 C100 5.5(12)
C97 C99 C100 C104 -2.1(14)
C94 C95 C101 C102 174.1(9)
C96 C95 C101 C102 0.4(13)
C95 C101 C102 C108 -3.8(16)
C97 C96 C103 C104 -2.6(11)
C95 C96 C103 C104 177.8(7)
C97 C96 C103 C108 -175.9(7)
C95 C96 C103 C108 4.5(12)
C96 C103 C104 C105 -172.5(7)
C108 C103 C104 C105 1.0(11)
C96 C103 C104 C100 5.8(11)
C108 C103 C104 C100 179.3(7)
C99 C100 C104 C105 174.8(8)
C99 C100 C104 C103 -3.5(12)
C103 C104 C105 C106 2.1(11)
C100 C104 C105 C106 -176.1(7)
C104 C105 C106 C107 -6.4(11)
C104 C105 C106 C109 173.3(7)
C105 C106 C107 C108 7.9(13)
C109 C106 C107 C108 -171.8(8)
C106 C107 C108 C102 176.3(9)
C106 C107 C108 C103 -4.7(13)
C101 C102 C108 C107 -174.1(10)
C101 C102 C108 C103 7.0(14)
C96 C103 C108 C107 173.8(8)
C104 C103 C108 C107 0.2(11)
C96 C103 C108 C102 -7.2(12)
C104 C103 C108 C102 179.2(7)
C107 C106 C109 C114 139.0(8)
C105 C106 C109 C114 -40.8(10)
C107 C106 C109 C110 -37.8(12)
C105 C106 C109 C110 142.5(8)
C114 C109 C110 C111 2.5(12)
C106 C109 C110 C111 179.4(8)
C109 C110 C111 C112 -0.6(13)
C110 C111 C112 C113 -1.7(12)
C110 C111 C112 N11 177.3(7)
C115 N11 C112 C111 68.2(10)
Fe4 N11 C112 C111 -110.5(7)
C115 N11 C112 C113 -112.8(8)
Fe4 N11 C112 C113 68.5(9)
C111 C112 C113 C114 2.0(11)
N11 C112 C113 C114 -177.0(7)
C110 C109 C114 C113 -2.2(11)
C106 C109 C114 C113 -179.1(7)
C112 C113 C114 C109 0.0(12)
C112 N11 C115 C116 -177.0(8)
Fe4 N11 C115 C116 1.9(10)
C120 N12 C116 C117 -0.2(14)
Fe4 N12 C116 C117 179.1(8)
C120 N12 C116 C115 178.8(8)
Fe4 N12 C116 C115 -1.8(10)
N11 C115 C116 N12 -0.1(12)
N11 C115 C116 C117 178.9(9)
N12 C116 C117 C118 -2.0(17)
C115 C116 C117 C118 179.1(11)
C116 C117 C118 C119 3(2)
C117 C118 C119 C120 -3(2)
C116 N12 C120 C119 0.9(15)
Fe4 N12 C120 C119 -178.3(9)
C118 C119 C120 N12 1(2)
C125 N13 C121 C122 0.4(11)
Fe2 N13 C121 C122 -179.5(6)
N13 C121 C122 C123 0.3(13)
C121 C122 C123 C124 0.0(14)
C122 C123 C124 C125 -0.9(14)
C121 N13 C125 C124 -1.3(12)
Fe2 N13 C125 C124 178.6(7)
C121 N13 C125 C126 175.1(7)
Fe2 N13 C125 C126 -4.9(9)
C123 C124 C125 N13 1.6(14)
C123 C124 C125 C126 -174.4(9)
C127 N14 C126 C125 179.6(7)
Fe2 N14 C126 C125 5.3(9)
N13 C125 C126 N14 -0.1(11)
C124 C125 C126 N14 176.2(9)
C126 N14 C127 C132 -97.0(9)
Fe2 N14 C127 C132 76.6(9)
C126 N14 C127 C128 84.8(9)
Fe2 N14 C127 C128 -101.5(7)
C132 C127 C128 C129 -0.8(12)
N14 C127 C128 C129 177.3(7)
C127 C128 C129 C130 1.2(13)
C128 C129 C130 C131 0.1(13)
C128 C129 C130 C133 179.1(8)
C129 C130 C131 C132 -1.7(12)
C133 C130 C131 C132 179.3(8)
C128 C127 C132 C131 -0.8(12)
N14 C127 C132 C131 -178.8(7)
C130 C131 C132 C127 2.1(12)
C129 C130 C133 C138 -127.7(10)
C131 C130 C133 C138 51.3(12)
C129 C130 C133 C134 55.0(12)
C131 C130 C133 C134 -126.0(9)
C138 C133 C134 C135 2.1(13)
C130 C133 C134 C135 179.6(8)
C133 C134 C135 C141 -179.7(8)
C133 C134 C135 C136 0.4(12)
C141 C135 C136 C137 178.6(8)
C134 C135 C136 C137 -1.6(12)
C141 C135 C136 C144 -1.0(12)
C134 C135 C136 C144 178.9(7)
C135 C136 C137 C138 0.1(12)
C144 C136 C137 C138 179.6(7)
C135 C136 C137 C139 177.4(8)
C144 C136 C137 C139 -3.1(12)
C136 C137 C138 C133 2.8(13)
C139 C137 C138 C133 -174.5(8)
C134 C133 C138 C137 -3.8(12)
C130 C133 C138 C137 178.8(8)
C136 C137 C139 C140 1.3(13)
C138 C137 C139 C140 178.7(8)
C137 C139 C140 C143 0.9(14)
C134 C135 C141 C142 -179.0(9)
C136 C135 C141 C142 0.8(13)
C135 C141 C142 C145 -0.3(15)
C139 C140 C143 C148 -179.0(8)
C139 C140 C143 C144 -1.3(14)
C140 C143 C144 C145 -178.8(8)
C148 C143 C144 C145 -1.1(12)
C140 C143 C144 C136 -0.4(12)
C148 C143 C144 C136 177.4(7)
C137 C136 C144 C145 -178.9(8)
C135 C136 C144 C145 0.6(12)
C137 C136 C144 C143 2.6(12)
C135 C136 C144 C143 -177.8(8)
C143 C144 C145 C146 -0.3(13)
C136 C144 C145 C146 -178.7(8)
C143 C144 C145 C142 178.3(8)
C136 C144 C145 C142 0.0(12)
C141 C142 C145 C146 178.5(9)
C141 C142 C145 C144 -0.1(14)
C144 C145 C146 C147 -0.1(13)
C142 C145 C146 C147 -178.6(9)
C145 C146 C147 C148 1.9(12)
C145 C146 C147 C149 175.8(8)
C146 C147 C148 C143 -3.3(12)
C149 C147 C148 C143 -177.5(7)
C140 C143 C148 C147 -179.4(8)
C144 C143 C148 C147 2.8(12)
C146 C147 C149 C154 155.9(9)
C148 C147 C149 C154 -30.0(12)
C146 C147 C149 C150 -26.2(12)
C148 C147 C149 C150 147.9(8)
C154 C149 C150 C151 3.3(13)
C147 C149 C150 C151 -174.6(7)
C149 C150 C151 C152 1.8(12)
C150 C151 C152 C153 -5.6(12)
C150 C151 C152 N15 172.8(7)
C155 N15 C152 C153 -101.4(9)
Fe4 N15 C152 C153 75.3(9)
C155 N15 C152 C151 80.1(10)
Fe4 N15 C152 C151 -103.1(8)
C151 C152 C153 C154 4.3(12)
N15 C152 C153 C154 -174.0(8)
C152 C153 C154 C149 0.9(13)
C150 C149 C154 C153 -4.7(13)
C147 C149 C154 C153 173.2(8)
C152 N15 C155 C156 179.0(7)
Fe4 N15 C155 C156 1.9(10)
C160 N16 C156 C157 0.5(14)
Fe4 N16 C156 C157 176.9(7)
C160 N16 C156 C155 178.9(8)
Fe4 N16 C156 C155 -4.7(10)
N15 C155 C156 N16 1.9(12)
N15 C155 C156 C157 -179.7(9)
N16 C156 C157 C158 -3.9(15)
C155 C156 C157 C158 177.9(10)
C156 C157 C158 C159 5.7(16)
C157 C158 C159 C160 -4.6(18)
C158 C159 C160 N16 1.5(18)
C156 N16 C160 C159 0.6(15)
Fe4 N16 C160 C159 -175.2(9)
C165 N17 C161 C162 4.5(11)
Fe2 N17 C161 C162 -173.7(6)
N17 C161 C162 C163 -2.6(12)
C161 C162 C163 C164 0.5(13)
C162 C163 C164 C165 -0.4(13)
C161 N17 C165 C164 -4.4(11)
Fe2 N17 C165 C164 174.0(6)
C161 N17 C165 C166 179.5(6)
Fe2 N17 C165 C166 -2.0(8)
C163 C164 C165 N17 2.6(12)
C163 C164 C165 C166 178.2(8)
C167 N18 C166 C165 -177.9(6)
Fe2 N18 C166 C165 4.4(8)
N17 C165 C166 N18 -1.7(10)
C164 C165 C166 N18 -177.7(7)
C166 N18 C167 C168 80.2(9)
Fe2 N18 C167 C168 -102.5(8)
C166 N18 C167 C172 -103.0(8)
Fe2 N18 C167 C172 74.3(8)
C172 C167 C168 C169 -5.4(12)
N18 C167 C168 C169 171.5(7)
C167 C168 C169 C170 2.8(12)
C168 C169 C170 C171 1.9(12)
C168 C169 C170 C173 -174.0(8)
C169 C170 C171 C172 -4.3(11)
C173 C170 C171 C172 171.6(7)
C170 C171 C172 C167 1.9(12)
C168 C167 C172 C171 3.1(12)
N18 C167 C172 C171 -173.7(7)
C171 C170 C173 C178 -21.4(11)
C169 C170 C173 C178 154.3(7)
C171 C170 C173 C174 161.0(7)
C169 C170 C173 C174 -23.3(12)
C178 C173 C174 C175 -1.6(12)
C170 C173 C174 C175 176.1(8)
C173 C174 C175 C176 0.3(12)
C173 C174 C175 C181 -178.5(8)
C174 C175 C176 C183 179.4(8)
C181 C175 C176 C183 -1.7(11)
C174 C175 C176 C177 1.3(11)
C181 C175 C176 C177 -179.8(7)
C175 C176 C177 C178 -1.7(11)
C183 C176 C177 C178 -179.8(7)
C175 C176 C177 C179 -178.9(7)
C183 C176 C177 C179 3.0(11)
C176 C177 C178 C173 0.4(11)
C179 C177 C178 C173 177.5(7)
C174 C173 C178 C177 1.2(11)
C170 C173 C178 C177 -176.6(7)
C178 C177 C179 C180 178.5(7)
C176 C177 C179 C180 -4.4(11)
C177 C179 C180 C188 2.6(11)
C174 C175 C181 C182 177.1(9)
C176 C175 C181 C182 -1.8(13)
C175 C181 C182 C184 2.6(14)
C175 C176 C183 C184 4.4(12)
C177 C176 C183 C184 -177.6(7)
C175 C176 C183 C188 -178.2(7)
C177 C176 C183 C188 -0.1(11)
C188 C183 C184 C182 179.0(8)
C176 C183 C184 C182 -3.6(12)
C188 C183 C184 C185 2.9(12)
C176 C183 C184 C185 -179.7(8)
C181 C182 C184 C183 0.1(14)
C181 C182 C184 C185 176.0(9)
C183 C184 C185 C186 -1.6(14)
C182 C184 C185 C186 -177.5(9)
C184 C185 C186 C187 0.8(15)
C184 C185 C186 C189 -177.9(10)
C185 C186 C187 C188 -1.4(14)
C189 C186 C187 C188 177.3(9)
C186 C187 C188 C183 2.7(13)
C186 C187 C188 C180 -176.5(8)
C184 C183 C188 C187 -3.6(12)
C176 C183 C188 C187 179.0(8)
C184 C183 C188 C180 175.7(8)
C176 C183 C188 C180 -1.7(11)
C179 C180 C188 C187 179.7(8)
C179 C180 C188 C183 0.5(11)
C185 C186 C189 C194 -134.3(10)
C187 C186 C189 C194 47.0(15)
C185 C186 C189 C190 45.2(15)
C187 C186 C189 C190 -133.5(10)
C194 C189 C190 C191 -0.6(16)
C186 C189 C190 C191 180.0(10)
C189 C190 C191 C192 3.4(15)
C190 C191 C192 C193 -5.2(15)
C190 C191 C192 N19 177.4(9)
C195 N19 C192 C191 72.4(13)
Fe3 N19 C192 C191 -108.6(10)
C195 N19 C192 C193 -105.1(13)
Fe3 N19 C192 C193 73.9(11)
C191 C192 C193 C194 4.2(17)
N19 C192 C193 C194 -178.4(10)
C190 C189 C194 C193 -0.5(16)
C186 C189 C194 C193 179.0(10)
C192 C193 C194 C189 -1.3(17)
C192 N19 C195 C196 179.8(10)
Fe3 N19 C195 C196 0.6(14)
C200 N20 C196 C197 5.4(16)
Fe3 N20 C196 C197 -171.2(11)
C200 N20 C196 C195 179.4(10)
Fe3 N20 C196 C195 2.8(13)
N19 C195 C196 N20 -2.3(17)
N19 C195 C196 C197 171.6(13)
N20 C196 C197 C198 -7(2)
C195 C196 C197 C198 179.3(13)
C196 C197 C198 C199 7(2)
C197 C198 C199 C200 -5.0(19)
C196 N20 C200 C199 -3.8(15)
Fe3 N20 C200 C199 171.6(8)
C198 C199 C200 N20 3.8(17)
C205 N21 C201 C202 2.4(17)
Fe3 N21 C201 C202 -179.7(9)
N21 C201 C202 C203 -1.4(18)
C201 C202 C203 C204 -0.7(18)
C202 C203 C204 C205 2(2)
C201 N21 C205 C204 -1.4(15)
Fe3 N21 C205 C204 -179.7(9)
C201 N21 C205 C206 177.7(10)
Fe3 N21 C205 C206 -0.6(12)
C203 C204 C205 N21 -0.5(18)
C203 C204 C205 C206 -179.5(12)
C207 N22 C206 C205 -174.1(9)
Fe3 N22 C206 C205 8.5(12)
N21 C205 C206 N22 -5.4(15)
C204 C205 C206 N22 173.7(11)
C206 N22 C207 C208 -115.2(11)
Fe3 N22 C207 C208 61.8(12)
C206 N22 C207 C212 68.7(13)
Fe3 N22 C207 C212 -114.3(8)
C212 C207 C208 C209 0.8(14)
N22 C207 C208 C209 -175.2(8)
C207 C208 C209 C210 3.4(13)
C208 C209 C210 C211 -5.0(13)
C208 C209 C210 C213 170.3(8)
C209 C210 C211 C212 2.6(13)
C213 C210 C211 C212 -172.7(8)
C208 C207 C212 C211 -3.1(14)
N22 C207 C212 C211 173.1(8)
C210 C211 C212 C207 1.4(14)
C209 C210 C213 C218 159.1(9)
C211 C210 C213 C218 -25.7(13)
C209 C210 C213 C214 -21.0(13)
C211 C210 C213 C214 154.3(9)
C218 C213 C214 C215 -1.2(14)
C210 C213 C214 C215 178.8(8)
C213 C214 C215 C216 3.2(13)
C213 C214 C215 C219 179.3(9)
C214 C215 C216 C223 178.4(8)
C219 C215 C216 C223 2.0(13)
C214 C215 C216 C217 -2.6(13)
C219 C215 C216 C217 -178.9(8)
C223 C216 C217 C218 179.2(8)
C215 C216 C217 C218 0.1(13)
C223 C216 C217 C221 -2.3(13)
C215 C216 C217 C221 178.7(8)
C214 C213 C218 C217 -1.4(14)
C210 C213 C218 C217 178.5(8)
C216 C217 C218 C213 2.0(14)
C221 C217 C218 C213 -176.5(9)
C216 C215 C219 C220 -5.2(14)
C214 C215 C219 C220 178.7(9)
C215 C219 C220 C228 4.2(14)
C218 C217 C221 C222 -180.0(9)
C216 C217 C221 C222 1.6(13)
C217 C221 C222 C224 0.1(14)
C215 C216 C223 C228 1.9(13)
C217 C216 C223 C228 -177.1(8)
C215 C216 C223 C224 -179.6(8)
C217 C216 C223 C224 1.4(13)
C228 C223 C224 C225 0.6(12)
C216 C223 C224 C225 -178.0(8)
C228 C223 C224 C222 178.8(8)
C216 C223 C224 C222 0.3(12)
C221 C222 C224 C225 177.1(9)
C221 C222 C224 C223 -1.0(13)
C223 C224 C225 C226 -0.7(13)
C222 C224 C225 C226 -178.9(8)
C224 C225 C226 C227 1.5(13)
C224 C225 C226 C229 -179.7(8)
C225 C226 C227 C228 -2.3(13)
C229 C226 C227 C228 179.0(8)
C216 C223 C228 C227 177.2(8)
C224 C223 C228 C227 -1.3(12)
C216 C223 C228 C220 -2.9(13)
C224 C223 C228 C220 178.6(8)
C226 C227 C228 C223 2.3(13)
C226 C227 C228 C220 -177.6(8)
C219 C220 C228 C223 -0.2(13)
C219 C220 C228 C227 179.7(8)
C227 C226 C229 C230 55.9(12)
C225 C226 C229 C230 -122.7(9)
C227 C226 C229 C234 -122.0(9)
C225 C226 C229 C234 59.3(11)
C234 C229 C230 C231 -2.3(12)
C226 C229 C230 C231 179.8(7)
C229 C230 C231 C232 2.8(12)
C230 C231 C232 C233 -2.3(12)
C230 C231 C232 N23 -178.3(7)
C235 N23 C232 C231 -103.4(9)
Fe4 N23 C232 C231 74.2(9)
C235 N23 C232 C233 80.6(9)
Fe4 N23 C232 C233 -101.8(8)
C231 C232 C233 C234 1.4(12)
N23 C232 C233 C234 177.5(7)
C232 C233 C234 C229 -0.9(12)
C230 C229 C234 C233 1.3(12)
C226 C229 C234 C233 179.3(7)
C232 N23 C235 C236 -179.6(7)
Fe4 N23 C235 C236 2.5(11)
C240 N24 C236 C235 176.0(8)
Fe4 N24 C236 C235 -0.5(10)
C240 N24 C236 C237 -2.6(13)
Fe4 N24 C236 C237 -179.2(8)
N23 C235 C236 N24 -1.3(12)
N23 C235 C236 C237 177.3(9)
N24 C236 C237 C238 2.2(15)
C235 C236 C237 C238 -176.4(10)
C236 C237 C238 C239 -0.1(17)
C237 C238 C239 C240 -1.5(17)
C236 N24 C240 C239 1.0(13)
Fe4 N24 C240 C239 177.1(7)
C238 C239 C240 N24 1.1(15)
C305 C300 C301 C302 0.0
C300 C301 C302 C303 0.0
C301 C302 C303 C304 0.0
C302 C303 C304 C305 0.0
C303 C304 C305 C300 0.0
C301 C300 C305 C304 0.0
C323 C318 C319 C320 0.0
C318 C319 C320 C321 0.0
C319 C320 C321 C322 0.0
C320 C321 C322 C323 0.0
C321 C322 C323 C318 0.0
C319 C318 C323 C322 0.0
C311 C306 C307 C308 0.0
C306 C307 C308 C309 0.0
C307 C308 C309 C310 0.0
C308 C309 C310 C311 0.0
C309 C310 C311 C306 0.0
C307 C306 C311 C310 0.0
C341 C336 C337 C338 0.0
C336 C337 C338 C339 0.0
C337 C338 C339 C340 0.0
C338 C339 C340 C341 0.0
C339 C340 C341 C336 0.0
C337 C336 C341 C340 0.0
C317 C312 C313 C314 0.0
C312 C313 C314 C315 0.0
C313 C314 C315 C316 0.0
C314 C315 C316 C317 0.0
C315 C316 C317 C312 0.0
C313 C312 C317 C316 0.0
C329 C324 C325 C326 0.0
C324 C325 C326 C327 0.0
C325 C326 C327 C328 0.0
C326 C327 C328 C329 0.0
C327 C328 C329 C324 0.0
C325 C324 C329 C328 0.0
C335 C330 C331 C332 0.0
C330 C331 C332 C333 0.0
C331 C332 C333 C334 0.0
C332 C333 C334 C335 0.0
C333 C334 C335 C330 0.0
C331 C330 C335 C334 0.0

loop_
_platon_squeeze_void_nr
_platon_squeeze_void_average_x
_platon_squeeze_void_average_y
_platon_squeeze_void_average_z
_platon_squeeze_void_volume
_platon_squeeze_void_count_electrons
_platon_squeeze_void_content
1 -0.010 -0.005 0.007 4923 1628 ' '
